data_2019046
loop_
_publ_author_name
'Cascarano, Giovanni L.'
'Ferguson, George'
'Giacovazzo, Carmelo'
'Glidewell, Christopher'
'Spek, Anthony L.'

_publ_section_title
;
 Triphenylsilanol--4,4'-bipyridyl (4/1): the <i>Z</i>' = 4 polymorph
 revisited
;
_journal_coeditor_code LG3115
_journal_issue 7
_journal_name_full 'Acta Crystallographica Section C'
_journal_page_first 774
_journal_page_last 777
_journal_paper_doi 10.1107/S0108270113014601
_journal_volume 69
_journal_year 2013
_chemical_formula_iupac '4C18 H16 O Si , C10 H8 N2'
_chemical_formula_moiety '4(C18 H16 O Si), C10 H8 N2'
_chemical_formula_sum 'C82 H72 N2 O4 Si4'
_chemical_formula_weight 1261.78
_chemical_name_systematic
;
Triphenylsilanol--4,4'-bipyridyl (4/1)
;
_space_group_IT_number 2
_symmetry_cell_setting triclinic
_symmetry_space_group_name_Hall '-P 1'
_symmetry_space_group_name_H-M 'P -1'
_atom_sites_solution_hydrogens geom
_atom_sites_solution_primary direct
_atom_sites_solution_secondary difmap
_cell_angle_alpha 83.68(3)
_cell_angle_beta 89.65(3)
_cell_angle_gamma 67.11(3)
_cell_formula_units_Z 8
_cell_length_a 20.787(4)
_cell_length_b 24.404(5)
_cell_length_c 29.456(6)
_cell_measurement_reflns_used 96921
_cell_measurement_temperature 150(2)
_cell_measurement_theta_max 27.50
_cell_measurement_theta_min 2.57
_cell_volume 13671(6)
_computing_cell_refinement 'DIRAX/LSQ (Duisenberg <i>et al.</i>, 2000)'
_computing_data_collection 'COLLECT (Nonius, 1998)'
_computing_data_reduction 'EVALCCD (Duisenberg <i>et al.</i>, 2003)'
_computing_molecular_graphics 'PLATON (Spek, 2009)'
_computing_publication_material
;
SHELXL97 (Sheldrick, 2008) and PLATON (Spek, 2009)
;
_computing_structure_refinement 'SHELXL97 (Sheldrick, 2008)'
_computing_structure_solution 'SHELXT (Sheldrick, 2008)'
_diffrn_ambient_temperature 150(2)
_diffrn_measured_fraction_theta_full 0.997
_diffrn_measured_fraction_theta_max 0.997
_diffrn_measurement_device_type 'Nonius KappaCCD area-detector'
_diffrn_measurement_method '\f and \w scans'
_diffrn_radiation_monochromator graphite
_diffrn_radiation_source 'fine-focus sealed X-ray tube'
_diffrn_radiation_type 'Mo K\a'
_diffrn_radiation_wavelength 0.71073
_diffrn_reflns_av_R_equivalents 0.0828
_diffrn_reflns_av_sigmaI/netI 0.1343
_diffrn_reflns_limit_h_max 24
_diffrn_reflns_limit_h_min -24
_diffrn_reflns_limit_k_max 29
_diffrn_reflns_limit_k_min -28
_diffrn_reflns_limit_l_max 35
_diffrn_reflns_limit_l_min -33
_diffrn_reflns_number 121655
_diffrn_reflns_theta_full 25.03
_diffrn_reflns_theta_max 25.03
_diffrn_reflns_theta_min 32.57
_diffrn_standards_decay_% 0
_diffrn_standards_interval_count 0
_diffrn_standards_interval_time 0
_diffrn_standards_number 0
_exptl_absorpt_coefficient_mu 0.140
_exptl_absorpt_correction_type none
_exptl_crystal_colour colourless
_exptl_crystal_density_diffrn 1.226
_exptl_crystal_density_method 'not measured'
_exptl_crystal_description block
_exptl_crystal_F_000 5328
_exptl_crystal_size_max 0.32
_exptl_crystal_size_mid 0.28
_exptl_crystal_size_min 0.20
_refine_diff_density_max 0.423
_refine_diff_density_min -0.334
_refine_ls_extinction_method none
_refine_ls_goodness_of_fit_ref 0.921
_refine_ls_hydrogen_treatment constr
_refine_ls_matrix_type full
_refine_ls_number_parameters 3329
_refine_ls_number_reflns 48136
_refine_ls_number_restraints 0
_refine_ls_restrained_S_all 0.921
_refine_ls_R_factor_all 0.2045
_refine_ls_R_factor_gt 0.0632
_refine_ls_shift/su_max 0.001
_refine_ls_shift/su_mean 0.000
_refine_ls_structure_factor_coef Fsqd
_refine_ls_weighting_details 'calc w = 1/[\s^2^(Fo^2^)+(0.0700P)^2^+0.0000P] where P=(Fo^2^+2Fc^2^)/3'
_refine_ls_weighting_scheme calc
_refine_ls_wR_factor_gt 0.1349
_refine_ls_wR_factor_ref 0.1876
_reflns_number_gt 17531
_reflns_number_total 48136
_reflns_threshold_expression I>2\s(I)
_cod_data_source_file lg3115.cif
_cod_data_source_block I
_cod_original_cell_volume 13671(5)
_cod_database_code 2019046
_cod_database_fobs_code 2019046

loop_
_symmetry_equiv_pos_as_xyz
'x, y, z'
'-x, -y, -z'

loop_
_atom_site_type_symbol
_atom_site_label
_atom_site_fract_x
_atom_site_fract_y
_atom_site_fract_z
_atom_site_U_iso_or_equiv
_atom_site_adp_type
_atom_site_calc_flag
_atom_site_refinement_flags
_atom_site_occupancy
_atom_site_symmetry_multiplicity
N N11 0.71698(17) 0.12461(17) 0.16968(11) 0.0454(10) Uani d . 1 1
C C12 0.7310(2) 0.1735(2) 0.16529(15) 0.0598(14) Uani d . 1 1
H H12A 0.6973 0.2093 0.1745 0.072 Uiso calc R 1 1
C C13 0.7925(2) 0.1748(2) 0.14792(15) 0.0582(14) Uani d . 1 1
H H13 0.7999 0.2110 0.1453 0.070 Uiso calc R 1 1
C C14 0.8427(2) 0.12399(18) 0.13449(13) 0.0326(10) Uani d . 1 1
C C15 0.82807(19) 0.07302(18) 0.13883(13) 0.0424(11) Uani d . 1 1
H H15 0.8608 0.0366 0.1298 0.051 Uiso calc R 1 1
C C16 0.7651(2) 0.07571(19) 0.15659(14) 0.0458(12) Uani d . 1 1
H H16 0.7560 0.0402 0.1595 0.055 Uiso calc R 1 1
N N21 1.03615(17) 0.12225(17) 0.07985(11) 0.0435(10) Uani d . 1 1
C C22 1.0284(2) 0.0724(2) 0.09652(16) 0.0607(14) Uani d . 1 1
H H22A 1.0672 0.0354 0.0960 0.073 Uiso calc R 1 1
C C23 0.9680(2) 0.07089(19) 0.11448(15) 0.0550(13) Uani d . 1 1
H H23 0.9660 0.0337 0.1261 0.066 Uiso calc R 1 1
C C24 0.9100(2) 0.12350(18) 0.11572(13) 0.0328(10) Uani d . 1 1
C C25 0.9173(2) 0.17498(19) 0.09879(14) 0.0486(12) Uani d . 1 1
H H25 0.8790 0.2124 0.0988 0.058 Uiso calc R 1 1
C C26 0.9811(2) 0.1729(2) 0.08126(15) 0.0564(14) Uani d . 1 1
H H26 0.9849 0.2094 0.0699 0.068 Uiso calc R 1 1
Si Si11 0.55983(5) 0.09110(5) 0.21800(4) 0.0257(3) Uani d . 1 1
O O11 0.58599(11) 0.14459(9) 0.19898(9) 0.0327(7) Uani d . 1 1
H H11 0.6269 0.1293 0.1900 0.049 Uiso calc R 1 1
C C111 0.46212(18) 0.12446(16) 0.21275(12) 0.0268(10) Uani d . 1 1
C C112 0.42540(18) 0.10069(15) 0.18657(12) 0.0286(10) Uani d . 1 1
H H112 0.4504 0.0668 0.1712 0.034 Uiso calc R 1 1
C C113 0.3529(2) 0.12610(17) 0.18281(13) 0.0345(11) Uani d . 1 1
H H113 0.3289 0.1096 0.1647 0.041 Uiso calc R 1 1
C C114 0.3155(2) 0.17470(18) 0.20494(13) 0.0376(11) Uani d . 1 1
H H114 0.2659 0.1916 0.2024 0.045 Uiso calc R 1 1
C C115 0.3511(2) 0.19887(17) 0.23114(13) 0.0410(11) Uani d . 1 1
H H115 0.3257 0.2328 0.2464 0.049 Uiso calc R 1 1
C C116 0.42292(19) 0.17377(17) 0.23501(12) 0.0329(10) Uani d . 1 1
H H116 0.4464 0.1905 0.2533 0.039 Uiso calc R 1 1
C C121 0.59644(17) 0.02883(16) 0.18151(12) 0.0254(9) Uani d . 1 1
C C122 0.60010(18) 0.04245(17) 0.13437(13) 0.0344(10) Uani d . 1 1
H H122 0.5839 0.0833 0.1218 0.041 Uiso calc R 1 1
C C123 0.62625(19) -0.00109(19) 0.10564(13) 0.0391(11) Uani d . 1 1
H H123 0.6272 0.0097 0.0737 0.047 Uiso calc R 1 1
C C124 0.65118(19) -0.06088(18) 0.12336(15) 0.0400(11) Uani d . 1 1
H H124 0.6706 -0.0913 0.1038 0.048 Uiso calc R 1 1
C C125 0.64770(18) -0.07594(17) 0.16931(15) 0.0371(11) Uani d . 1 1
H H125 0.6637 -0.1170 0.1813 0.045 Uiso calc R 1 1
C C126 0.62114(17) -0.03216(16) 0.19840(13) 0.0304(10) Uani d . 1 1
H H126 0.6196 -0.0435 0.2302 0.036 Uiso calc R 1 1
C C131 0.58852(19) 0.06253(15) 0.27889(12) 0.0261(9) Uani d . 1 1
C C132 0.65799(19) 0.04574(16) 0.29423(13) 0.0371(11) Uani d . 1 1
H H132 0.6909 0.0507 0.2734 0.044 Uiso calc R 1 1
C C133 0.6797(2) 0.02210(17) 0.33893(15) 0.0461(12) Uani d . 1 1
H H133 0.7272 0.0109 0.3485 0.055 Uiso calc R 1 1
C C134 0.6328(2) 0.01469(17) 0.36966(14) 0.0439(12) Uani d . 1 1
H H134 0.6482 -0.0023 0.4002 0.053 Uiso calc R 1 1
C C135 0.5636(2) 0.03183(16) 0.35636(13) 0.0422(11) Uani d . 1 1
H H135 0.5309 0.0275 0.3777 0.051 Uiso calc R 1 1
C C136 0.54243(19) 0.05547(15) 0.31140(13) 0.0317(10) Uani d . 1 1
H H136 0.4947 0.0673 0.3024 0.038 Uiso calc R 1 1
Si Si12 0.53385(5) 0.30388(5) 0.22668(4) 0.0294(3) Uani d . 1 1
O O12 0.53294(13) 0.26539(10) 0.18490(8) 0.0381(7) Uani d . 1 1
H H12 0.5509 0.2287 0.1942 0.057 Uiso calc R 1 1
C C141 0.56955(18) 0.35974(16) 0.20308(13) 0.0315(10) Uani d . 1 1
C C142 0.5776(2) 0.40126(17) 0.22932(14) 0.0466(12) Uani d . 1 1
H H142 0.5648 0.4008 0.2603 0.056 Uiso calc R 1 1
C C143 0.6037(2) 0.44287(19) 0.21147(16) 0.0544(13) Uani d . 1 1
H H143 0.6089 0.4704 0.2301 0.065 Uiso calc R 1 1
C C144 0.62203(19) 0.44417(18) 0.16656(15) 0.0479(12) Uani d . 1 1
H H144 0.6400 0.4727 0.1542 0.057 Uiso calc R 1 1
C C145 0.61452(18) 0.40468(17) 0.13959(13) 0.0433(11) Uani d . 1 1
H H145 0.6270 0.4060 0.1085 0.052 Uiso calc R 1 1
C C146 0.58868(17) 0.36276(15) 0.15759(13) 0.0336(10) Uani d . 1 1
H H146 0.5839 0.3355 0.1386 0.040 Uiso calc R 1 1
C C151 0.44235(18) 0.34237(15) 0.24413(13) 0.0294(10) Uani d . 1 1
C C152 0.3866(2) 0.33742(16) 0.22079(13) 0.0367(11) Uani d . 1 1
H H152 0.3963 0.3121 0.1971 0.044 Uiso calc R 1 1
C C153 0.3180(2) 0.36823(19) 0.23118(14) 0.0449(12) Uani d . 1 1
H H153 0.2816 0.3642 0.2144 0.054 Uiso calc R 1 1
C C154 0.3017(2) 0.40495(18) 0.26570(15) 0.0477(12) Uani d . 1 1
H H154 0.2545 0.4262 0.2728 0.057 Uiso calc R 1 1
C C155 0.3557(2) 0.41012(18) 0.28973(15) 0.0508(12) Uani d . 1 1
H H155 0.3455 0.4350 0.3137 0.061 Uiso calc R 1 1
C C156 0.4243(2) 0.37945(17) 0.27923(14) 0.0412(11) Uani d . 1 1
H H156 0.4604 0.3836 0.2963 0.049 Uiso calc R 1 1
C C161 0.58959(19) 0.25474(15) 0.27601(12) 0.0291(10) Uani d . 1 1
C C162 0.56338(19) 0.22355(16) 0.30909(12) 0.0343(10) Uani d . 1 1
H H162 0.5152 0.2303 0.3077 0.041 Uiso calc R 1 1
C C163 0.6062(2) 0.18343(17) 0.34349(13) 0.0451(12) Uani d . 1 1
H H163 0.5873 0.1629 0.3654 0.054 Uiso calc R 1 1
C C164 0.6765(2) 0.17276(17) 0.34645(14) 0.0516(13) Uani d . 1 1
H H164 0.7057 0.1451 0.3704 0.062 Uiso calc R 1 1
C C165 0.7038(2) 0.20239(17) 0.31461(14) 0.0492(12) Uani d . 1 1
H H165 0.7522 0.1949 0.3163 0.059 Uiso calc R 1 1
C C166 0.66065(19) 0.24328(16) 0.28002(13) 0.0443(11) Uani d . 1 1
H H166 0.6800 0.2640 0.2585 0.053 Uiso calc R 1 1
Si Si21 1.19235(5) 0.15648(4) 0.03151(3) 0.0252(3) Uani d . 1 1
O O21 1.16578(11) 0.10332(9) 0.05017(9) 0.0320(7) Uani d . 1 1
H H21 1.1241 0.1187 0.0578 0.048 Uiso calc R 1 1
C C211 1.28961(18) 0.12280(16) 0.03562(12) 0.0258(10) Uani d . 1 1
C C212 1.32817(19) 0.14671(16) 0.05961(12) 0.0318(10) Uani d . 1 1
H H212 1.3038 0.1810 0.0747 0.038 Uiso calc R 1 1
C C213 1.4000(2) 0.12273(18) 0.06236(13) 0.0385(11) Uani d . 1 1
H H213 1.4244 0.1406 0.0787 0.046 Uiso calc R 1 1
C C214 1.4362(2) 0.07282(19) 0.04136(13) 0.0402(11) Uani d . 1 1
H H214 1.4858 0.0560 0.0430 0.048 Uiso calc R 1 1
C C215 1.3998(2) 0.04709(17) 0.01773(13) 0.0412(11) Uani d . 1 1
H H215 1.4247 0.0121 0.0036 0.049 Uiso calc R 1 1
C C216 1.32779(19) 0.07190(17) 0.01466(13) 0.0360(11) Uani d . 1 1
H H216 1.3037 0.0540 -0.0020 0.043 Uiso calc R 1 1
C C221 1.16318(19) 0.18665(15) -0.02927(12) 0.0267(9) Uani d . 1 1
C C222 1.09424(19) 0.20273(16) -0.04479(13) 0.0378(11) Uani d . 1 1
H H222 1.0616 0.1965 -0.0243 0.045 Uiso calc R 1 1
C C223 1.0727(2) 0.22747(17) -0.08926(15) 0.0441(12) Uani d . 1 1
H H223 1.0255 0.2380 -0.0991 0.053 Uiso calc R 1 1
C C224 1.1194(2) 0.23694(16) -0.11949(14) 0.0411(11) Uani d . 1 1
H H224 1.1044 0.2546 -0.1500 0.049 Uiso calc R 1 1
C C225 1.1881(2) 0.22060(16) -0.10510(13) 0.0405(11) Uani d . 1 1
H H225 1.2206 0.2265 -0.1259 0.049 Uiso calc R 1 1
C C226 1.20965(19) 0.19580(16) -0.06081(13) 0.0332(10) Uani d . 1 1
H H226 1.2571 0.1846 -0.0514 0.040 Uiso calc R 1 1
C C231 1.15650(17) 0.21809(16) 0.06860(12) 0.0251(9) Uani d . 1 1
C C232 1.13454(17) 0.27876(16) 0.05211(13) 0.0300(10) Uani d . 1 1
H H232 1.1387 0.2899 0.0206 0.036 Uiso calc R 1 1
C C233 1.10680(18) 0.32293(17) 0.08086(14) 0.0362(11) Uani d . 1 1
H H233 1.0924 0.3639 0.0690 0.043 Uiso calc R 1 1
C C234 1.09996(19) 0.30754(18) 0.12692(14) 0.0362(11) Uani d . 1 1
H H234 1.0806 0.3378 0.1466 0.043 Uiso calc R 1 1
C C235 1.12163(19) 0.24781(19) 0.14392(13) 0.0400(11) Uani d . 1 1
H H235 1.1173 0.2369 0.1754 0.048 Uiso calc R 1 1
C C236 1.14950(19) 0.20403(17) 0.11522(13) 0.0350(10) Uani d . 1 1
H H236 1.1644 0.1632 0.1275 0.042 Uiso calc R 1 1
Si Si22 1.20920(5) -0.05292(5) 0.02187(4) 0.0299(3) Uani d . 1 1
O O22 1.21059(14) -0.01738(10) 0.06574(8) 0.0389(7) Uani d . 1 1
H H22 1.1950 0.0196 0.0574 0.058 Uiso calc R 1 1
C C241 1.17138(18) -0.10872(16) 0.04282(14) 0.0343(10) Uani d . 1 1
C C242 1.1559(2) -0.14267(18) 0.01375(14) 0.0539(13) Uani d . 1 1
H H242 1.1645 -0.1373 -0.0178 0.065 Uiso calc R 1 1
C C243 1.1280(2) -0.18492(19) 0.02888(16) 0.0585(14) Uani d . 1 1
H H243 1.1184 -0.2080 0.0079 0.070 Uiso calc R 1 1
C C244 1.1148(2) -0.19255(18) 0.07377(16) 0.0525(13) Uani d . 1 1
H H244 1.0955 -0.2210 0.0841 0.063 Uiso calc R 1 1
C C245 1.12895(18) -0.15909(17) 0.10524(14) 0.0475(12) Uani d . 1 1
H H245 1.1197 -0.1648 0.1367 0.057 Uiso calc R 1 1
C C246 1.15702(17) -0.11707(16) 0.08935(13) 0.0374(10) Uani d . 1 1
H H246 1.1665 -0.0939 0.1102 0.045 Uiso calc R 1 1
C C251 1.30014(19) -0.09157(15) 0.00360(13) 0.0307(10) Uani d . 1 1
C C252 1.3576(2) -0.09684(16) 0.03103(13) 0.0381(11) Uani d . 1 1
H H252 1.3500 -0.0793 0.0588 0.046 Uiso calc R 1 1
C C253 1.4252(2) -0.12720(18) 0.01825(17) 0.0532(13) Uani d . 1 1
H H253 1.4635 -0.1306 0.0374 0.064 Uiso calc R 1 1
C C254 1.4374(2) -0.15253(18) -0.02209(17) 0.0519(13) Uani d . 1 1
H H254 1.4840 -0.1731 -0.0307 0.062 Uiso calc R 1 1
C C255 1.3826(2) -0.14823(17) -0.04978(15) 0.0457(12) Uani d . 1 1
H H255 1.3912 -0.1659 -0.0775 0.055 Uiso calc R 1 1
C C256 1.3154(2) -0.11832(16) -0.03733(13) 0.0348(10) Uani d . 1 1
H H256 1.2778 -0.1155 -0.0569 0.042 Uiso calc R 1 1
C C261 1.15499(19) -0.00119(16) -0.02746(13) 0.0342(10) Uani d . 1 1
C C262 1.1826(2) 0.02730(16) -0.06109(13) 0.0374(11) Uani d . 1 1
H H262 1.2314 0.0178 -0.0604 0.045 Uiso calc R 1 1
C C263 1.1409(2) 0.06881(17) -0.09520(14) 0.0454(12) Uani d . 1 1
H H263 1.1610 0.0881 -0.1173 0.054 Uiso calc R 1 1
C C264 1.0698(2) 0.08256(17) -0.09732(15) 0.0515(13) Uani d . 1 1
H H264 1.0411 0.1105 -0.1213 0.062 Uiso calc R 1 1
C C265 1.0409(2) 0.05547(18) -0.06449(16) 0.0567(13) Uani d . 1 1
H H265 0.9920 0.0653 -0.0656 0.068 Uiso calc R 1 1
C C266 1.08266(19) 0.01416(17) -0.03002(14) 0.0505(12) Uani d . 1 1
H H266 1.0620 -0.0042 -0.0076 0.061 Uiso calc R 1 1
N N31 0.45940(16) 0.38317(16) 0.40893(11) 0.0412(9) Uani d . 1 1
C C32 0.4742(2) 0.43230(18) 0.40463(13) 0.0401(11) Uani d . 1 1
H H32A 0.4405 0.4683 0.4135 0.048 Uiso calc R 1 1
C C33 0.5363(2) 0.43288(18) 0.38781(13) 0.0388(11) Uani d . 1 1
H H33 0.5444 0.4688 0.3851 0.047 Uiso calc R 1 1
C C34 0.5865(2) 0.38097(18) 0.37499(12) 0.0331(10) Uani d . 1 1
C C35 0.57124(19) 0.33039(17) 0.37897(13) 0.0435(11) Uani d . 1 1
H H35 0.6041 0.2938 0.3704 0.052 Uiso calc R 1 1
C C36 0.5075(2) 0.33360(19) 0.39566(14) 0.0472(12) Uani d . 1 1
H H36 0.4976 0.2986 0.3977 0.057 Uiso calc R 1 1
N N41 0.78416(17) 0.37469(17) 0.32664(12) 0.0459(10) Uani d . 1 1
C C42 0.7775(2) 0.32650(18) 0.34881(14) 0.0437(12) Uani d . 1 1
H H42A 0.8177 0.2902 0.3535 0.052 Uiso calc R 1 1
C C43 0.7148(2) 0.32689(18) 0.36521(13) 0.0421(11) Uani d . 1 1
H H43 0.7125 0.2917 0.3811 0.051 Uiso calc R 1 1
C C44 0.6552(2) 0.37961(18) 0.35800(13) 0.0344(10) Uani d . 1 1
C C45 0.6625(2) 0.42883(18) 0.33564(14) 0.0497(12) Uani d . 1 1
H H45 0.6231 0.4657 0.3304 0.060 Uiso calc R 1 1
C C46 0.7266(2) 0.42506(19) 0.32073(15) 0.0529(13) Uani d . 1 1
H H46 0.7302 0.4600 0.3054 0.063 Uiso calc R 1 1
Si Si31 0.31026(5) 0.34757(5) 0.46585(4) 0.0257(3) Uani d . 1 1
O O31 0.33388(12) 0.40222(10) 0.44577(9) 0.0336(7) Uani d . 1 1
H H31 0.3731 0.3879 0.4342 0.050 Uiso calc R 1 1
C C311 0.21288(18) 0.37890(16) 0.46411(12) 0.0253(9) Uani d . 1 1
C C312 0.17446(18) 0.35625(15) 0.43775(12) 0.0281(10) Uani d . 1 1
H H312 0.1989 0.3239 0.4208 0.034 Uiso calc R 1 1
C C313 0.1025(2) 0.37977(17) 0.43584(13) 0.0354(11) Uani d . 1 1
H H313 0.0780 0.3636 0.4179 0.043 Uiso calc R 1 1
C C314 0.0662(2) 0.42697(17) 0.46008(13) 0.0368(11) Uani d . 1 1
H H314 0.0165 0.4435 0.4587 0.044 Uiso calc R 1 1
C C315 0.1021(2) 0.45010(17) 0.48633(13) 0.0404(11) Uani d . 1 1
H H315 0.0770 0.4824 0.5032 0.048 Uiso calc R 1 1
C C316 0.1744(2) 0.42661(17) 0.48822(13) 0.0344(10) Uani d . 1 1
H H316 0.1984 0.4433 0.5062 0.041 Uiso calc R 1 1
C C321 0.34377(19) 0.31714(15) 0.52554(12) 0.0287(10) Uani d . 1 1
C C322 0.4140(2) 0.30199(16) 0.53864(14) 0.0428(11) Uani d . 1 1
H H322 0.4443 0.3100 0.5171 0.051 Uiso calc R 1 1
C C323 0.4401(2) 0.27555(19) 0.58252(16) 0.0548(13) Uani d . 1 1
H H323 0.4876 0.2660 0.5908 0.066 Uiso calc R 1 1
C C324 0.3965(3) 0.26327(18) 0.61395(15) 0.0551(14) Uani d . 1 1
H H324 0.4145 0.2442 0.6437 0.066 Uiso calc R 1 1
C C325 0.3280(2) 0.27839(17) 0.60257(14) 0.0498(13) Uani d . 1 1
H H325 0.2979 0.2711 0.6247 0.060 Uiso calc R 1 1
C C326 0.3018(2) 0.30419(16) 0.55909(13) 0.0375(11) Uani d . 1 1
H H326 0.2540 0.3135 0.5516 0.045 Uiso calc R 1 1
C C331 0.34524(17) 0.28643(16) 0.42787(12) 0.0241(9) Uani d . 1 1
C C332 0.36998(17) 0.22558(16) 0.44475(13) 0.0310(10) Uani d . 1 1
H H332 0.3695 0.2142 0.4766 0.037 Uiso calc R 1 1
C C333 0.39518(19) 0.18152(17) 0.41541(14) 0.0375(11) Uani d . 1 1
H H333 0.4108 0.1405 0.4273 0.045 Uiso calc R 1 1
C C334 0.39763(19) 0.19723(18) 0.36902(15) 0.0394(11) Uani d . 1 1
H H334 0.4159 0.1671 0.3492 0.047 Uiso calc R 1 1
C C335 0.37329(18) 0.25728(18) 0.35162(14) 0.0373(11) Uani d . 1 1
H H335 0.3743 0.2685 0.3198 0.045 Uiso calc R 1 1
C C336 0.34774(18) 0.30047(17) 0.38084(13) 0.0311(10) Uani d . 1 1
H H336 0.3312 0.3414 0.3685 0.037 Uiso calc R 1 1
Si Si32 0.29152(5) 0.55411(5) 0.48804(4) 0.0294(3) Uani d . 1 1
O O32 0.30210(13) 0.52315(11) 0.44053(8) 0.0371(7) Uani d . 1 1
H H32 0.3016 0.4888 0.4459 0.056 Uiso calc R 1 1
C C341 0.32602(18) 0.61440(16) 0.47946(12) 0.0307(10) Uani d . 1 1
C C342 0.3840(2) 0.61254(19) 0.50245(14) 0.0665(15) Uani d . 1 1
H H342 0.4084 0.5787 0.5239 0.080 Uiso calc R 1 1
C C343 0.4084(2) 0.6582(2) 0.49563(16) 0.0772(17) Uani d . 1 1
H H343 0.4492 0.6547 0.5121 0.093 Uiso calc R 1 1
C C344 0.3752(2) 0.70691(19) 0.46624(15) 0.0513(12) Uani d . 1 1
H H344 0.3921 0.7380 0.4617 0.062 Uiso calc R 1 1
C C345 0.3171(2) 0.71116(18) 0.44310(16) 0.0683(15) Uani d . 1 1
H H345 0.2930 0.7455 0.4220 0.082 Uiso calc R 1 1
C C346 0.2926(2) 0.66597(18) 0.44989(15) 0.0606(14) Uani d . 1 1
H H346 0.2513 0.6704 0.4336 0.073 Uiso calc R 1 1
C C351 0.3398(2) 0.49777(16) 0.53703(13) 0.0332(10) Uani d . 1 1
C C352 0.4116(2) 0.46649(17) 0.53674(14) 0.0477(12) Uani d . 1 1
H H352 0.4359 0.4733 0.5107 0.057 Uiso calc R 1 1
C C353 0.4493(2) 0.42543(19) 0.57330(16) 0.0574(14) Uani d . 1 1
H H353 0.4986 0.4052 0.5723 0.069 Uiso calc R 1 1
C C354 0.4144(3) 0.41439(19) 0.61098(17) 0.0634(15) Uani d . 1 1
H H354 0.4395 0.3870 0.6364 0.076 Uiso calc R 1 1
C C355 0.3432(3) 0.44336(19) 0.61138(15) 0.0601(14) Uani d . 1 1
H H355 0.3188 0.4347 0.6367 0.072 Uiso calc R 1 1
C C356 0.3063(2) 0.48493(17) 0.57550(13) 0.0464(12) Uani d . 1 1
H H356 0.2572 0.5052 0.5770 0.056 Uiso calc R 1 1
C C361 0.19640(19) 0.59025(16) 0.49950(13) 0.0317(10) Uani d . 1 1
C C362 0.1455(2) 0.58791(17) 0.46981(13) 0.0404(11) Uani d . 1 1
H H362 0.1598 0.5652 0.4447 0.049 Uiso calc R 1 1
C C363 0.0755(2) 0.6176(2) 0.47600(18) 0.0598(15) Uani d . 1 1
H H363 0.0421 0.6162 0.4547 0.072 Uiso calc R 1 1
C C364 0.0534(2) 0.6492(2) 0.51281(19) 0.0619(15) Uani d . 1 1
H H364 0.0049 0.6691 0.5174 0.074 Uiso calc R 1 1
C C365 0.1021(3) 0.65194(17) 0.54302(16) 0.0544(13) Uani d . 1 1
H H365 0.0873 0.6737 0.5686 0.065 Uiso calc R 1 1
C C366 0.1727(2) 0.62302(17) 0.53612(14) 0.0410(11) Uani d . 1 1
H H366 0.2057 0.6257 0.5570 0.049 Uiso calc R 1 1
Si Si41 0.94160(5) 0.40538(4) 0.28056(3) 0.0248(3) Uani d . 1 1
O O41 0.91597(11) 0.35184(9) 0.29957(9) 0.0319(7) Uani d . 1 1
H H41 0.8754 0.3669 0.3091 0.048 Uiso calc R 1 1
C C411 1.03934(18) 0.37166(16) 0.28376(12) 0.0246(9) Uani d . 1 1
C C412 1.07835(18) 0.39365(16) 0.30984(12) 0.0323(10) Uani d . 1 1
H H412 1.0546 0.4268 0.3262 0.039 Uiso calc R 1 1
C C413 1.1502(2) 0.36828(17) 0.31227(13) 0.0349(11) Uani d . 1 1
H H413 1.1753 0.3843 0.3299 0.042 Uiso calc R 1 1
C C414 1.1861(2) 0.31979(17) 0.28924(13) 0.0360(11) Uani d . 1 1
H H414 1.2358 0.3020 0.2912 0.043 Uiso calc R 1 1
C C415 1.1485(2) 0.29721(17) 0.26292(13) 0.0411(11) Uani d . 1 1
H H415 1.1726 0.2642 0.2465 0.049 Uiso calc R 1 1
C C416 1.07684(19) 0.32268(16) 0.26068(12) 0.0327(10) Uani d . 1 1
H H416 1.0520 0.3065 0.2429 0.039 Uiso calc R 1 1
C C421 0.9111(2) 0.43544(16) 0.22000(12) 0.0305(10) Uani d . 1 1
C C422 0.8430(2) 0.44845(17) 0.20424(14) 0.0450(12) Uani d . 1 1
H H422 0.8118 0.4388 0.2241 0.054 Uiso calc R 1 1
C C423 0.8199(2) 0.47541(19) 0.15988(15) 0.0537(13) Uani d . 1 1
H H423 0.7732 0.4844 0.1497 0.064 Uiso calc R 1 1
C C424 0.8651(3) 0.48890(18) 0.13101(14) 0.0523(13) Uani d . 1 1
H H424 0.8491 0.5080 0.1010 0.063 Uiso calc R 1 1
C C425 0.9323(2) 0.47541(18) 0.14463(14) 0.0522(13) Uani d . 1 1
H H425 0.9635 0.4838 0.1240 0.063 Uiso calc R 1 1
C C426 0.9547(2) 0.44939(17) 0.18875(13) 0.0421(12) Uani d . 1 1
H H426 1.0016 0.4406 0.1982 0.051 Uiso calc R 1 1
C C431 0.90728(17) 0.46665(16) 0.31795(13) 0.0268(10) Uani d . 1 1
C C432 0.90388(18) 0.45250(17) 0.36516(13) 0.0338(10) Uani d . 1 1
H H432 0.9197 0.4116 0.3775 0.041 Uiso calc R 1 1
C C433 0.87842(19) 0.49595(19) 0.39422(14) 0.0405(11) Uani d . 1 1
H H433 0.8774 0.4850 0.4261 0.049 Uiso calc R 1 1
C C434 0.85427(19) 0.55587(18) 0.37651(15) 0.0393(11) Uani d . 1 1
H H434 0.8358 0.5861 0.3963 0.047 Uiso calc R 1 1
C C435 0.85696(18) 0.57163(17) 0.33040(14) 0.0348(11) Uani d . 1 1
H H435 0.8411 0.6127 0.3185 0.042 Uiso calc R 1 1
C C436 0.88277(17) 0.52768(16) 0.30141(13) 0.0310(10) Uani d . 1 1
H H436 0.8839 0.5391 0.2696 0.037 Uiso calc R 1 1
Si Si42 0.95659(5) 0.19787(5) 0.26809(4) 0.0279(3) Uani d . 1 1
O O42 0.95837(13) 0.23137(10) 0.31289(8) 0.0369(7) Uani d . 1 1
H H42 0.9483 0.2679 0.3047 0.055 Uiso calc R 1 1
C C441 0.91860(18) 0.14173(16) 0.28723(13) 0.0328(10) Uani d . 1 1
C C442 0.90271(19) 0.10937(17) 0.25679(14) 0.0470(12) Uani d . 1 1
H H442 0.9120 0.1157 0.2255 0.056 Uiso calc R 1 1
C C443 0.8736(2) 0.06795(19) 0.27008(16) 0.0521(13) Uani d . 1 1
H H443 0.8635 0.0465 0.2481 0.063 Uiso calc R 1 1
C C444 0.8598(2) 0.05824(18) 0.31436(16) 0.0508(13) Uani d . 1 1
H H444 0.8405 0.0294 0.3236 0.061 Uiso calc R 1 1
C C445 0.87361(18) 0.09044(17) 0.34675(14) 0.0496(12) Uani d . 1 1
H H445 0.8632 0.0840 0.3778 0.060 Uiso calc R 1 1
C C446 0.90271(18) 0.13197(16) 0.33321(13) 0.0410(11) Uani d . 1 1
H H446 0.9119 0.1540 0.3552 0.049 Uiso calc R 1 1
C C451 0.8998(2) 0.25175(16) 0.22049(12) 0.0307(10) Uani d . 1 1
C C452 0.8277(2) 0.27454(17) 0.22341(14) 0.0495(12) Uani d . 1 1
H H452 0.8082 0.2609 0.2493 0.059 Uiso calc R 1 1
C C453 0.7830(2) 0.31632(19) 0.19028(16) 0.0593(13) Uani d . 1 1
H H453 0.7339 0.3316 0.1938 0.071 Uiso calc R 1 1
C C454 0.8103(2) 0.33553(18) 0.15227(15) 0.0556(13) Uani d . 1 1
H H454 0.7802 0.3635 0.1289 0.067 Uiso calc R 1 1
C C455 0.8819(3) 0.31410(18) 0.14816(15) 0.0601(14) Uani d . 1 1
H H455 0.9010 0.3278 0.1221 0.072 Uiso calc R 1 1
C C456 0.9261(2) 0.27261(17) 0.18204(14) 0.0456(12) Uani d . 1 1
H H456 0.9752 0.2583 0.1788 0.055 Uiso calc R 1 1
C C461 1.04722(19) 0.16004(16) 0.24896(12) 0.0292(10) Uani d . 1 1
C C462 1.1048(2) 0.15943(16) 0.27452(13) 0.0388(11) Uani d . 1 1
H H462 1.0969 0.1802 0.3008 0.047 Uiso calc R 1 1
C C463 1.1725(2) 0.12902(19) 0.26187(15) 0.0466(12) Uani d . 1 1
H H463 1.2107 0.1288 0.2796 0.056 Uiso calc R 1 1
C C464 1.1850(2) 0.09895(17) 0.22349(15) 0.0471(12) Uani d . 1 1
H H464 1.2316 0.0780 0.2151 0.056 Uiso calc R 1 1
C C465 1.1302(2) 0.09925(16) 0.19753(14) 0.0422(11) Uani d . 1 1
H H465 1.1388 0.0788 0.1711 0.051 Uiso calc R 1 1
C C466 1.0620(2) 0.12977(16) 0.21013(13) 0.0351(10) Uani d . 1 1
H H466 1.0243 0.1300 0.1918 0.042 Uiso calc R 1 1
N N51 0.21994(16) 0.62556(16) 0.17444(11) 0.0413(9) Uani d . 1 1
C C52 0.2254(2) 0.67153(19) 0.14822(14) 0.0439(12) Uani d . 1 1
H H52A 0.1850 0.7076 0.1425 0.053 Uiso calc R 1 1
C C53 0.2871(2) 0.66927(18) 0.12904(14) 0.0434(12) Uani d . 1 1
H H53 0.2882 0.7031 0.1102 0.052 Uiso calc R 1 1
C C54 0.3470(2) 0.61810(17) 0.13707(13) 0.0316(10) Uani d . 1 1
C C55 0.3420(2) 0.56986(17) 0.16360(14) 0.0466(12) Uani d . 1 1
H H55 0.3816 0.5333 0.1696 0.056 Uiso calc R 1 1
C C56 0.2773(2) 0.57574(19) 0.18152(15) 0.0564(13) Uani d . 1 1
H H56 0.2744 0.5422 0.1998 0.068 Uiso calc R 1 1
N N61 0.54323(16) 0.60967(15) 0.08454(11) 0.0388(9) Uani d . 1 1
C C62 0.52749(19) 0.56122(18) 0.08945(13) 0.0391(11) Uani d . 1 1
H H62A 0.5606 0.5247 0.0809 0.047 Uiso calc R 1 1
C C63 0.46488(19) 0.56214(17) 0.10654(13) 0.0354(10) Uani d . 1 1
H H63 0.4561 0.5265 0.1100 0.042 Uiso calc R 1 1
C C64 0.4152(2) 0.61492(18) 0.11851(13) 0.0331(10) Uani d . 1 1
C C65 0.43161(19) 0.66528(17) 0.11343(13) 0.0396(11) Uani d . 1 1
H H65 0.3992 0.7025 0.1214 0.048 Uiso calc R 1 1
C C66 0.4958(2) 0.66051(18) 0.09665(13) 0.0423(11) Uani d . 1 1
H H66 0.5065 0.6951 0.0936 0.051 Uiso calc R 1 1
Si Si51 0.05987(5) 0.60053(5) 0.21928(3) 0.0248(3) Uani d . 1 1
O O51 0.08670(11) 0.65377(9) 0.20128(9) 0.0304(6) Uani d . 1 1
H H51 0.1293 0.6385 0.1955 0.046 Uiso calc R 1 1
C C511 -0.03746(18) 0.63410(16) 0.21561(12) 0.0268(10) Uani d . 1 1
C C512 -0.07563(19) 0.61090(15) 0.18988(12) 0.0295(10) Uani d . 1 1
H H512 -0.0513 0.5779 0.1735 0.035 Uiso calc R 1 1
C C513 -0.1479(2) 0.63517(18) 0.18802(13) 0.0372(11) Uani d . 1 1
H H513 -0.1726 0.6188 0.1703 0.045 Uiso calc R 1 1
C C514 -0.1842(2) 0.68272(18) 0.21156(13) 0.0394(11) Uani d . 1 1
H H514 -0.2339 0.6992 0.2102 0.047 Uiso calc R 1 1
C C515 -0.1482(2) 0.70650(17) 0.23726(13) 0.0384(11) Uani d . 1 1
H H515 -0.1733 0.7396 0.2534 0.046 Uiso calc R 1 1
C C516 -0.07596(19) 0.68244(17) 0.23963(12) 0.0334(10) Uani d . 1 1
H H516 -0.0519 0.6989 0.2578 0.040 Uiso calc R 1 1
C C521 0.09397(17) 0.54014(16) 0.18097(12) 0.0256(9) Uani d . 1 1
C C522 0.09447(18) 0.55570(18) 0.13355(13) 0.0338(10) Uani d . 1 1
H H522 0.0783 0.5968 0.1218 0.041 Uiso calc R 1 1
C C523 0.11779(19) 0.51293(19) 0.10356(14) 0.0397(11) Uani d . 1 1
H H523 0.1175 0.5246 0.0717 0.048 Uiso calc R 1 1
C C524 0.14166(19) 0.45278(19) 0.12034(15) 0.0410(11) Uani d . 1 1
H H524 0.1583 0.4231 0.1000 0.049 Uiso calc R 1 1
C C525 0.14130(18) 0.43596(17) 0.16662(15) 0.0378(11) Uani d . 1 1
H H525 0.1571 0.3947 0.1780 0.045 Uiso calc R 1 1
C C526 0.11785(17) 0.47930(17) 0.19672(13) 0.0302(10) Uani d . 1 1
H H526 0.1181 0.4672 0.2285 0.036 Uiso calc R 1 1
C C531 0.09004(18) 0.56735(15) 0.27932(12) 0.0253(9) Uani d . 1 1
C C532 0.16000(19) 0.54598(16) 0.29381(13) 0.0372(11) Uani d . 1 1
H H532 0.1932 0.5508 0.2731 0.045 Uiso calc R 1 1
C C533 0.1823(2) 0.51796(18) 0.33748(14) 0.0464(12) Uani d . 1 1
H H533 0.2303 0.5040 0.3465 0.056 Uiso calc R 1 1
C C534 0.1350(2) 0.51003(16) 0.36822(13) 0.0399(11) Uani d . 1 1
H H534 0.1503 0.4901 0.3981 0.048 Uiso calc R 1 1
C C535 0.0659(2) 0.53136(17) 0.35467(13) 0.0417(11) Uani d . 1 1
H H535 0.0331 0.5266 0.3757 0.050 Uiso calc R 1 1
C C536 0.04307(19) 0.55944(16) 0.31146(12) 0.0323(10) Uani d . 1 1
H H536 -0.0052 0.5738 0.3031 0.039 Uiso calc R 1 1
Si Si52 0.04108(5) 0.80832(5) 0.23724(4) 0.0291(3) Uani d . 1 1
O O52 0.05285(13) 0.77723(10) 0.18970(8) 0.0361(7) Uani d . 1 1
H H52 0.0544 0.7422 0.1952 0.054 Uiso calc R 1 1
C C541 0.07691(19) 0.86825(17) 0.23127(13) 0.0352(10) Uani d . 1 1
C C542 0.0363(2) 0.92797(19) 0.23152(18) 0.0818(18) Uani d . 1 1
H H542 -0.0129 0.9402 0.2334 0.098 Uiso calc R 1 1
C C543 0.0647(3) 0.9713(2) 0.2291(2) 0.107(2) Uani d . 1 1
H H543 0.0353 1.0124 0.2294 0.129 Uiso calc R 1 1
C C544 0.1355(2) 0.9542(2) 0.22621(17) 0.0656(15) Uani d . 1 1
H H544 0.1551 0.9836 0.2244 0.079 Uiso calc R 1 1
C C545 0.1767(2) 0.89692(19) 0.22589(14) 0.0533(13) Uani d . 1 1
H H545 0.2258 0.8851 0.2235 0.064 Uiso calc R 1 1
C C546 0.1474(2) 0.85449(17) 0.22916(13) 0.0456(11) Uani d . 1 1
H H546 0.1779 0.8135 0.2300 0.055 Uiso calc R 1 1
C C551 0.0899(2) 0.74963(16) 0.28505(14) 0.0346(10) Uani d . 1 1
C C552 0.1595(2) 0.71266(17) 0.27849(15) 0.0510(12) Uani d . 1 1
H H552 0.1799 0.7179 0.2502 0.061 Uiso calc R 1 1
C C553 0.1993(3) 0.6685(2) 0.3125(2) 0.0736(17) Uani d . 1 1
H H553 0.2466 0.6445 0.3077 0.088 Uiso calc R 1 1
C C554 0.1698(3) 0.6597(2) 0.3534(2) 0.086(2) Uani d . 1 1
H H554 0.1970 0.6299 0.3770 0.103 Uiso calc R 1 1
C C555 0.1018(3) 0.6939(2) 0.35967(17) 0.0789(18) Uani d . 1 1
H H555 0.0811 0.6873 0.3875 0.095 Uiso calc R 1 1
C C556 0.0623(2) 0.73847(19) 0.32575(15) 0.0541(13) Uani d . 1 1
H H556 0.0148 0.7619 0.3309 0.065 Uiso calc R 1 1
C C561 -0.05373(19) 0.84454(15) 0.24768(13) 0.0287(10) Uani d . 1 1
C C562 -0.1035(2) 0.84346(17) 0.21671(13) 0.0399(11) Uani d . 1 1
H H562 -0.0882 0.8214 0.1913 0.048 Uiso calc R 1 1
C C563 -0.1738(2) 0.87329(19) 0.22184(16) 0.0548(13) Uani d . 1 1
H H563 -0.2064 0.8721 0.1998 0.066 Uiso calc R 1 1
C C564 -0.1977(2) 0.90503(19) 0.25876(18) 0.0562(14) Uani d . 1 1
H H564 -0.2464 0.9254 0.2623 0.067 Uiso calc R 1 1
C C565 -0.1501(2) 0.90676(18) 0.29028(15) 0.0511(12) Uani d . 1 1
H H565 -0.1660 0.9284 0.3158 0.061 Uiso calc R 1 1
C C566 -0.0792(2) 0.87703(17) 0.28480(14) 0.0411(11) Uani d . 1 1
H H566 -0.0470 0.8787 0.3068 0.049 Uiso calc R 1 1
Si Si61 0.69152(5) 0.64810(5) 0.03268(3) 0.0249(3) Uani d . 1 1
O O61 0.66999(11) 0.59201(9) 0.05170(9) 0.0305(6) Uani d . 1 1
H H61 0.6305 0.6053 0.0632 0.046 Uiso calc R 1 1
C C611 0.78902(18) 0.61833(16) 0.03488(12) 0.0248(9) Uani d . 1 1
C C612 0.82574(18) 0.64200(16) 0.06072(12) 0.0307(10) Uani d . 1 1
H H612 0.8002 0.6743 0.0774 0.037 Uiso calc R 1 1
C C613 0.89794(19) 0.62028(17) 0.06296(13) 0.0324(10) Uani d . 1 1
H H613 0.9214 0.6375 0.0808 0.039 Uiso calc R 1 1
C C614 0.9354(2) 0.57347(18) 0.03906(13) 0.0386(11) Uani d . 1 1
H H614 0.9850 0.5581 0.0402 0.046 Uiso calc R 1 1
C C615 0.9003(2) 0.54868(17) 0.01321(13) 0.0425(11) Uani d . 1 1
H H615 0.9263 0.5161 -0.0032 0.051 Uiso calc R 1 1
C C616 0.82848(19) 0.57063(16) 0.01105(12) 0.0324(10) Uani d . 1 1
H H616 0.8054 0.5531 -0.0069 0.039 Uiso calc R 1 1
C C621 0.6579(2) 0.68010(16) -0.02687(12) 0.0305(10) Uani d . 1 1
C C622 0.58705(19) 0.69933(16) -0.03881(14) 0.0392(11) Uani d . 1 1
H H622 0.5564 0.6932 -0.0166 0.047 Uiso calc R 1 1
C C623 0.5599(2) 0.72724(18) -0.08219(16) 0.0524(13) Uani d . 1 1
H H623 0.5116 0.7392 -0.0897 0.063 Uiso calc R 1 1
C C624 0.6041(3) 0.73733(18) -0.11411(15) 0.0533(14) Uani d . 1 1
H H624 0.5858 0.7577 -0.1435 0.064 Uiso calc R 1 1
C C625 0.6743(2) 0.71829(17) -0.10387(14) 0.0522(13) Uani d . 1 1
H H625 0.7046 0.7246 -0.1262 0.063 Uiso calc R 1 1
C C626 0.7005(2) 0.68991(16) -0.06089(13) 0.0362(11) Uani d . 1 1
H H626 0.7493 0.6766 -0.0542 0.043 Uiso calc R 1 1
C C631 0.65582(17) 0.70815(16) 0.07075(13) 0.0275(10) Uani d . 1 1
C C632 0.65654(18) 0.69310(17) 0.11815(13) 0.0318(10) Uani d . 1 1
H H632 0.6749 0.6520 0.1301 0.038 Uiso calc R 1 1
C C633 0.63146(19) 0.73589(19) 0.14832(13) 0.0380(11) Uani d . 1 1
H H633 0.6326 0.7241 0.1802 0.046 Uiso calc R 1 1
C C634 0.60498(19) 0.79546(19) 0.13136(14) 0.0392(11) Uani d . 1 1
H H634 0.5877 0.8251 0.1517 0.047 Uiso calc R 1 1
C C635 0.60334(18) 0.81251(17) 0.08508(14) 0.0367(11) Uani d . 1 1
H H635 0.5852 0.8538 0.0737 0.044 Uiso calc R 1 1
C C636 0.62823(17) 0.76924(17) 0.05492(13) 0.0324(10) Uani d . 1 1
H H636 0.6264 0.7815 0.0230 0.039 Uiso calc R 1 1
Si Si62 0.71322(5) 0.43891(5) 0.01018(4) 0.0290(3) Uani d . 1 1
O O62 0.69805(13) 0.47110(10) 0.05719(8) 0.0347(7) Uani d . 1 1
H H62 0.6920 0.5073 0.0511 0.052 Uiso calc R 1 1
C C641 0.67663(19) 0.37956(16) 0.01566(12) 0.0319(10) Uani d . 1 1
C C642 0.7180(2) 0.3204(2) 0.0295(2) 0.110(2) Uani d . 1 1
H H642 0.7663 0.3092 0.0364 0.132 Uiso calc R 1 1
C C643 0.6902(3) 0.2769(2) 0.0334(3) 0.149(3) Uani d . 1 1
H H643 0.7196 0.2366 0.0437 0.179 Uiso calc R 1 1
C C644 0.6217(3) 0.2911(2) 0.02284(18) 0.0770(17) Uani d . 1 1
H H644 0.6035 0.2608 0.0247 0.092 Uiso calc R 1 1
C C645 0.5804(2) 0.34803(19) 0.00982(14) 0.0527(13) Uani d . 1 1
H H645 0.5323 0.3585 0.0026 0.063 Uiso calc R 1 1
C C646 0.6074(2) 0.39187(17) 0.00685(13) 0.0476(12) Uani d . 1 1
H H646 0.5766 0.4323 -0.0017 0.057 Uiso calc R 1 1
C C651 0.80917(18) 0.40109(16) 0.00282(13) 0.0300(10) Uani d . 1 1
C C652 0.8571(2) 0.40766(16) 0.03269(13) 0.0382(11) Uani d . 1 1
H H652 0.8403 0.4329 0.0562 0.046 Uiso calc R 1 1
C C653 0.9281(2) 0.37845(19) 0.02885(15) 0.0506(13) Uani d . 1 1
H H653 0.9593 0.3839 0.0496 0.061 Uiso calc R 1 1
C C654 0.9543(2) 0.34161(18) -0.00458(16) 0.0497(13) Uani d . 1 1
H H654 1.0033 0.3213 -0.0069 0.060 Uiso calc R 1 1
C C655 0.9082(2) 0.33450(18) -0.03491(15) 0.0512(12) Uani d . 1 1
H H655 0.9256 0.3093 -0.0583 0.061 Uiso calc R 1 1
C C656 0.8368(2) 0.36417(18) -0.03113(15) 0.0455(12) Uani d . 1 1
H H656 0.8059 0.3591 -0.0523 0.055 Uiso calc R 1 1
C C661 0.6705(2) 0.49564(17) -0.03976(13) 0.0335(10) Uani d . 1 1
C C662 0.5998(2) 0.53355(16) -0.04023(14) 0.0425(11) Uani d . 1 1
H H662 0.5737 0.5308 -0.0141 0.051 Uiso calc R 1 1
C C663 0.5665(2) 0.57486(18) -0.07721(16) 0.0493(12) Uani d . 1 1
H H663 0.5179 0.5987 -0.0770 0.059 Uiso calc R 1 1
C C664 0.6047(3) 0.5810(2) -0.11433(15) 0.0576(14) Uani d . 1 1
H H664 0.5823 0.6092 -0.1400 0.069 Uiso calc R 1 1
C C665 0.6742(3) 0.5470(2) -0.11446(15) 0.0638(14) Uani d . 1 1
H H665 0.7007 0.5524 -0.1397 0.077 Uiso calc R 1 1
C C666 0.7067(2) 0.50413(18) -0.07757(14) 0.0486(12) Uani d . 1 1
H H666 0.7551 0.4800 -0.0784 0.058 Uiso calc R 1 1
N N71 -0.03019(16) 0.87758(15) 0.42090(11) 0.0383(9) Uani d . 1 1
C C72 -0.02698(19) 0.92368(17) 0.39393(14) 0.0416(11) Uani d . 1 1
H H72A -0.0678 0.9595 0.3889 0.050 Uiso calc R 1 1
C C73 0.03367(19) 0.92175(17) 0.37272(13) 0.0421(11) Uani d . 1 1
H H73 0.0334 0.9556 0.3532 0.051 Uiso calc R 1 1
C C74 0.0943(2) 0.87090(17) 0.37995(13) 0.0311(10) Uani d . 1 1
C C75 0.0903(2) 0.82349(18) 0.40743(14) 0.0487(12) Uani d . 1 1
H H75 0.1303 0.7872 0.4133 0.058 Uiso calc R 1 1
C C76 0.0278(2) 0.82873(19) 0.42662(15) 0.0509(12) Uani d . 1 1
H H76 0.0264 0.7949 0.4452 0.061 Uiso calc R 1 1
N N81 0.28931(16) 0.86176(16) 0.32446(11) 0.0400(9) Uani d . 1 1
C C82 0.2717(2) 0.81442(18) 0.32850(14) 0.0498(12) Uani d . 1 1
H H82A 0.3040 0.7779 0.3194 0.060 Uiso calc R 1 1
C C83 0.2092(2) 0.81598(18) 0.34521(13) 0.0410(11) Uani d . 1 1
H H83 0.1988 0.7812 0.3470 0.049 Uiso calc R 1 1
C C84 0.1614(2) 0.86812(18) 0.35945(13) 0.0319(10) Uani d . 1 1
C C85 0.17859(19) 0.91711(17) 0.35437(13) 0.0390(11) Uani d . 1 1
H H85 0.1470 0.9543 0.3628 0.047 Uiso calc R 1 1
C C86 0.2424(2) 0.91211(19) 0.33687(13) 0.0424(12) Uani d . 1 1
H H86 0.2532 0.9467 0.3336 0.051 Uiso calc R 1 1
Si Si71 -0.18745(5) 0.84775(4) 0.46994(3) 0.0239(3) Uani d . 1 1
O O71 -0.16113(11) 0.90122(9) 0.45183(9) 0.0312(6) Uani d . 1 1
H H71 -0.1194 0.8861 0.4441 0.047 Uiso calc R 1 1
C C711 -0.28506(18) 0.88035(16) 0.46610(12) 0.0256(9) Uani d . 1 1
C C712 -0.32159(18) 0.85439(16) 0.44129(12) 0.0320(10) Uani d . 1 1
H H712 -0.2963 0.8207 0.4259 0.038 Uiso calc R 1 1
C C713 -0.3944(2) 0.87774(17) 0.43922(13) 0.0360(11) Uani d . 1 1
H H713 -0.4183 0.8600 0.4223 0.043 Uiso calc R 1 1
C C714 -0.4317(2) 0.92616(18) 0.46142(13) 0.0394(11) Uani d . 1 1
H H714 -0.4814 0.9416 0.4601 0.047 Uiso calc R 1 1
C C715 -0.3970(2) 0.95247(18) 0.48572(13) 0.0455(12) Uani d . 1 1
H H715 -0.4228 0.9865 0.5007 0.055 Uiso calc R 1 1
C C716 -0.3249(2) 0.92924(17) 0.48814(12) 0.0361(11) Uani d . 1 1
H H716 -0.3018 0.9473 0.5054 0.043 Uiso calc R 1 1
C C721 -0.15748(19) 0.81702(15) 0.53045(12) 0.0270(10) Uani d . 1 1
C C722 -0.08787(19) 0.80210(16) 0.54514(13) 0.0372(11) Uani d . 1 1
H H722 -0.0564 0.8099 0.5244 0.045 Uiso calc R 1 1
C C723 -0.0644(2) 0.77623(18) 0.58942(14) 0.0485(12) Uani d . 1 1
H H723 -0.0174 0.7671 0.5990 0.058 Uiso calc R 1 1
C C724 -0.1094(2) 0.76366(17) 0.61975(14) 0.0487(13) Uani d . 1 1
H H724 -0.0928 0.7447 0.6497 0.058 Uiso calc R 1 1
C C725 -0.1778(2) 0.77849(16) 0.60675(13) 0.0448(12) Uani d . 1 1
H H725 -0.2090 0.7709 0.6278 0.054 Uiso calc R 1 1
C C726 -0.2011(2) 0.80476(16) 0.56245(13) 0.0342(10) Uani d . 1 1
H H726 -0.2486 0.8147 0.5537 0.041 Uiso calc R 1 1
C C731 -0.15240(17) 0.78653(16) 0.43286(12) 0.0261(10) Uani d . 1 1
C C732 -0.14660(18) 0.80002(17) 0.38591(13) 0.0344(10) Uani d . 1 1
H H732 -0.1602 0.8408 0.3736 0.041 Uiso calc R 1 1
C C733 -0.1219(2) 0.75646(19) 0.35696(14) 0.0441(12) Uani d . 1 1
H H733 -0.1195 0.7673 0.3252 0.053 Uiso calc R 1 1
C C734 -0.10074(19) 0.69725(18) 0.37405(15) 0.0407(11) Uani d . 1 1
H H734 -0.0825 0.6670 0.3543 0.049 Uiso calc R 1 1
C C735 -0.10595(19) 0.68194(17) 0.41973(15) 0.0386(11) Uani d . 1 1
H H735 -0.0924 0.6410 0.4314 0.046 Uiso calc R 1 1
C C736 -0.13084(17) 0.72573(16) 0.44913(13) 0.0314(10) Uani d . 1 1
H H736 -0.1333 0.7143 0.4808 0.038 Uiso calc R 1 1
Si Si72 -0.20626(5) 1.05773(5) 0.48952(4) 0.0291(3) Uani d . 1 1
O O72 -0.19141(14) 1.02166(10) 0.44488(8) 0.0394(7) Uani d . 1 1
H H72 -0.1909 0.9872 0.4522 0.059 Uiso calc R 1 1
C C741 -0.1720(2) 1.11799(16) 0.47796(13) 0.0358(10) Uani d . 1 1
C C742 -0.2127(2) 1.17770(18) 0.48078(14) 0.0517(12) Uani d . 1 1
H H742 -0.2601 1.1888 0.4887 0.062 Uiso calc R 1 1
C C743 -0.1863(3) 1.22202(19) 0.47238(16) 0.0694(15) Uani d . 1 1
H H743 -0.2158 1.2628 0.4740 0.083 Uiso calc R 1 1
C C744 -0.1179(2) 1.2068(2) 0.46180(16) 0.0628(14) Uani d . 1 1
H H744 -0.0997 1.2370 0.4566 0.075 Uiso calc R 1 1
C C745 -0.0763(2) 1.1493(2) 0.45862(14) 0.0589(13) Uani d . 1 1
H H745 -0.0289 1.1388 0.4508 0.071 Uiso calc R 1 1
C C746 -0.1031(2) 1.10531(17) 0.46682(12) 0.0444(11) Uani d . 1 1
H H746 -0.0730 1.0648 0.4647 0.053 Uiso calc R 1 1
C C751 -0.30138(19) 1.09313(16) 0.49893(13) 0.0295(10) Uani d . 1 1
C C752 -0.3501(2) 1.09577(17) 0.46530(14) 0.0454(12) Uani d . 1 1
H H752 -0.3342 1.0773 0.4384 0.055 Uiso calc R 1 1
C C753 -0.4209(3) 1.1249(2) 0.47073(18) 0.0630(15) Uani d . 1 1
H H753 -0.4530 1.1259 0.4475 0.076 Uiso calc R 1 1
C C754 -0.4457(2) 1.15231(19) 0.5090(2) 0.0613(15) Uani d . 1 1
H H754 -0.4945 1.1726 0.5122 0.074 Uiso calc R 1 1
C C755 -0.3986(2) 1.15011(17) 0.54298(16) 0.0502(12) Uani d . 1 1
H H755 -0.4151 1.1690 0.5697 0.060 Uiso calc R 1 1
C C756 -0.3275(2) 1.12024(17) 0.53791(15) 0.0412(11) Uani d . 1 1
H H756 -0.2958 1.1183 0.5617 0.049 Uiso calc R 1 1
C C761 -0.16128(19) 1.00631(16) 0.54206(12) 0.0322(10) Uani d . 1 1
C C762 -0.1955(2) 0.97686(16) 0.56957(13) 0.0389(11) Uani d . 1 1
H H762 -0.2429 0.9845 0.5624 0.047 Uiso calc R 1 1
C C763 -0.1616(2) 0.93657(17) 0.60726(13) 0.0472(12) Uani d . 1 1
H H763 -0.1858 0.9163 0.6250 0.057 Uiso calc R 1 1
C C764 -0.0940(2) 0.92558(17) 0.61923(14) 0.0486(12) Uani d . 1 1
H H764 -0.0716 0.8983 0.6454 0.058 Uiso calc R 1 1
C C765 -0.0587(2) 0.95392(18) 0.59347(14) 0.0506(12) Uani d . 1 1
H H765 -0.0115 0.9462 0.6014 0.061 Uiso calc R 1 1
C C766 -0.09205(19) 0.99401(17) 0.55568(13) 0.0463(11) Uani d . 1 1
H H766 -0.0671 1.0139 0.5383 0.056 Uiso calc R 1 1
Si Si81 0.44209(5) 0.90282(5) 0.28165(3) 0.0254(3) Uani d . 1 1
O O81 0.41926(11) 0.84797(10) 0.30130(9) 0.0328(7) Uani d . 1 1
H H81 0.3761 0.8615 0.3053 0.049 Uiso calc R 1 1
C C811 0.53960(18) 0.87139(16) 0.28622(12) 0.0257(10) Uani d . 1 1
C C812 0.57624(18) 0.89535(15) 0.31237(11) 0.0281(10) Uani d . 1 1
H H812 0.5507 0.9288 0.3279 0.034 Uiso calc R 1 1
C C813 0.6481(2) 0.87180(17) 0.31616(13) 0.0354(11) Uani d . 1 1
H H813 0.6715 0.8895 0.3336 0.042 Uiso calc R 1 1
C C814 0.68597(19) 0.82266(18) 0.29461(13) 0.0370(11) Uani d . 1 1
H H814 0.7356 0.8060 0.2973 0.044 Uiso calc R 1 1
C C815 0.6515(2) 0.79755(18) 0.26894(13) 0.0442(12) Uani d . 1 1
H H815 0.6776 0.7634 0.2541 0.053 Uiso calc R 1 1
C C816 0.5795(2) 0.82169(17) 0.26467(13) 0.0375(11) Uani d . 1 1
H H816 0.5567 0.8041 0.2467 0.045 Uiso calc R 1 1
C C821 0.40514(17) 0.96528(16) 0.31767(12) 0.0251(9) Uani d . 1 1
C C822 0.40610(18) 0.95220(18) 0.36560(13) 0.0340(10) Uani d . 1 1
H H822 0.4257 0.9116 0.3787 0.041 Uiso calc R 1 1
C C823 0.37955(19) 0.99631(19) 0.39393(14) 0.0400(11) Uani d . 1 1
H H823 0.3803 0.9859 0.4260 0.048 Uiso calc R 1 1
C C824 0.35173(19) 1.05599(18) 0.37559(14) 0.0381(11) Uani d . 1 1
H H824 0.3335 1.0866 0.3950 0.046 Uiso calc R 1 1
C C825 0.35071(18) 1.07076(17) 0.32849(15) 0.0388(11) Uani d . 1 1
H H825 0.3325 1.1116 0.3158 0.047 Uiso calc R 1 1
C C826 0.37640(18) 1.02561(17) 0.30005(13) 0.0326(10) Uani d . 1 1
H H826 0.3743 1.0362 0.2679 0.039 Uiso calc R 1 1
C C831 0.41019(18) 0.93174(15) 0.22119(12) 0.0271(10) Uani d . 1 1
C C832 0.3400(2) 0.94720(16) 0.20852(14) 0.0420(11) Uani d . 1 1
H H832 0.3096 0.9403 0.2306 0.050 Uiso calc R 1 1
C C833 0.3137(2) 0.97223(18) 0.16475(16) 0.0520(13) Uani d . 1 1
H H833 0.2659 0.9824 0.1568 0.062 Uiso calc R 1 1
C C834 0.3577(3) 0.98236(17) 0.13256(15) 0.0512(13) Uani d . 1 1
H H834 0.3399 1.0006 0.1026 0.061 Uiso calc R 1 1
C C835 0.4271(2) 0.96613(17) 0.14375(13) 0.0458(12) Uani d . 1 1
H H835 0.4574 0.9719 0.1211 0.055 Uiso calc R 1 1
C C836 0.4535(2) 0.94153(16) 0.18752(13) 0.0365(11) Uani d . 1 1
H H836 0.5016 0.9312 0.1948 0.044 Uiso calc R 1 1
Si Si82 0.46793(6) 0.68938(5) 0.26865(4) 0.0297(3) Uani d . 1 1
O O82 0.46663(14) 0.72718(10) 0.31126(8) 0.0413(7) Uani d . 1 1
H H82 0.4516 0.7639 0.3018 0.062 Uiso calc R 1 1
C C841 0.43147(19) 0.63337(17) 0.29019(13) 0.0343(10) Uani d . 1 1
C C842 0.4295(2) 0.58907(19) 0.26500(15) 0.0593(14) Uani d . 1 1
H H842 0.4467 0.5872 0.2350 0.071 Uiso calc R 1 1
C C843 0.4028(2) 0.5474(2) 0.28279(17) 0.0655(15) Uani d . 1 1
H H843 0.4006 0.5185 0.2644 0.079 Uiso calc R 1 1
C C844 0.3798(2) 0.5475(2) 0.32601(17) 0.0577(14) Uani d . 1 1
H H844 0.3627 0.5181 0.3378 0.069 Uiso calc R 1 1
C C845 0.38106(19) 0.59014(19) 0.35300(15) 0.0542(12) Uani d . 1 1
H H845 0.3646 0.5906 0.3832 0.065 Uiso calc R 1 1
C C846 0.40722(19) 0.63272(17) 0.33479(14) 0.0446(11) Uani d . 1 1
H H846 0.4085 0.6619 0.3532 0.054 Uiso calc R 1 1
C C851 0.56071(18) 0.65011(16) 0.25287(13) 0.0297(10) Uani d . 1 1
C C852 0.6153(2) 0.65436(17) 0.27825(13) 0.0369(11) Uani d . 1 1
H H852 0.6044 0.6785 0.3026 0.044 Uiso calc R 1 1
C C853 0.6843(2) 0.62433(19) 0.26857(16) 0.0477(13) Uani d . 1 1
H H853 0.7202 0.6284 0.2860 0.057 Uiso calc R 1 1
C C854 0.7016(2) 0.58866(18) 0.23389(16) 0.0510(13) Uani d . 1 1
H H854 0.7492 0.5676 0.2276 0.061 Uiso calc R 1 1
C C855 0.6495(2) 0.58332(17) 0.20798(15) 0.0476(12) Uani d . 1 1
H H855 0.6611 0.5588 0.1838 0.057 Uiso calc R 1 1
C C856 0.5801(2) 0.61407(17) 0.21770(14) 0.0383(11) Uani d . 1 1
H H856 0.5447 0.6103 0.1997 0.046 Uiso calc R 1 1
C C861 0.41655(19) 0.73882(16) 0.21732(12) 0.0312(10) Uani d . 1 1
C C862 0.44630(19) 0.76960(16) 0.18717(13) 0.0367(11) Uani d . 1 1
H H862 0.4943 0.7623 0.1917 0.044 Uiso calc R 1 1
C C863 0.4089(2) 0.81019(16) 0.15108(13) 0.0422(12) Uani d . 1 1
H H863 0.4304 0.8313 0.1317 0.051 Uiso calc R 1 1
C C864 0.3399(2) 0.81974(17) 0.14338(14) 0.0479(12) Uani d . 1 1
H H864 0.3136 0.8475 0.1185 0.058 Uiso calc R 1 1
C C865 0.3087(2) 0.78923(17) 0.17165(14) 0.0467(12) Uani d . 1 1
H H865 0.2613 0.7955 0.1658 0.056 Uiso calc R 1 1
C C866 0.34636(18) 0.74923(16) 0.20869(13) 0.0398(11) Uani d . 1 1
H H866 0.3243 0.7288 0.2283 0.048 Uiso calc R 1 1

loop_
_atom_site_aniso_label
_atom_site_aniso_U_11
_atom_site_aniso_U_22
_atom_site_aniso_U_33
_atom_site_aniso_U_12
_atom_site_aniso_U_13
_atom_site_aniso_U_23
N11 0.037(2) 0.054(3) 0.051(3) -0.023(2) 0.0098(19) -0.011(2)
C12 0.047(3) 0.049(3) 0.085(4) -0.018(3) 0.030(3) -0.017(3)
C13 0.044(3) 0.047(3) 0.089(4) -0.023(3) 0.030(3) -0.015(3)
C14 0.026(2) 0.047(3) 0.028(3) -0.017(2) 0.0007(19) -0.007(2)
C15 0.028(3) 0.044(3) 0.057(3) -0.015(2) 0.009(2) -0.016(2)
C16 0.040(3) 0.043(3) 0.061(3) -0.021(2) 0.009(2) -0.013(3)
N21 0.032(2) 0.058(3) 0.047(2) -0.022(2) 0.0084(19) -0.018(2)
C22 0.051(3) 0.057(3) 0.091(4) -0.034(3) 0.030(3) -0.030(3)
C23 0.046(3) 0.040(3) 0.090(4) -0.026(3) 0.026(3) -0.021(3)
C24 0.035(3) 0.040(3) 0.031(3) -0.022(2) 0.004(2) -0.011(2)
C25 0.039(3) 0.047(3) 0.064(3) -0.021(2) 0.012(2) -0.005(3)
C26 0.043(3) 0.057(3) 0.074(4) -0.027(3) 0.016(3) 0.004(3)
Si11 0.0251(6) 0.0267(6) 0.0252(7) -0.0103(5) 0.0046(5) -0.0023(5)
O11 0.0273(16) 0.0287(15) 0.0427(18) -0.0120(13) 0.0116(14) -0.0031(13)
C111 0.030(2) 0.027(2) 0.024(2) -0.013(2) 0.0068(19) -0.002(2)
C112 0.029(2) 0.024(2) 0.032(3) -0.011(2) 0.003(2) -0.0008(19)
C113 0.034(3) 0.041(3) 0.032(3) -0.017(2) 0.000(2) -0.005(2)
C114 0.029(3) 0.045(3) 0.036(3) -0.011(2) 0.000(2) 0.001(2)
C115 0.034(3) 0.044(3) 0.042(3) -0.011(2) 0.011(2) -0.014(2)
C116 0.031(3) 0.041(3) 0.029(3) -0.017(2) 0.005(2) -0.007(2)
C121 0.021(2) 0.031(2) 0.027(2) -0.0132(19) 0.0028(19) -0.001(2)
C122 0.037(3) 0.029(3) 0.035(3) -0.010(2) 0.006(2) -0.005(2)
C123 0.042(3) 0.053(3) 0.025(3) -0.021(3) 0.004(2) -0.009(2)
C124 0.031(3) 0.045(3) 0.043(3) -0.011(2) 0.004(2) -0.017(3)
C125 0.033(3) 0.025(2) 0.053(3) -0.011(2) -0.001(2) -0.005(2)
C126 0.027(2) 0.031(2) 0.035(3) -0.014(2) 0.004(2) -0.002(2)
C131 0.034(3) 0.024(2) 0.022(2) -0.012(2) 0.0067(19) -0.0076(19)
C132 0.028(3) 0.043(3) 0.037(3) -0.010(2) 0.005(2) -0.008(2)
C133 0.045(3) 0.043(3) 0.042(3) -0.008(2) -0.013(3) -0.006(2)
C134 0.062(3) 0.037(3) 0.030(3) -0.016(3) -0.007(2) -0.003(2)
C135 0.056(3) 0.039(3) 0.033(3) -0.021(2) 0.004(2) -0.003(2)
C136 0.032(2) 0.035(3) 0.031(3) -0.016(2) 0.000(2) -0.001(2)
Si12 0.0295(7) 0.0289(7) 0.0291(7) -0.0114(6) -0.0002(5) -0.0003(6)
O12 0.0479(18) 0.0286(15) 0.0336(17) -0.0115(15) -0.0058(13) 0.0012(13)
C141 0.030(2) 0.032(2) 0.030(3) -0.0103(19) -0.003(2) 0.000(2)
C142 0.060(3) 0.050(3) 0.039(3) -0.033(3) 0.005(2) -0.005(2)
C143 0.066(3) 0.058(3) 0.050(3) -0.037(3) 0.000(3) -0.004(3)
C144 0.047(3) 0.046(3) 0.055(3) -0.028(2) -0.007(2) 0.017(3)
C145 0.040(3) 0.050(3) 0.036(3) -0.019(2) -0.003(2) 0.014(2)
C146 0.035(2) 0.032(2) 0.031(3) -0.012(2) -0.007(2) 0.003(2)
C151 0.033(3) 0.023(2) 0.030(3) -0.011(2) 0.001(2) 0.007(2)
C152 0.036(3) 0.041(3) 0.033(3) -0.016(2) -0.003(2) 0.001(2)
C153 0.035(3) 0.055(3) 0.045(3) -0.021(3) -0.003(2) 0.007(3)
C154 0.031(3) 0.039(3) 0.067(4) -0.011(2) 0.009(3) 0.007(3)
C155 0.051(3) 0.042(3) 0.064(3) -0.021(3) 0.019(3) -0.017(3)
C156 0.038(3) 0.038(3) 0.053(3) -0.019(2) 0.009(2) -0.013(2)
C161 0.032(2) 0.023(2) 0.030(3) -0.0078(19) -0.0005(19) -0.0024(19)
C162 0.037(2) 0.036(2) 0.034(3) -0.020(2) -0.005(2) 0.001(2)
C163 0.062(3) 0.042(3) 0.036(3) -0.028(3) -0.007(2) 0.006(2)
C164 0.059(3) 0.037(3) 0.054(3) -0.018(3) -0.024(3) 0.010(2)
C165 0.039(3) 0.044(3) 0.059(3) -0.013(2) -0.007(2) 0.005(2)
C166 0.037(3) 0.045(3) 0.045(3) -0.014(2) -0.001(2) 0.006(2)
Si21 0.0256(7) 0.0264(6) 0.0235(7) -0.0103(5) 0.0033(5) -0.0021(5)
O21 0.0311(16) 0.0256(15) 0.0396(17) -0.0119(13) 0.0101(14) -0.0024(13)
C211 0.031(2) 0.025(2) 0.020(2) -0.012(2) -0.0031(19) 0.0048(19)
C212 0.032(3) 0.031(2) 0.035(3) -0.014(2) 0.004(2) -0.006(2)
C213 0.034(3) 0.049(3) 0.040(3) -0.024(2) 0.000(2) -0.004(2)
C214 0.025(3) 0.056(3) 0.037(3) -0.014(2) 0.002(2) -0.001(2)
C215 0.033(3) 0.041(3) 0.043(3) -0.006(2) 0.010(2) -0.013(2)
C216 0.029(3) 0.044(3) 0.038(3) -0.015(2) 0.001(2) -0.010(2)
C221 0.033(2) 0.020(2) 0.026(2) -0.009(2) 0.001(2) -0.0029(19)
C222 0.032(3) 0.045(3) 0.032(3) -0.010(2) -0.001(2) -0.006(2)
C223 0.036(3) 0.043(3) 0.044(3) -0.005(2) -0.010(2) -0.011(2)
C224 0.057(3) 0.028(3) 0.031(3) -0.009(2) -0.007(2) -0.003(2)
C225 0.049(3) 0.045(3) 0.029(3) -0.021(2) 0.009(2) -0.001(2)
C226 0.036(3) 0.038(3) 0.029(3) -0.019(2) 0.000(2) -0.002(2)
C231 0.021(2) 0.027(2) 0.025(2) -0.0080(19) 0.0007(18) -0.001(2)
C232 0.030(2) 0.034(3) 0.025(2) -0.012(2) -0.0009(19) 0.002(2)
C233 0.031(3) 0.027(3) 0.049(3) -0.009(2) 0.000(2) -0.006(2)
C234 0.037(3) 0.037(3) 0.036(3) -0.013(2) 0.010(2) -0.020(2)
C235 0.049(3) 0.053(3) 0.022(3) -0.023(3) 0.010(2) -0.009(2)
C236 0.044(3) 0.033(3) 0.026(3) -0.014(2) 0.006(2) -0.003(2)
Si22 0.0287(7) 0.0249(6) 0.0342(7) -0.0100(6) 0.0001(6) 0.0026(6)
O22 0.0490(18) 0.0313(16) 0.0323(17) -0.0114(16) -0.0002(14) -0.0028(13)
C241 0.028(2) 0.034(2) 0.035(3) -0.008(2) 0.003(2) 0.004(2)
C242 0.081(4) 0.059(3) 0.035(3) -0.043(3) 0.005(3) -0.003(2)
C243 0.088(4) 0.062(3) 0.043(3) -0.048(3) 0.000(3) -0.005(3)
C244 0.054(3) 0.044(3) 0.066(4) -0.029(2) -0.006(3) 0.007(3)
C245 0.039(3) 0.055(3) 0.044(3) -0.019(2) -0.003(2) 0.015(2)
C246 0.031(2) 0.038(3) 0.039(3) -0.010(2) -0.004(2) 0.004(2)
C251 0.031(3) 0.023(2) 0.037(3) -0.012(2) 0.001(2) 0.004(2)
C252 0.033(3) 0.042(3) 0.039(3) -0.015(2) -0.004(2) 0.000(2)
C253 0.028(3) 0.046(3) 0.081(4) -0.012(2) -0.005(3) 0.004(3)
C254 0.041(3) 0.034(3) 0.079(4) -0.014(2) 0.025(3) -0.003(3)
C255 0.054(3) 0.037(3) 0.046(3) -0.019(3) 0.014(3) 0.000(2)
C256 0.037(3) 0.033(3) 0.031(3) -0.012(2) 0.001(2) 0.005(2)
C261 0.033(3) 0.027(2) 0.042(3) -0.012(2) -0.004(2) -0.001(2)
C262 0.036(3) 0.035(3) 0.041(3) -0.014(2) -0.006(2) 0.001(2)
C263 0.051(3) 0.036(3) 0.043(3) -0.014(2) -0.008(2) 0.007(2)
C264 0.056(3) 0.037(3) 0.054(3) -0.012(3) -0.026(3) 0.004(2)
C265 0.034(3) 0.049(3) 0.078(4) -0.010(2) -0.017(3) 0.009(3)
C266 0.031(3) 0.050(3) 0.062(3) -0.014(2) -0.006(2) 0.018(2)
N31 0.035(2) 0.046(2) 0.045(2) -0.018(2) 0.0076(18) -0.0075(19)
C32 0.035(3) 0.040(3) 0.039(3) -0.008(2) 0.006(2) -0.001(2)
C33 0.035(3) 0.038(3) 0.045(3) -0.017(2) 0.002(2) -0.004(2)
C34 0.027(3) 0.043(3) 0.031(3) -0.016(2) 0.001(2) -0.006(2)
C35 0.036(3) 0.042(3) 0.059(3) -0.019(2) 0.009(2) -0.016(2)
C36 0.034(3) 0.050(3) 0.067(3) -0.024(2) 0.010(2) -0.015(3)
N41 0.040(2) 0.053(3) 0.055(3) -0.028(2) 0.015(2) -0.016(2)
C42 0.034(3) 0.044(3) 0.057(3) -0.019(2) 0.001(2) -0.008(2)
C43 0.034(3) 0.047(3) 0.052(3) -0.022(2) 0.007(2) -0.007(2)
C44 0.030(3) 0.041(3) 0.039(3) -0.020(2) 0.003(2) -0.012(2)
C45 0.044(3) 0.046(3) 0.061(3) -0.020(2) 0.011(2) -0.004(3)
C46 0.052(3) 0.045(3) 0.066(4) -0.024(3) 0.013(3) -0.003(3)
Si31 0.0268(7) 0.0266(6) 0.0260(7) -0.0130(5) 0.0022(5) -0.0025(5)
O31 0.0338(17) 0.0299(15) 0.0392(18) -0.0147(13) 0.0123(14) -0.0051(13)
C311 0.030(2) 0.029(2) 0.018(2) -0.014(2) -0.0017(19) 0.0035(19)
C312 0.030(3) 0.026(2) 0.028(2) -0.011(2) 0.0041(19) -0.0024(19)
C313 0.034(3) 0.040(3) 0.038(3) -0.020(2) 0.002(2) -0.006(2)
C314 0.029(3) 0.043(3) 0.036(3) -0.013(2) 0.003(2) 0.000(2)
C315 0.038(3) 0.042(3) 0.040(3) -0.012(2) 0.012(2) -0.013(2)
C316 0.033(3) 0.041(3) 0.032(3) -0.017(2) 0.003(2) -0.007(2)
C321 0.030(2) 0.022(2) 0.034(3) -0.010(2) -0.005(2) -0.0061(19)
C322 0.040(3) 0.043(3) 0.039(3) -0.007(2) -0.005(2) -0.013(2)
C323 0.046(3) 0.053(3) 0.052(4) -0.002(3) -0.021(3) -0.016(3)
C324 0.082(4) 0.034(3) 0.039(3) -0.011(3) -0.016(3) -0.004(2)
C325 0.080(4) 0.042(3) 0.028(3) -0.027(3) -0.003(3) 0.001(2)
C326 0.044(3) 0.036(3) 0.036(3) -0.018(2) -0.002(2) -0.004(2)
C331 0.019(2) 0.030(2) 0.023(2) -0.0087(19) 0.0024(18) -0.004(2)
C332 0.028(2) 0.033(3) 0.034(3) -0.014(2) -0.001(2) -0.003(2)
C333 0.037(3) 0.029(3) 0.047(3) -0.012(2) 0.003(2) -0.011(2)
C334 0.034(3) 0.040(3) 0.051(3) -0.016(2) 0.009(2) -0.025(2)
C335 0.037(3) 0.047(3) 0.033(3) -0.020(2) 0.010(2) -0.012(2)
C336 0.034(3) 0.033(3) 0.027(3) -0.014(2) 0.006(2) -0.003(2)
Si32 0.0329(7) 0.0290(7) 0.0275(7) -0.0143(6) 0.0005(5) -0.0002(6)
O32 0.0487(18) 0.0374(17) 0.0257(16) -0.0178(15) 0.0035(13) -0.0021(13)
C341 0.032(2) 0.031(2) 0.028(2) -0.011(2) -0.0015(19) -0.002(2)
C342 0.083(4) 0.065(3) 0.065(3) -0.051(3) -0.035(3) 0.027(3)
C343 0.084(4) 0.085(4) 0.088(4) -0.067(3) -0.034(3) 0.017(3)
C344 0.051(3) 0.045(3) 0.067(3) -0.028(3) 0.007(3) -0.005(3)
C345 0.081(4) 0.038(3) 0.087(4) -0.033(3) -0.024(3) 0.025(3)
C346 0.057(3) 0.047(3) 0.078(4) -0.027(3) -0.026(3) 0.015(3)
C351 0.039(3) 0.032(2) 0.031(3) -0.016(2) -0.005(2) 0.002(2)
C352 0.055(3) 0.043(3) 0.038(3) -0.013(2) -0.005(2) 0.003(2)
C353 0.056(3) 0.053(3) 0.049(3) -0.009(3) -0.016(3) 0.006(3)
C354 0.083(4) 0.041(3) 0.052(4) -0.012(3) -0.034(3) 0.007(3)
C355 0.077(4) 0.058(3) 0.037(3) -0.023(3) -0.011(3) 0.021(3)
C356 0.057(3) 0.045(3) 0.037(3) -0.023(2) -0.007(2) 0.011(2)
C361 0.041(3) 0.027(2) 0.030(3) -0.020(2) -0.002(2) 0.006(2)
C362 0.040(3) 0.042(3) 0.042(3) -0.021(2) -0.003(2) 0.002(2)
C363 0.039(3) 0.060(4) 0.079(4) -0.023(3) -0.011(3) 0.010(3)
C364 0.039(3) 0.041(3) 0.101(5) -0.016(3) 0.024(3) 0.010(3)
C365 0.062(3) 0.030(3) 0.070(4) -0.017(3) 0.037(3) -0.008(2)
C366 0.055(3) 0.036(3) 0.037(3) -0.023(2) 0.012(2) -0.007(2)
Si41 0.0248(6) 0.0268(6) 0.0229(7) -0.0107(5) 0.0018(5) -0.0016(5)
O41 0.0286(16) 0.0280(15) 0.0406(18) -0.0126(13) 0.0083(14) -0.0057(13)
C411 0.025(2) 0.029(2) 0.020(2) -0.010(2) 0.0056(18) -0.0025(19)
C412 0.028(3) 0.036(3) 0.034(3) -0.013(2) 0.002(2) -0.004(2)
C413 0.030(3) 0.044(3) 0.036(3) -0.021(2) 0.003(2) -0.003(2)
C414 0.025(3) 0.045(3) 0.033(3) -0.010(2) 0.004(2) 0.000(2)
C415 0.032(3) 0.046(3) 0.042(3) -0.010(2) 0.009(2) -0.011(2)
C416 0.032(3) 0.040(3) 0.028(3) -0.016(2) 0.006(2) -0.007(2)
C421 0.043(3) 0.030(2) 0.021(2) -0.016(2) 0.001(2) -0.0056(19)
C422 0.035(3) 0.057(3) 0.038(3) -0.011(2) -0.003(2) -0.010(2)
C423 0.049(3) 0.055(3) 0.039(3) 0.003(3) -0.017(3) -0.019(3)
C424 0.090(4) 0.036(3) 0.022(3) -0.015(3) -0.012(3) -0.001(2)
C425 0.085(4) 0.056(3) 0.024(3) -0.038(3) 0.001(3) 0.002(2)
C426 0.058(3) 0.049(3) 0.029(3) -0.032(3) -0.001(2) 0.003(2)
C431 0.018(2) 0.030(2) 0.036(3) -0.0134(19) 0.0025(19) -0.003(2)
C432 0.039(3) 0.034(3) 0.027(3) -0.012(2) 0.006(2) 0.000(2)
C433 0.048(3) 0.055(3) 0.026(3) -0.026(3) 0.008(2) -0.012(2)
C434 0.033(3) 0.041(3) 0.047(3) -0.013(2) 0.007(2) -0.019(2)
C435 0.027(2) 0.029(3) 0.047(3) -0.009(2) 0.000(2) -0.007(2)
C436 0.026(2) 0.032(3) 0.035(3) -0.012(2) 0.001(2) -0.001(2)
Si42 0.0288(7) 0.0269(7) 0.0255(7) -0.0094(6) -0.0036(5) 0.0023(6)
O42 0.0497(18) 0.0291(16) 0.0283(16) -0.0125(15) -0.0028(13) 0.0007(13)
C441 0.031(2) 0.030(2) 0.034(3) -0.0085(19) 0.002(2) -0.001(2)
C442 0.059(3) 0.051(3) 0.042(3) -0.033(3) 0.000(2) -0.004(2)
C443 0.058(3) 0.056(3) 0.051(3) -0.031(3) 0.003(3) -0.011(3)
C444 0.044(3) 0.041(3) 0.072(4) -0.024(2) -0.009(3) 0.005(3)
C445 0.038(3) 0.049(3) 0.054(3) -0.015(2) -0.004(2) 0.019(2)
C446 0.037(3) 0.046(3) 0.039(3) -0.018(2) -0.003(2) 0.006(2)
C451 0.038(3) 0.029(2) 0.025(3) -0.013(2) -0.007(2) -0.0001(19)
C452 0.041(3) 0.054(3) 0.049(3) -0.018(2) -0.006(2) 0.008(2)
C453 0.042(3) 0.057(3) 0.062(4) -0.006(3) -0.017(3) 0.012(3)
C454 0.064(4) 0.040(3) 0.045(3) -0.005(3) -0.022(3) 0.007(3)
C455 0.080(4) 0.048(3) 0.039(3) -0.016(3) 0.003(3) 0.014(3)
C456 0.050(3) 0.040(3) 0.037(3) -0.009(2) 0.001(2) 0.009(2)
C461 0.036(3) 0.029(2) 0.025(2) -0.018(2) -0.001(2) 0.005(2)
C462 0.034(3) 0.041(3) 0.043(3) -0.019(2) -0.006(2) 0.004(2)
C463 0.030(3) 0.056(3) 0.053(3) -0.020(2) -0.006(2) 0.008(3)
C464 0.037(3) 0.034(3) 0.064(3) -0.010(2) 0.011(3) 0.003(2)
C465 0.050(3) 0.033(3) 0.043(3) -0.017(2) 0.014(2) -0.003(2)
C466 0.038(3) 0.033(2) 0.036(3) -0.015(2) 0.003(2) -0.005(2)
N51 0.032(2) 0.044(2) 0.052(3) -0.0177(19) 0.0106(19) -0.011(2)
C52 0.032(3) 0.048(3) 0.053(3) -0.018(2) 0.002(2) -0.002(2)
C53 0.036(3) 0.041(3) 0.056(3) -0.019(2) 0.004(2) 0.000(2)
C54 0.035(3) 0.037(3) 0.031(3) -0.021(2) 0.004(2) -0.008(2)
C55 0.037(3) 0.037(3) 0.061(3) -0.010(2) 0.011(2) -0.002(2)
C56 0.050(3) 0.049(3) 0.069(4) -0.020(3) 0.025(3) 0.004(3)
N61 0.028(2) 0.046(2) 0.044(2) -0.0152(19) 0.0074(17) -0.0063(19)
C62 0.034(3) 0.043(3) 0.039(3) -0.014(2) 0.006(2) 0.001(2)
C63 0.034(3) 0.033(3) 0.040(3) -0.015(2) 0.007(2) 0.003(2)
C64 0.026(3) 0.041(3) 0.033(3) -0.013(2) 0.003(2) -0.008(2)
C65 0.034(3) 0.035(3) 0.055(3) -0.018(2) 0.007(2) -0.011(2)
C66 0.037(3) 0.042(3) 0.055(3) -0.023(2) 0.008(2) -0.007(2)
Si51 0.0245(6) 0.0270(6) 0.0239(7) -0.0113(5) 0.0024(5) -0.0018(5)
O51 0.0241(15) 0.0298(15) 0.0362(17) -0.0105(12) 0.0053(14) 0.0001(13)
C511 0.032(2) 0.031(2) 0.020(2) -0.016(2) 0.0021(19) 0.004(2)
C512 0.033(3) 0.027(2) 0.027(2) -0.012(2) 0.000(2) 0.0001(19)
C513 0.030(3) 0.052(3) 0.034(3) -0.023(2) 0.001(2) 0.004(2)
C514 0.024(3) 0.054(3) 0.035(3) -0.013(2) 0.005(2) 0.006(2)
C515 0.032(3) 0.044(3) 0.030(3) -0.004(2) 0.007(2) -0.008(2)
C516 0.031(3) 0.043(3) 0.028(3) -0.015(2) 0.003(2) -0.008(2)
C521 0.021(2) 0.032(2) 0.024(2) -0.0105(19) -0.0005(18) -0.001(2)
C522 0.031(2) 0.040(3) 0.029(3) -0.014(2) 0.000(2) 0.001(2)
C523 0.044(3) 0.054(3) 0.029(3) -0.025(3) 0.006(2) -0.013(2)
C524 0.037(3) 0.050(3) 0.042(3) -0.018(2) 0.012(2) -0.025(3)
C525 0.029(3) 0.030(3) 0.055(3) -0.011(2) 0.003(2) -0.012(2)
C526 0.028(2) 0.034(3) 0.028(2) -0.012(2) -0.0004(19) -0.001(2)
C531 0.026(2) 0.023(2) 0.026(2) -0.0089(19) 0.0003(19) -0.0045(19)
C532 0.033(3) 0.041(3) 0.032(3) -0.008(2) 0.000(2) -0.006(2)
C533 0.039(3) 0.053(3) 0.040(3) -0.009(2) -0.011(2) -0.008(2)
C534 0.057(3) 0.032(3) 0.025(3) -0.013(2) -0.007(2) 0.001(2)
C535 0.052(3) 0.048(3) 0.027(3) -0.022(2) 0.006(2) 0.003(2)
C536 0.035(3) 0.035(2) 0.026(3) -0.014(2) -0.001(2) -0.001(2)
Si52 0.0275(7) 0.0277(7) 0.0311(7) -0.0114(6) -0.0009(5) 0.0033(6)
O52 0.0426(17) 0.0357(17) 0.0279(16) -0.0138(15) 0.0068(13) -0.0009(13)
C541 0.024(2) 0.029(2) 0.046(3) -0.006(2) 0.000(2) 0.002(2)
C542 0.047(3) 0.040(3) 0.158(6) -0.020(3) 0.019(3) 0.003(3)
C543 0.067(4) 0.040(3) 0.219(7) -0.025(3) 0.029(4) -0.016(4)
C544 0.045(3) 0.042(3) 0.111(5) -0.020(3) 0.008(3) -0.003(3)
C545 0.047(3) 0.052(3) 0.070(3) -0.028(3) 0.006(2) -0.008(3)
C546 0.050(3) 0.037(3) 0.054(3) -0.023(2) 0.001(2) 0.000(2)
C551 0.036(3) 0.026(2) 0.044(3) -0.014(2) -0.007(2) -0.003(2)
C552 0.046(3) 0.037(3) 0.064(3) -0.012(2) -0.016(3) 0.001(2)
C553 0.062(4) 0.044(3) 0.100(5) -0.008(3) -0.041(4) 0.002(3)
C554 0.124(6) 0.042(3) 0.080(5) -0.025(4) -0.064(5) 0.014(4)
C555 0.122(5) 0.062(4) 0.042(3) -0.030(4) -0.022(4) 0.017(3)
C556 0.071(3) 0.053(3) 0.036(3) -0.026(3) -0.003(3) 0.008(3)
C561 0.033(2) 0.025(2) 0.030(3) -0.014(2) 0.001(2) -0.002(2)
C562 0.033(3) 0.047(3) 0.041(3) -0.017(2) 0.002(2) -0.008(2)
C563 0.033(3) 0.062(3) 0.070(4) -0.020(3) -0.006(3) -0.005(3)
C564 0.032(3) 0.041(3) 0.090(4) -0.011(2) 0.019(3) 0.003(3)
C565 0.051(3) 0.043(3) 0.061(3) -0.020(3) 0.026(3) -0.007(3)
C566 0.044(3) 0.038(3) 0.044(3) -0.018(2) 0.004(2) -0.008(2)
Si61 0.0238(6) 0.0269(6) 0.0244(7) -0.0108(5) 0.0025(5) -0.0013(5)
O61 0.0280(16) 0.0276(15) 0.0373(17) -0.0117(13) 0.0160(13) -0.0063(13)
C611 0.027(2) 0.028(2) 0.019(2) -0.010(2) 0.0042(18) 0.0019(19)
C612 0.032(3) 0.029(2) 0.031(3) -0.013(2) 0.003(2) 0.001(2)
C613 0.031(3) 0.039(3) 0.029(3) -0.018(2) 0.001(2) 0.002(2)
C614 0.023(2) 0.049(3) 0.040(3) -0.010(2) 0.001(2) -0.003(2)
C615 0.033(3) 0.044(3) 0.044(3) -0.006(2) 0.010(2) -0.015(2)
C616 0.031(3) 0.040(3) 0.027(3) -0.013(2) 0.005(2) -0.008(2)
C621 0.037(3) 0.029(2) 0.026(3) -0.014(2) -0.002(2) -0.003(2)
C622 0.034(3) 0.044(3) 0.040(3) -0.014(2) -0.003(2) -0.010(2)
C623 0.048(3) 0.045(3) 0.052(3) -0.001(2) -0.022(3) -0.019(3)
C624 0.084(4) 0.031(3) 0.033(3) -0.010(3) -0.017(3) -0.004(2)
C625 0.078(4) 0.044(3) 0.037(3) -0.026(3) -0.001(3) -0.004(2)
C626 0.045(3) 0.035(3) 0.031(3) -0.020(2) -0.003(2) 0.003(2)
C631 0.022(2) 0.036(3) 0.027(3) -0.015(2) 0.0028(19) -0.001(2)
C632 0.029(2) 0.029(2) 0.034(3) -0.009(2) 0.002(2) 0.000(2)
C633 0.038(3) 0.055(3) 0.025(3) -0.021(2) 0.007(2) -0.008(2)
C634 0.035(3) 0.051(3) 0.037(3) -0.017(2) 0.008(2) -0.021(2)
C635 0.029(3) 0.029(3) 0.051(3) -0.009(2) -0.004(2) -0.007(2)
C636 0.028(2) 0.035(3) 0.034(3) -0.013(2) -0.001(2) 0.000(2)
Si62 0.0289(7) 0.0273(7) 0.0299(7) -0.0115(6) 0.0009(5) 0.0023(6)
O62 0.0429(17) 0.0278(16) 0.0293(17) -0.0104(15) 0.0072(13) -0.0004(13)
C641 0.032(2) 0.028(2) 0.033(3) -0.010(2) 0.005(2) 0.003(2)
C642 0.044(3) 0.036(3) 0.236(7) -0.013(3) -0.008(4) 0.030(4)
C643 0.062(4) 0.036(3) 0.337(10) -0.020(3) 0.019(5) 0.027(5)
C644 0.062(4) 0.035(3) 0.142(5) -0.029(3) 0.023(4) -0.003(3)
C645 0.055(3) 0.056(3) 0.057(3) -0.037(3) -0.009(2) 0.008(3)
C646 0.044(3) 0.041(3) 0.057(3) -0.019(2) -0.013(2) 0.007(2)
C651 0.031(2) 0.026(2) 0.032(3) -0.011(2) 0.003(2) 0.002(2)
C652 0.036(3) 0.042(3) 0.035(3) -0.015(2) -0.003(2) -0.003(2)
C653 0.035(3) 0.059(3) 0.056(3) -0.016(3) -0.006(2) -0.004(3)
C654 0.029(3) 0.043(3) 0.074(4) -0.012(2) 0.010(3) 0.000(3)
C655 0.046(3) 0.044(3) 0.065(3) -0.016(3) 0.022(3) -0.018(3)
C656 0.036(3) 0.048(3) 0.058(3) -0.019(2) 0.010(2) -0.021(3)
C661 0.040(3) 0.034(2) 0.032(3) -0.021(2) -0.002(2) 0.000(2)
C662 0.042(3) 0.037(3) 0.046(3) -0.016(2) -0.007(2) 0.008(2)
C663 0.047(3) 0.040(3) 0.056(3) -0.014(2) -0.015(3) 0.002(3)
C664 0.079(4) 0.054(3) 0.037(3) -0.027(3) -0.018(3) 0.009(3)
C665 0.070(4) 0.081(4) 0.042(3) -0.038(3) 0.004(3) 0.018(3)
C666 0.048(3) 0.054(3) 0.042(3) -0.023(2) -0.002(2) 0.012(2)
N71 0.035(2) 0.038(2) 0.045(2) -0.0175(19) 0.0084(18) -0.0061(19)
C72 0.028(3) 0.035(3) 0.060(3) -0.013(2) 0.000(2) 0.005(2)
C73 0.029(3) 0.043(3) 0.055(3) -0.017(2) 0.002(2) 0.003(2)
C74 0.027(2) 0.042(3) 0.030(3) -0.018(2) 0.001(2) -0.008(2)
C75 0.039(3) 0.036(3) 0.062(3) -0.008(2) 0.022(2) 0.000(2)
C76 0.047(3) 0.039(3) 0.061(3) -0.014(3) 0.026(3) 0.002(3)
N81 0.029(2) 0.048(2) 0.041(2) -0.0150(19) 0.0070(17) 0.0000(19)
C82 0.037(3) 0.043(3) 0.066(3) -0.013(2) 0.014(2) -0.005(2)
C83 0.039(3) 0.044(3) 0.046(3) -0.022(2) 0.008(2) -0.008(2)
C84 0.033(3) 0.043(3) 0.026(2) -0.020(2) 0.001(2) -0.005(2)
C85 0.030(3) 0.042(3) 0.052(3) -0.019(2) 0.011(2) -0.012(2)
C86 0.044(3) 0.050(3) 0.043(3) -0.029(3) 0.008(2) -0.006(2)
Si71 0.0247(6) 0.0257(6) 0.0219(7) -0.0109(5) 0.0026(5) -0.0016(5)
O71 0.0325(16) 0.0261(15) 0.0363(17) -0.0134(13) 0.0077(14) -0.0016(13)
C711 0.026(2) 0.027(2) 0.022(2) -0.009(2) 0.0045(19) -0.0020(19)
C712 0.030(3) 0.034(3) 0.029(3) -0.010(2) 0.002(2) 0.000(2)
C713 0.035(3) 0.044(3) 0.032(3) -0.018(2) -0.002(2) -0.005(2)
C714 0.027(3) 0.048(3) 0.041(3) -0.013(2) 0.001(2) -0.003(2)
C715 0.033(3) 0.051(3) 0.046(3) -0.006(2) 0.010(2) -0.020(2)
C716 0.038(3) 0.044(3) 0.030(3) -0.018(2) 0.000(2) -0.012(2)
C721 0.036(3) 0.025(2) 0.021(2) -0.012(2) 0.001(2) -0.0053(19)
C722 0.032(3) 0.045(3) 0.031(3) -0.011(2) 0.001(2) -0.009(2)
C723 0.045(3) 0.050(3) 0.036(3) -0.003(2) -0.019(3) -0.006(2)
C724 0.080(4) 0.033(3) 0.022(3) -0.011(3) -0.014(3) 0.001(2)
C725 0.076(4) 0.040(3) 0.022(3) -0.029(3) 0.000(2) 0.000(2)
C726 0.043(3) 0.037(3) 0.027(3) -0.020(2) -0.001(2) 0.000(2)
C731 0.024(2) 0.032(2) 0.025(2) -0.014(2) -0.0012(19) -0.001(2)
C732 0.041(3) 0.031(3) 0.031(3) -0.013(2) 0.006(2) -0.006(2)
C733 0.050(3) 0.055(3) 0.032(3) -0.023(3) 0.009(2) -0.015(3)
C734 0.039(3) 0.040(3) 0.046(3) -0.014(2) 0.007(2) -0.024(3)
C735 0.038(3) 0.024(2) 0.054(3) -0.012(2) -0.001(2) -0.008(2)
C736 0.032(2) 0.031(2) 0.032(3) -0.014(2) 0.000(2) 0.000(2)
Si72 0.0309(7) 0.0245(6) 0.0312(7) -0.0108(5) 0.0035(5) -0.0002(5)
O72 0.0560(18) 0.0297(16) 0.0312(17) -0.0161(15) 0.0072(14) -0.0011(13)
C741 0.035(3) 0.029(3) 0.038(3) -0.010(2) 0.004(2) 0.005(2)
C742 0.061(3) 0.035(3) 0.060(3) -0.020(3) 0.009(3) -0.006(2)
C743 0.091(4) 0.035(3) 0.089(4) -0.031(3) 0.019(3) -0.010(3)
C744 0.060(4) 0.048(3) 0.091(4) -0.032(3) 0.022(3) -0.014(3)
C745 0.066(3) 0.055(3) 0.072(4) -0.039(3) 0.022(3) -0.017(3)
C746 0.053(3) 0.044(3) 0.043(3) -0.025(2) 0.010(2) -0.009(2)
C751 0.031(2) 0.028(2) 0.029(3) -0.013(2) -0.001(2) 0.005(2)
C752 0.038(3) 0.048(3) 0.048(3) -0.016(2) -0.002(2) 0.000(2)
C753 0.047(4) 0.069(4) 0.070(4) -0.023(3) -0.011(3) 0.009(3)
C754 0.029(3) 0.042(3) 0.105(5) -0.013(2) 0.009(3) 0.017(3)
C755 0.056(3) 0.027(3) 0.064(4) -0.014(2) 0.027(3) 0.001(2)
C756 0.045(3) 0.031(3) 0.043(3) -0.012(2) 0.005(2) 0.005(2)
C761 0.031(2) 0.028(2) 0.035(3) -0.008(2) 0.001(2) -0.005(2)
C762 0.043(3) 0.035(3) 0.040(3) -0.020(2) -0.013(2) 0.009(2)
C763 0.062(3) 0.039(3) 0.045(3) -0.027(2) -0.009(2) 0.007(2)
C764 0.055(3) 0.045(3) 0.040(3) -0.016(2) -0.014(2) 0.009(2)
C765 0.035(3) 0.054(3) 0.050(3) -0.007(2) -0.005(2) 0.008(3)
C766 0.031(3) 0.050(3) 0.048(3) -0.008(2) 0.003(2) 0.007(2)
Si81 0.0256(7) 0.0271(6) 0.0248(7) -0.0122(5) 0.0026(5) -0.0019(5)
O81 0.0285(15) 0.0289(15) 0.0404(17) -0.0113(13) 0.0043(15) -0.0009(13)
C811 0.026(2) 0.028(2) 0.022(2) -0.011(2) 0.0002(19) 0.001(2)
C812 0.032(3) 0.029(2) 0.026(2) -0.016(2) 0.0045(19) -0.0052(19)
C813 0.031(3) 0.046(3) 0.036(3) -0.023(2) -0.002(2) 0.000(2)
C814 0.021(2) 0.049(3) 0.039(3) -0.011(2) 0.009(2) -0.004(2)
C815 0.034(3) 0.048(3) 0.050(3) -0.013(2) 0.009(2) -0.015(2)
C816 0.032(3) 0.050(3) 0.035(3) -0.018(2) 0.006(2) -0.017(2)
C821 0.018(2) 0.027(2) 0.028(3) -0.0071(19) -0.0007(19) 0.001(2)
C822 0.035(3) 0.039(3) 0.026(3) -0.014(2) 0.002(2) 0.000(2)
C823 0.040(3) 0.050(3) 0.036(3) -0.021(2) 0.009(2) -0.015(3)
C824 0.034(3) 0.043(3) 0.044(3) -0.018(2) 0.013(2) -0.024(2)
C825 0.029(3) 0.032(3) 0.054(3) -0.011(2) 0.000(2) -0.004(2)
C826 0.028(2) 0.035(3) 0.036(3) -0.013(2) -0.002(2) -0.003(2)
C831 0.028(2) 0.021(2) 0.032(3) -0.0077(19) -0.005(2) -0.0035(19)
C832 0.039(3) 0.044(3) 0.041(3) -0.014(2) -0.008(2) -0.006(2)
C833 0.047(3) 0.045(3) 0.052(3) -0.003(3) -0.020(3) -0.017(3)
C834 0.071(4) 0.032(3) 0.038(3) -0.005(3) -0.021(3) -0.002(2)
C835 0.077(4) 0.044(3) 0.023(3) -0.031(3) 0.008(3) -0.002(2)
C836 0.047(3) 0.039(3) 0.029(3) -0.024(2) 0.001(2) -0.004(2)
Si82 0.0313(7) 0.0274(6) 0.0287(7) -0.0108(6) 0.0005(5) 0.0005(6)
O82 0.0549(19) 0.0318(16) 0.0301(17) -0.0100(16) -0.0042(14) 0.0002(13)
C841 0.034(2) 0.038(3) 0.028(3) -0.014(2) 0.001(2) 0.005(2)
C842 0.092(4) 0.065(3) 0.044(3) -0.056(3) 0.010(3) -0.006(3)
C843 0.095(4) 0.063(4) 0.060(4) -0.055(3) -0.004(3) -0.001(3)
C844 0.056(3) 0.057(3) 0.065(4) -0.035(3) -0.016(3) 0.024(3)
C845 0.042(3) 0.059(3) 0.056(3) -0.019(2) 0.004(2) 0.015(3)
C846 0.041(3) 0.043(3) 0.046(3) -0.016(2) -0.003(2) 0.008(2)
C851 0.032(2) 0.024(2) 0.033(3) -0.014(2) -0.007(2) 0.006(2)
C852 0.041(3) 0.043(3) 0.027(3) -0.018(2) 0.000(2) 0.001(2)
C853 0.034(3) 0.048(3) 0.061(3) -0.019(2) -0.009(3) 0.005(3)
C854 0.033(3) 0.033(3) 0.079(4) -0.009(2) 0.006(3) 0.010(3)
C855 0.040(3) 0.040(3) 0.065(3) -0.014(2) 0.016(3) -0.018(2)
C856 0.039(3) 0.039(3) 0.042(3) -0.019(2) 0.007(2) -0.010(2)
C861 0.032(2) 0.034(2) 0.029(2) -0.015(2) -0.0024(19) -0.002(2)
C862 0.036(3) 0.035(2) 0.041(3) -0.017(2) -0.007(2) -0.004(2)
C863 0.047(3) 0.043(3) 0.036(3) -0.022(2) -0.016(2) 0.009(2)
C864 0.057(3) 0.030(3) 0.048(3) -0.011(2) -0.019(3) 0.006(2)
C865 0.030(3) 0.047(3) 0.055(3) -0.007(2) -0.010(2) -0.003(2)
C866 0.029(2) 0.040(3) 0.045(3) -0.008(2) 0.002(2) -0.003(2)

loop_
_atom_type_symbol
_atom_type_description
_atom_type_scat_dispersion_real
_atom_type_scat_dispersion_imag
_atom_type_scat_source
C C 0.0033 0.0016 'International Tables Vol C Tables 4.2.6.8 and 6.1.1.4'
H H 0.0000 0.0000 'International Tables Vol C Tables 4.2.6.8 and 6.1.1.4'
N N 0.0061 0.0033 'International Tables Vol C Tables 4.2.6.8 and 6.1.1.4'
O O 0.0106 0.0060 'International Tables Vol C Tables 4.2.6.8 and 6.1.1.4'
Si Si 0.0817 0.0704 'International Tables Vol C Tables 4.2.6.8 and 6.1.1.4'

loop_
_geom_angle_atom_site_label_1
_geom_angle_atom_site_label_2
_geom_angle_atom_site_label_3
_geom_angle
C16 N11 C12 116.8(4)
N11 C12 C13 123.1(4)
N11 C12 H12A 118.4
C13 C12 H12A 118.4
C14 C13 C12 120.3(4)
C14 C13 H13 119.9
C12 C13 H13 119.9
C13 C14 C15 116.8(4)
C13 C14 C24 121.8(4)
C15 C14 C24 121.4(4)
C14 C15 C16 119.2(4)
C14 C15 H15 120.4
C16 C15 H15 120.4
N11 C16 C15 123.9(4)
N11 C16 H16 118.1
C15 C16 H16 118.1
C26 N21 C22 116.2(4)
N21 C22 C23 124.3(4)
N21 C22 H22A 117.9
C23 C22 H22A 117.9
C22 C23 C24 119.9(4)
C22 C23 H23 120.0
C24 C23 H23 120.0
C25 C24 C23 116.4(4)
C25 C24 C14 121.7(4)
C23 C24 C14 121.8(4)
C24 C25 C26 120.2(4)
C24 C25 H25 119.9
C26 C25 H25 119.9
N21 C26 C25 122.9(4)
N21 C26 H26 118.5
C25 C26 H26 118.5
O11 Si11 C131 111.68(15)
O11 Si11 C121 108.40(15)
C131 Si11 C121 109.91(16)
O11 Si11 C111 106.63(14)
C131 Si11 C111 109.55(17)
C121 Si11 C111 110.63(16)
Si11 O11 H11 109.5
C116 C111 C112 117.3(3)
C116 C111 Si11 121.3(3)
C112 C111 Si11 121.4(3)
C113 C112 C111 120.7(3)
C113 C112 H112 119.6
C111 C112 H112 119.6
C114 C113 C112 120.9(3)
C114 C113 H113 119.6
C112 C113 H113 119.6
C113 C114 C115 119.2(4)
C113 C114 H114 120.4
C115 C114 H114 120.4
C116 C115 C114 120.1(4)
C116 C115 H115 120.0
C114 C115 H115 120.0
C115 C116 C111 121.7(3)
C115 C116 H116 119.1
C111 C116 H116 119.1
C122 C121 C126 116.7(4)
C122 C121 Si11 119.4(3)
C126 C121 Si11 123.9(3)
C123 C122 C121 122.4(4)
C123 C122 H122 118.8
C121 C122 H122 118.8
C122 C123 C124 119.7(4)
C122 C123 H123 120.1
C124 C123 H123 120.1
C125 C124 C123 119.6(4)
C125 C124 H124 120.2
C123 C124 H124 120.2
C124 C125 C126 120.9(4)
C124 C125 H125 119.6
C126 C125 H125 119.6
C125 C126 C121 120.8(4)
C125 C126 H126 119.6
C121 C126 H126 119.6
C136 C131 C132 116.4(3)
C136 C131 Si11 121.9(3)
C132 C131 Si11 121.7(3)
C133 C132 C131 121.5(4)
C133 C132 H132 119.2
C131 C132 H132 119.2
C134 C133 C132 120.1(4)
C134 C133 H133 120.0
C132 C133 H133 120.0
C133 C134 C135 120.4(4)
C133 C134 H134 119.8
C135 C134 H134 119.8
C134 C135 C136 118.9(4)
C134 C135 H135 120.5
C136 C135 H135 120.5
C135 C136 C131 122.6(4)
C135 C136 H136 118.7
C131 C136 H136 118.7
O12 Si12 C161 111.17(15)
O12 Si12 C141 106.01(16)
C161 Si12 C141 110.40(16)
O12 Si12 C151 108.35(16)
C161 Si12 C151 110.37(17)
C141 Si12 C151 110.43(16)
Si12 O12 H12 109.5
C146 C141 C142 116.6(3)
C146 C141 Si12 121.1(3)
C142 C141 Si12 122.3(3)
C143 C142 C141 122.0(4)
C143 C142 H142 119.0
C141 C142 H142 119.0
C144 C143 C142 119.5(4)
C144 C143 H143 120.2
C142 C143 H143 120.2
C145 C144 C143 120.4(4)
C145 C144 H144 119.8
C143 C144 H144 119.8
C144 C145 C146 120.0(4)
C144 C145 H145 120.0
C146 C145 H145 120.0
C145 C146 C141 121.5(3)
C145 C146 H146 119.2
C141 C146 H146 119.2
C156 C151 C152 116.0(4)
C156 C151 Si12 123.3(3)
C152 C151 Si12 120.6(3)
C153 C152 C151 121.9(4)
C153 C152 H152 119.1
C151 C152 H152 119.1
C152 C153 C154 120.8(4)
C152 C153 H153 119.6
C154 C153 H153 119.6
C153 C154 C155 118.6(4)
C153 C154 H154 120.7
C155 C154 H154 120.7
C156 C155 C154 120.5(4)
C156 C155 H155 119.7
C154 C155 H155 119.7
C155 C156 C151 122.1(4)
C155 C156 H156 118.9
C151 C156 H156 118.9
C166 C161 C162 116.8(3)
C166 C161 Si12 121.6(3)
C162 C161 Si12 121.4(3)
C163 C162 C161 121.2(4)
C163 C162 H162 119.4
C161 C162 H162 119.4
C162 C163 C164 120.6(4)
C162 C163 H163 119.7
C164 C163 H163 119.7
C165 C164 C163 119.6(4)
C165 C164 H164 120.2
C163 C164 H164 120.2
C164 C165 C166 119.9(4)
C164 C165 H165 120.0
C166 C165 H165 120.0
C165 C166 C161 121.8(4)
C165 C166 H166 119.1
C161 C166 H166 119.1
O21 Si21 C211 106.91(14)
O21 Si21 C231 108.21(15)
C211 Si21 C231 111.16(16)
O21 Si21 C221 112.10(15)
C211 Si21 C221 108.89(17)
C231 Si21 C221 109.57(16)
Si21 O21 H21 109.5
C212 C211 C216 116.5(3)
C212 C211 Si21 122.2(3)
C216 C211 Si21 121.3(3)
C213 C212 C211 122.7(4)
C213 C212 H212 118.6
C211 C212 H212 118.6
C214 C213 C212 119.6(3)
C214 C213 H213 120.2
C212 C213 H213 120.2
C213 C214 C215 119.5(4)
C213 C214 H214 120.2
C215 C214 H214 120.2
C216 C215 C214 120.4(4)
C216 C215 H215 119.8
C214 C215 H215 119.8
C215 C216 C211 121.2(3)
C215 C216 H216 119.4
C211 C216 H216 119.4
C222 C221 C226 117.3(3)
C222 C221 Si21 121.9(3)
C226 C221 Si21 120.8(3)
C223 C222 C221 121.3(4)
C223 C222 H222 119.4
C221 C222 H222 119.4
C222 C223 C224 120.2(4)
C222 C223 H223 119.9
C224 C223 H223 119.9
C225 C224 C223 119.5(4)
C225 C224 H224 120.2
C223 C224 H224 120.2
C226 C225 C224 120.2(4)
C226 C225 H225 119.9
C224 C225 H225 119.9
C225 C226 C221 121.4(3)
C225 C226 H226 119.3
C221 C226 H226 119.3
C232 C231 C236 117.2(4)
C232 C231 Si21 123.4(3)
C236 C231 Si21 119.5(3)
C233 C232 C231 121.2(4)
C233 C232 H232 119.4
C231 C232 H232 119.4
C232 C233 C234 120.3(4)
C232 C233 H233 119.9
C234 C233 H233 119.9
C235 C234 C233 119.4(4)
C235 C234 H234 120.3
C233 C234 H234 120.3
C236 C235 C234 120.1(4)
C236 C235 H235 120.0
C234 C235 H235 120.0
C235 C236 C231 121.9(4)
C235 C236 H236 119.1
C231 C236 H236 119.1
O22 Si22 C251 109.17(16)
O22 Si22 C261 112.05(15)
C251 Si22 C261 109.05(18)
O22 Si22 C241 105.66(17)
C251 Si22 C241 110.53(16)
C261 Si22 C241 110.34(16)
Si22 O22 H22 109.5
C242 C241 C246 117.4(3)
C242 C241 Si22 121.7(3)
C246 C241 Si22 120.8(3)
C241 C242 C243 122.5(4)
C241 C242 H242 118.7
C243 C242 H242 118.7
C244 C243 C242 119.3(4)
C244 C243 H243 120.4
C242 C243 H243 120.4
C243 C244 C245 121.1(4)
C243 C244 H244 119.4
C245 C244 H244 119.4
C246 C245 C244 118.6(4)
C246 C245 H245 120.7
C244 C245 H245 120.7
C245 C246 C241 121.0(4)
C245 C246 H246 119.5
C241 C246 H246 119.5
C252 C251 C256 116.4(4)
C252 C251 Si22 120.9(3)
C256 C251 Si22 122.7(3)
C253 C252 C251 121.0(4)
C253 C252 H252 119.5
C251 C252 H252 119.5
C254 C253 C252 120.4(4)
C254 C253 H253 119.8
C252 C253 H253 119.8
C255 C254 C253 120.2(4)
C255 C254 H254 119.9
C253 C254 H254 119.9
C254 C255 C256 119.8(4)
C254 C255 H255 120.1
C256 C255 H255 120.1
C255 C256 C251 122.2(4)
C255 C256 H256 118.9
C251 C256 H256 118.9
C262 C261 C266 117.0(3)
C262 C261 Si22 122.6(3)
C266 C261 Si22 120.2(3)
C263 C262 C261 121.8(4)
C263 C262 H262 119.1
C261 C262 H262 119.1
C262 C263 C264 120.0(4)
C262 C263 H263 120.0
C264 C263 H263 120.0
C265 C264 C263 119.6(4)
C265 C264 H264 120.2
C263 C264 H264 120.2
C264 C265 C266 120.4(4)
C264 C265 H265 119.8
C266 C265 H265 119.8
C265 C266 C261 121.2(4)
C265 C266 H266 119.4
C261 C266 H266 119.4
C36 N31 C32 116.8(3)
N31 C32 C33 123.0(4)
N31 C32 H32A 118.5
C33 C32 H32A 118.5
C34 C33 C32 119.7(4)
C34 C33 H33 120.1
C32 C33 H33 120.1
C33 C34 C35 117.4(4)
C33 C34 C44 121.1(3)
C35 C34 C44 121.5(4)
C34 C35 C36 119.4(4)
C34 C35 H35 120.3
C36 C35 H35 120.3
N31 C36 C35 123.5(4)
N31 C36 H36 118.2
C35 C36 H36 118.2
C46 N41 C42 116.8(4)
N41 C42 C43 123.2(4)
N41 C42 H42A 118.4
C43 C42 H42A 118.4
C42 C43 C44 119.0(4)
C42 C43 H43 120.5
C44 C43 H43 120.5
C45 C44 C43 117.5(4)
C45 C44 C34 122.5(4)
C43 C44 C34 120.0(4)
C44 C45 C46 120.1(4)
C44 C45 H45 119.9
C46 C45 H45 119.9
N41 C46 C45 123.3(4)
N41 C46 H46 118.3
C45 C46 H46 118.3
O31 Si31 C321 112.31(15)
O31 Si31 C311 107.05(14)
C321 Si31 C311 109.32(17)
O31 Si31 C331 107.98(15)
C321 Si31 C331 109.46(16)
C311 Si31 C331 110.71(15)
Si31 O31 H31 109.5
C316 C311 C312 116.8(3)
C316 C311 Si31 121.6(3)
C312 C311 Si31 121.6(3)
C313 C312 C311 121.9(4)
C313 C312 H312 119.1
C311 C312 H312 119.1
C312 C313 C314 119.8(3)
C312 C313 H313 120.1
C314 C313 H313 120.1
C313 C314 C315 119.9(4)
C313 C314 H314 120.1
C315 C314 H314 120.1
C314 C315 C316 120.4(4)
C314 C315 H315 119.8
C316 C315 H315 119.8
C315 C316 C311 121.2(3)
C315 C316 H316 119.4
C311 C316 H316 119.4
C322 C321 C326 116.4(3)
C322 C321 Si31 121.5(3)
C326 C321 Si31 122.0(3)
C323 C322 C321 121.4(4)
C323 C322 H322 119.3
C321 C322 H322 119.3
C324 C323 C322 119.7(4)
C324 C323 H323 120.2
C322 C323 H323 120.2
C325 C324 C323 120.3(4)
C325 C324 H324 119.8
C323 C324 H324 119.8
C324 C325 C326 120.4(4)
C324 C325 H325 119.8
C326 C325 H325 119.8
C325 C326 C321 121.8(4)
C325 C326 H326 119.1
C321 C326 H326 119.1
C336 C331 C332 117.1(3)
C336 C331 Si31 120.3(3)
C332 C331 Si31 122.6(3)
C333 C332 C331 120.8(4)
C333 C332 H332 119.6
C331 C332 H332 119.6
C334 C333 C332 120.3(4)
C334 C333 H333 119.8
C332 C333 H333 119.8
C333 C334 C335 119.7(4)
C333 C334 H334 120.2
C335 C334 H334 120.2
C336 C335 C334 119.5(4)
C336 C335 H335 120.2
C334 C335 H335 120.2
C335 C336 C331 122.5(4)
C335 C336 H336 118.7
C331 C336 H336 118.7
O32 Si32 C341 107.09(15)
O32 Si32 C351 110.85(16)
C341 Si32 C351 110.15(16)
O32 Si32 C361 110.33(16)
C341 Si32 C361 107.61(16)
C351 Si32 C361 110.70(18)
Si32 O32 H32 109.5
C342 C341 C346 114.8(3)
C342 C341 Si32 123.7(3)
C346 C341 Si32 121.6(3)
C341 C342 C343 122.5(4)
C341 C342 H342 118.7
C343 C342 H342 118.7
C344 C343 C342 120.9(4)
C344 C343 H343 119.6
C342 C343 H343 119.6
C343 C344 C345 118.8(4)
C343 C344 H344 120.6
C345 C344 H344 120.6
C344 C345 C346 120.5(4)
C344 C345 H345 119.8
C346 C345 H345 119.8
C345 C346 C341 122.5(4)
C345 C346 H346 118.7
C341 C346 H346 118.7
C352 C351 C356 116.7(4)
C352 C351 Si32 120.9(3)
C356 C351 Si32 122.4(3)
C351 C352 C353 122.2(4)
C351 C352 H352 118.9
C353 C352 H352 118.9
C354 C353 C352 119.4(5)
C354 C353 H353 120.3
C352 C353 H353 120.3
C355 C354 C353 119.4(4)
C355 C354 H354 120.3
C353 C354 H354 120.3
C354 C355 C356 121.0(5)
C354 C355 H355 119.5
C356 C355 H355 119.5
C355 C356 C351 121.4(4)
C355 C356 H356 119.3
C351 C356 H356 119.3
C366 C361 C362 116.7(4)
C366 C361 Si32 122.2(3)
C362 C361 Si32 121.0(3)
C363 C362 C361 121.7(4)
C363 C362 H362 119.1
C361 C362 H362 119.1
C362 C363 C364 120.3(4)
C362 C363 H363 119.9
C364 C363 H363 119.9
C363 C364 C365 119.5(5)
C363 C364 H364 120.2
C365 C364 H364 120.2
C364 C365 C366 120.0(5)
C364 C365 H365 120.0
C366 C365 H365 120.0
C365 C366 C361 121.7(4)
C365 C366 H366 119.2
C361 C366 H366 119.2
O41 Si41 C431 108.65(15)
O41 Si41 C421 111.99(15)
C431 Si41 C421 109.96(17)
O41 Si41 C411 106.58(14)
C431 Si41 C411 110.76(15)
C421 Si41 C411 108.86(17)
Si41 O41 H41 109.5
C416 C411 C412 116.9(3)
C416 C411 Si41 121.2(3)
C412 C411 Si41 121.9(3)
C413 C412 C411 121.5(4)
C413 C412 H412 119.2
C411 C412 H412 119.2
C412 C413 C414 120.5(3)
C412 C413 H413 119.7
C414 C413 H413 119.7
C413 C414 C415 119.1(4)
C413 C414 H414 120.5
C415 C414 H414 120.5
C416 C415 C414 120.1(4)
C416 C415 H415 119.9
C414 C415 H415 119.9
C415 C416 C411 121.9(3)
C415 C416 H416 119.1
C411 C416 H416 119.1
C426 C421 C422 116.4(3)
C426 C421 Si41 121.1(3)
C422 C421 Si41 122.3(3)
C423 C422 C421 121.2(4)
C423 C422 H422 119.4
C421 C422 H422 119.4
C424 C423 C422 119.5(4)
C424 C423 H423 120.3
C422 C423 H423 120.3
C425 C424 C423 121.1(4)
C425 C424 H424 119.5
C423 C424 H424 119.5
C424 C425 C426 119.2(4)
C424 C425 H425 120.4
C426 C425 H425 120.4
C425 C426 C421 122.5(4)
C425 C426 H426 118.7
C421 C426 H426 118.7
C436 C431 C432 116.7(4)
C436 C431 Si41 123.5(3)
C432 C431 Si41 119.8(3)
C433 C432 C431 122.2(4)
C433 C432 H432 118.9
C431 C432 H432 118.9
C432 C433 C434 119.4(4)
C432 C433 H433 120.3
C434 C433 H433 120.3
C435 C434 C433 120.2(4)
C435 C434 H434 119.9
C433 C434 H434 119.9
C434 C435 C436 120.0(4)
C434 C435 H435 120.0
C436 C435 H435 120.0
C435 C436 C431 121.4(4)
C435 C436 H436 119.3
C431 C436 H436 119.3
O42 Si42 C461 109.43(16)
O42 Si42 C441 105.80(16)
C461 Si42 C441 110.61(16)
O42 Si42 C451 111.51(15)
C461 Si42 C451 110.38(17)
C441 Si42 C451 109.03(16)
Si42 O42 H42 109.5
C442 C441 C446 117.0(3)
C442 C441 Si42 121.5(3)
C446 C441 Si42 121.5(3)
C441 C442 C443 122.6(4)
C441 C442 H442 118.7
C443 C442 H442 118.7
C444 C443 C442 119.9(4)
C444 C443 H443 120.1
C442 C443 H443 120.1
C443 C444 C445 120.2(4)
C443 C444 H444 119.9
C445 C444 H444 119.9
C446 C445 C444 119.7(4)
C446 C445 H445 120.2
C444 C445 H445 120.2
C445 C446 C441 120.7(4)
C445 C446 H446 119.7
C441 C446 H446 119.7
C456 C451 C452 116.8(4)
C456 C451 Si42 123.2(3)
C452 C451 Si42 120.0(3)
C453 C452 C451 122.8(4)
C453 C452 H452 118.6
C451 C452 H452 118.6
C454 C453 C452 119.3(4)
C454 C453 H453 120.4
C452 C453 H453 120.4
C453 C454 C455 119.7(4)
C453 C454 H454 120.1
C455 C454 H454 120.1
C454 C455 C456 120.2(4)
C454 C455 H455 119.9
C456 C455 H455 119.9
C451 C456 C455 121.2(4)
C451 C456 H456 119.4
C455 C456 H456 119.4
C466 C461 C462 117.0(4)
C466 C461 Si42 122.6(3)
C462 C461 Si42 120.4(3)
C463 C462 C461 120.9(4)
C463 C462 H462 119.5
C461 C462 H462 119.5
C462 C463 C464 120.3(4)
C462 C463 H463 119.9
C464 C463 H463 119.9
C465 C464 C463 120.3(4)
C465 C464 H464 119.9
C463 C464 H464 119.9
C464 C465 C466 119.6(4)
C464 C465 H465 120.2
C466 C465 H465 120.2
C465 C466 C461 121.8(4)
C465 C466 H466 119.1
C461 C466 H466 119.1
C56 N51 C52 116.8(4)
N51 C52 C53 123.1(4)
N51 C52 H52A 118.4
C53 C52 H52A 118.4
C54 C53 C52 120.2(4)
C54 C53 H53 119.9
C52 C53 H53 119.9
C53 C54 C55 117.4(4)
C53 C54 C64 121.6(4)
C55 C54 C64 121.0(4)
C54 C55 C56 118.8(4)
C54 C55 H55 120.6
C56 C55 H55 120.6
N51 C56 C55 123.6(4)
N51 C56 H56 118.2
C55 C56 H56 118.2
C66 N61 C62 117.6(3)
N61 C62 C63 122.7(4)
N61 C62 H62A 118.7
C63 C62 H62A 118.7
C64 C63 C62 120.0(4)
C64 C63 H63 120.0
C62 C63 H63 120.0
C63 C64 C65 117.3(4)
C63 C64 C54 121.9(3)
C65 C64 C54 120.8(4)
C66 C65 C64 119.2(4)
C66 C65 H65 120.4
C64 C65 H65 120.4
N61 C66 C65 123.2(4)
N61 C66 H66 118.4
C65 C66 H66 118.4
O51 Si51 C511 107.31(14)
O51 Si51 C531 112.99(14)
C511 Si51 C531 109.14(16)
O51 Si51 C521 108.34(15)
C511 Si51 C521 110.25(16)
C531 Si51 C521 108.80(16)
Si51 O51 H51 109.5
C516 C511 C512 117.1(3)
C516 C511 Si51 121.5(3)
C512 C511 Si51 121.4(3)
C513 C512 C511 121.2(4)
C513 C512 H512 119.4
C511 C512 H512 119.4
C514 C513 C512 120.5(4)
C514 C513 H513 119.8
C512 C513 H513 119.8
C513 C514 C515 119.7(4)
C513 C514 H514 120.1
C515 C514 H514 120.1
C514 C515 C516 120.4(4)
C514 C515 H515 119.8
C516 C515 H515 119.8
C515 C516 C511 121.1(3)
C515 C516 H516 119.5
C511 C516 H516 119.5
C526 C521 C522 117.1(4)
C526 C521 Si51 123.3(3)
C522 C521 Si51 119.5(3)
C523 C522 C521 122.0(4)
C523 C522 H522 119.0
C521 C522 H522 119.0
C522 C523 C524 119.5(4)
C522 C523 H523 120.3
C524 C523 H523 120.3
C525 C524 C523 120.1(4)
C525 C524 H524 120.0
C523 C524 H524 120.0
C524 C525 C526 120.2(4)
C524 C525 H525 119.9
C526 C525 H525 119.9
C525 C526 C521 121.1(4)
C525 C526 H526 119.4
C521 C526 H526 119.4
C532 C531 C536 116.8(3)
C532 C531 Si51 122.1(3)
C536 C531 Si51 120.9(3)
C533 C532 C531 121.5(4)
C533 C532 H532 119.2
C531 C532 H532 119.2
C532 C533 C534 120.4(4)
C532 C533 H533 119.8
C534 C533 H533 119.8
C535 C534 C533 118.8(4)
C535 C534 H534 120.6
C533 C534 H534 120.6
C534 C535 C536 121.4(4)
C534 C535 H535 119.3
C536 C535 H535 119.3
C535 C536 C531 121.0(4)
C535 C536 H536 119.5
C531 C536 H536 119.5
O52 Si52 C561 110.42(16)
O52 Si52 C551 108.56(16)
C561 Si52 C551 112.15(18)
O52 Si52 C541 108.60(16)
C561 Si52 C541 107.68(17)
C551 Si52 C541 109.36(16)
Si52 O52 H52 109.5
C542 C541 C546 115.0(3)
C542 C541 Si52 123.4(3)
C546 C541 Si52 121.4(3)
C541 C542 C543 122.2(4)
C541 C542 H542 118.9
C543 C542 H542 118.9
C544 C543 C542 119.4(4)
C544 C543 H543 120.3
C542 C543 H543 120.3
C545 C544 C543 120.4(4)
C545 C544 H544 119.8
C543 C544 H544 119.8
C544 C545 C546 119.2(4)
C544 C545 H545 120.4
C546 C545 H545 120.4
C541 C546 C545 123.7(4)
C541 C546 H546 118.1
C545 C546 H546 118.1
C556 C551 C552 116.9(4)
C556 C551 Si52 125.1(3)
C552 C551 Si52 117.9(3)
C553 C552 C551 121.2(5)
C553 C552 H552 119.4
C551 C552 H552 119.4
C554 C553 C552 120.0(5)
C554 C553 H553 120.0
C552 C553 H553 120.0
C555 C554 C553 119.4(5)
C555 C554 H554 120.3
C553 C554 H554 120.3
C554 C555 C556 120.6(6)
C554 C555 H555 119.7
C556 C555 H555 119.7
C551 C556 C555 121.9(5)
C551 C556 H556 119.1
C555 C556 H556 119.1
C562 C561 C566 116.5(4)
C562 C561 Si52 120.6(3)
C566 C561 Si52 122.8(3)
C563 C562 C561 121.9(4)
C563 C562 H562 119.0
C561 C562 H562 119.0
C562 C563 C564 120.5(4)
C562 C563 H563 119.8
C564 C563 H563 119.8
C565 C564 C563 119.3(4)
C565 C564 H564 120.3
C563 C564 H564 120.3
C564 C565 C566 120.1(4)
C564 C565 H565 120.0
C566 C565 H565 120.0
C565 C566 C561 121.7(4)
C565 C566 H566 119.1
C561 C566 H566 119.1
O61 Si61 C631 108.92(15)
O61 Si61 C621 112.89(15)
C631 Si61 C621 108.71(17)
O61 Si61 C611 106.63(14)
C631 Si61 C611 110.14(16)
C621 Si61 C611 109.53(17)
Si61 O61 H61 109.5
C612 C611 C616 117.0(3)
C612 C611 Si61 121.8(3)
C616 C611 Si61 121.2(3)
C613 C612 C611 122.5(4)
C613 C612 H612 118.7
C611 C612 H612 118.7
C614 C613 C612 119.2(3)
C614 C613 H613 120.4
C612 C613 H613 120.4
C613 C614 C615 119.7(4)
C613 C614 H614 120.2
C615 C614 H614 120.2
C616 C615 C614 120.8(4)
C616 C615 H615 119.6
C614 C615 H615 119.6
C615 C616 C611 120.8(3)
C615 C616 H616 119.6
C611 C616 H616 119.6
C622 C621 C626 116.6(3)
C622 C621 Si61 121.0(3)
C626 C621 Si61 122.4(3)
C623 C622 C621 122.0(4)
C623 C622 H622 119.0
C621 C622 H622 119.0
C624 C623 C622 119.0(4)
C624 C623 H623 120.5
C622 C623 H623 120.5
C625 C624 C623 120.7(4)
C625 C624 H624 119.7
C623 C624 H624 119.7
C624 C625 C626 119.5(4)
C624 C625 H625 120.2
C626 C625 H625 120.2
C625 C626 C621 122.2(4)
C625 C626 H626 118.9
C621 C626 H626 118.9
C636 C631 C632 116.5(4)
C636 C631 Si61 123.6(3)
C632 C631 Si61 120.0(3)
C633 C632 C631 122.6(4)
C633 C632 H632 118.7
C631 C632 H632 118.7
C634 C633 C632 119.0(4)
C634 C633 H633 120.5
C632 C633 H633 120.5
C633 C634 C635 120.5(4)
C633 C634 H634 119.8
C635 C634 H634 119.8
C634 C635 C636 120.1(4)
C634 C635 H635 119.9
C636 C635 H635 119.9
C635 C636 C631 121.2(4)
C635 C636 H636 119.4
C631 C636 H636 119.4
O62 Si62 C661 109.75(16)
O62 Si62 C651 110.59(16)
C661 Si62 C651 110.79(18)
O62 Si62 C641 107.93(15)
C661 Si62 C641 110.31(16)
C651 Si62 C641 107.39(17)
Si62 O62 H62 109.5
C646 C641 C642 115.6(3)
C646 C641 Si62 122.7(3)
C642 C641 Si62 121.7(3)
C641 C642 C643 121.1(4)
C641 C642 H642 119.4
C643 C642 H642 119.4
C644 C643 C642 121.0(5)
C644 C643 H643 119.5
C642 C643 H643 119.5
C645 C644 C643 119.2(4)
C645 C644 H644 120.4
C643 C644 H644 120.4
C644 C645 C646 120.1(4)
C644 C645 H645 120.0
C646 C645 H645 120.0
C641 C646 C645 122.9(4)
C641 C646 H646 118.5
C645 C646 H646 118.5
C656 C651 C652 116.7(4)
C656 C651 Si62 122.7(3)
C652 C651 Si62 120.7(3)
C653 C652 C651 121.6(4)
C653 C652 H652 119.2
C651 C652 H652 119.2
C654 C653 C652 120.9(4)
C654 C653 H653 119.6
C652 C653 H653 119.6
C653 C654 C655 119.0(4)
C653 C654 H654 120.5
C655 C654 H654 120.5
C654 C655 C656 120.0(4)
C654 C655 H655 120.0
C656 C655 H655 120.0
C655 C656 C651 121.9(4)
C655 C656 H656 119.1
C651 C656 H656 119.1
C666 C661 C662 116.1(4)
C666 C661 Si62 122.6(3)
C662 C661 Si62 121.3(3)
C663 C662 C661 122.4(4)
C663 C662 H662 118.8
C661 C662 H662 118.8
C664 C663 C662 119.1(4)
C664 C663 H663 120.5
C662 C663 H663 120.5
C665 C664 C663 120.4(4)
C665 C664 H664 119.8
C663 C664 H664 119.8
C664 C665 C666 119.9(4)
C664 C665 H665 120.0
C666 C665 H665 120.0
C661 C666 C665 122.0(4)
C661 C666 H666 119.0
C665 C666 H666 119.0
C76 N71 C72 116.4(4)
N71 C72 C73 122.7(4)
N71 C72 H72A 118.6
C73 C72 H72A 118.6
C74 C73 C72 120.2(4)
C74 C73 H73 119.9
C72 C73 H73 119.9
C75 C74 C73 116.6(4)
C75 C74 C84 121.7(4)
C73 C74 C84 121.7(4)
C74 C75 C76 119.6(4)
C74 C75 H75 120.2
C76 C75 H75 120.2
N71 C76 C75 124.4(4)
N71 C76 H76 117.8
C75 C76 H76 117.8
C86 N81 C82 116.5(3)
N81 C82 C83 123.2(4)
N81 C82 H82A 118.4
C83 C82 H82A 118.4
C82 C83 C84 120.1(4)
C82 C83 H83 120.0
C84 C83 H83 120.0
C85 C84 C83 116.8(4)
C85 C84 C74 121.4(4)
C83 C84 C74 121.8(3)
C84 C85 C86 119.6(4)
C84 C85 H85 120.2
C86 C85 H85 120.2
N81 C86 C85 123.7(4)
N81 C86 H86 118.1
C85 C86 H86 118.1
O71 Si71 C731 108.98(15)
O71 Si71 C721 111.65(15)
C731 Si71 C721 109.28(16)
O71 Si71 C711 107.67(15)
C731 Si71 C711 110.26(16)
C721 Si71 C711 108.99(17)
Si71 O71 H71 109.5
C716 C711 C712 117.0(3)
C716 C711 Si71 122.5(3)
C712 C711 Si71 120.5(3)
C713 C712 C711 120.6(4)
C713 C712 H712 119.7
C711 C712 H712 119.7
C714 C713 C712 120.5(3)
C714 C713 H713 119.7
C712 C713 H713 119.7
C713 C714 C715 119.8(4)
C713 C714 H714 120.1
C715 C714 H714 120.1
C716 C715 C714 119.9(4)
C716 C715 H715 120.1
C714 C715 H715 120.1
C715 C716 C711 122.1(3)
C715 C716 H716 118.9
C711 C716 H716 118.9
C726 C721 C722 116.7(3)
C726 C721 Si71 122.3(3)
C722 C721 Si71 120.9(3)
C723 C722 C721 121.1(4)
C723 C722 H722 119.5
C721 C722 H722 119.5
C724 C723 C722 120.0(4)
C724 C723 H723 120.0
C722 C723 H723 120.0
C725 C724 C723 120.4(4)
C725 C724 H724 119.8
C723 C724 H724 119.8
C724 C725 C726 119.3(4)
C724 C725 H725 120.4
C726 C725 H725 120.4
C725 C726 C721 122.5(4)
C725 C726 H726 118.7
C721 C726 H726 118.7
C736 C731 C732 116.3(4)
C736 C731 Si71 123.5(3)
C732 C731 Si71 120.2(3)
C733 C732 C731 122.4(4)
C733 C732 H732 118.8
C731 C732 H732 118.8
C734 C733 C732 119.8(4)
C734 C733 H733 120.1
C732 C733 H733 120.1
C733 C734 C735 119.8(4)
C733 C734 H734 120.1
C735 C734 H734 120.1
C734 C735 C736 120.6(4)
C734 C735 H735 119.7
C736 C735 H735 119.7
C735 C736 C731 121.0(4)
C735 C736 H736 119.5
C731 C736 H736 119.5
O72 Si72 C751 111.18(16)
O72 Si72 C741 106.88(16)
C751 Si72 C741 108.58(17)
O72 Si72 C761 110.87(15)
C751 Si72 C761 108.97(17)
C741 Si72 C761 110.33(16)
Si72 O72 H72 109.5
C742 C741 C746 115.5(3)
C742 C741 Si72 122.7(3)
C746 C741 Si72 121.8(3)
C741 C742 C743 122.0(4)
C741 C742 H742 119.0
C743 C742 H742 119.0
C744 C743 C742 119.8(4)
C744 C743 H743 120.1
C742 C743 H743 120.1
C745 C744 C743 120.4(4)
C745 C744 H744 119.8
C743 C744 H744 119.8
C744 C745 C746 119.5(4)
C744 C745 H745 120.2
C746 C745 H745 120.2
C745 C746 C741 122.7(4)
C745 C746 H746 118.6
C741 C746 H746 118.6
C756 C751 C752 117.1(4)
C756 C751 Si72 122.5(3)
C752 C751 Si72 120.3(3)
C753 C752 C751 120.9(4)
C753 C752 H752 119.5
C751 C752 H752 119.5
C754 C753 C752 121.2(4)
C754 C753 H753 119.4
C752 C753 H753 119.4
C753 C754 C755 119.1(5)
C753 C754 H754 120.4
C755 C754 H754 120.4
C754 C755 C756 119.8(5)
C754 C755 H755 120.1
C756 C755 H755 120.1
C755 C756 C751 121.8(4)
C755 C756 H756 119.1
C751 C756 H756 119.1
C762 C761 C766 115.9(3)
C762 C761 Si72 120.9(3)
C766 C761 Si72 123.2(3)
C763 C762 C761 121.3(4)
C763 C762 H762 119.3
C761 C762 H762 119.3
C764 C763 C762 120.9(4)
C764 C763 H763 119.5
C762 C763 H763 119.5
C763 C764 C765 119.7(4)
C763 C764 H764 120.1
C765 C764 H764 120.1
C764 C765 C766 119.7(4)
C764 C765 H765 120.2
C766 C765 H765 120.2
C765 C766 C761 122.4(4)
C765 C766 H766 118.8
C761 C766 H766 118.8
O81 Si81 C821 109.32(15)
O81 Si81 C831 111.85(14)
C821 Si81 C831 108.79(16)
O81 Si81 C811 105.84(14)
C821 Si81 C811 110.29(16)
C831 Si81 C811 110.72(17)
Si81 O81 H81 109.5
C816 C811 C812 116.7(3)
C816 C811 Si81 121.3(3)
C812 C811 Si81 122.0(3)
C813 C812 C811 122.0(4)
C813 C812 H812 119.0
C811 C812 H812 119.0
C814 C813 C812 119.8(3)
C814 C813 H813 120.1
C812 C813 H813 120.1
C813 C814 C815 119.7(4)
C813 C814 H814 120.2
C815 C814 H814 120.2
C816 C815 C814 120.4(4)
C816 C815 H815 119.8
C814 C815 H815 119.8
C815 C816 C811 121.3(3)
C815 C816 H816 119.3
C811 C816 H816 119.3
C826 C821 C822 116.8(4)
C826 C821 Si81 123.7(3)
C822 C821 Si81 119.5(3)
C823 C822 C821 122.2(4)
C823 C822 H822 118.9
C821 C822 H822 118.9
C822 C823 C824 119.9(4)
C822 C823 H823 120.1
C824 C823 H823 120.1
C823 C824 C825 119.6(4)
C823 C824 H824 120.2
C825 C824 H824 120.2
C824 C825 C826 119.9(4)
C824 C825 H825 120.0
C826 C825 H825 120.0
C825 C826 C821 121.5(4)
C825 C826 H826 119.2
C821 C826 H826 119.2
C836 C831 C832 117.5(3)
C836 C831 Si81 122.2(3)
C832 C831 Si81 120.2(3)
C833 C832 C831 121.7(4)
C833 C832 H832 119.2
C831 C832 H832 119.2
C832 C833 C834 119.3(4)
C832 C833 H833 120.3
C834 C833 H833 120.3
C835 C834 C833 120.1(4)
C835 C834 H834 119.9
C833 C834 H834 119.9
C834 C835 C836 120.8(4)
C834 C835 H835 119.6
C836 C835 H835 119.6
C835 C836 C831 120.6(4)
C835 C836 H836 119.7
C831 C836 H836 119.7
O82 Si82 C841 105.92(17)
O82 Si82 C861 112.08(15)
C841 Si82 C861 111.46(16)
O82 Si82 C851 108.76(16)
C841 Si82 C851 109.77(17)
C861 Si82 C851 108.79(17)
Si82 O82 H82 109.5
C842 C841 C846 116.7(3)
C842 C841 Si82 123.3(3)
C846 C841 Si82 119.9(3)
C841 C842 C843 121.3(4)
C841 C842 H842 119.3
C843 C842 H842 119.3
C844 C843 C842 121.0(4)
C844 C843 H843 119.5
C842 C843 H843 119.5
C843 C844 C845 120.4(4)
C843 C844 H844 119.8
C845 C844 H844 119.8
C844 C845 C846 118.6(4)
C844 C845 H845 120.7
C846 C845 H845 120.7
C841 C846 C845 121.9(4)
C841 C846 H846 119.0
C845 C846 H846 119.0
C856 C851 C852 116.4(4)
C856 C851 Si82 123.5(3)
C852 C851 Si82 120.1(3)
C853 C852 C851 121.6(4)
C853 C852 H852 119.2
C851 C852 H852 119.2
C854 C853 C852 120.4(4)
C854 C853 H853 119.8
C852 C853 H853 119.8
C853 C854 C855 119.9(4)
C853 C854 H854 120.0
C855 C854 H854 120.0
C854 C855 C856 119.3(4)
C854 C855 H855 120.3
C856 C855 H855 120.3
C855 C856 C851 122.4(4)
C855 C856 H856 118.8
C851 C856 H856 118.8
C862 C861 C866 117.1(3)
C862 C861 Si82 120.5(3)
C866 C861 Si82 122.3(3)
C863 C862 C861 122.6(4)
C863 C862 H862 118.7
C861 C862 H862 118.7
C862 C863 C864 119.1(4)
C862 C863 H863 120.4
C864 C863 H863 120.4
C863 C864 C865 120.3(4)
C863 C864 H864 119.8
C865 C864 H864 119.8
C864 C865 C866 120.3(4)
C864 C865 H865 119.8
C866 C865 H865 119.8
C865 C866 C861 120.5(4)
C865 C866 H866 119.8
C861 C866 H866 119.8

loop_
_geom_bond_atom_site_label_1
_geom_bond_atom_site_label_2
_geom_bond_distance
_geom_bond_publ_flag
N11 C16 1.320(4) ?
N11 C12 1.328(4) ?
C12 C13 1.383(5) ?
C12 H12A 0.9500 ?
C13 C14 1.371(5) ?
C13 H13 0.9500 ?
C14 C15 1.384(4) ?
C14 C24 1.498(4) ?
C15 C16 1.387(5) ?
C15 H15 0.9500 ?
C16 H16 0.9500 ?
N21 C26 1.322(5) ?
N21 C22 1.329(5) ?
C22 C23 1.372(5) ?
C22 H22A 0.9500 ?
C23 C24 1.381(5) ?
C23 H23 0.9500 ?
C24 C25 1.363(5) ?
C25 C26 1.405(5) ?
C25 H25 0.9500 ?
C26 H26 0.9500 ?
Si11 O11 1.643(2) y
Si11 C131 1.863(4) ?
Si11 C121 1.869(4) ?
Si11 C111 1.871(4) ?
O11 H11 0.8400 ?
C111 C116 1.395(4) ?
C111 C112 1.401(4) ?
C112 C113 1.388(4) ?
C112 H112 0.9500 ?
C113 C114 1.372(5) ?
C113 H113 0.9500 ?
C114 C115 1.391(4) ?
C114 H114 0.9500 ?
C115 C116 1.376(5) ?
C115 H115 0.9500 ?
C116 H116 0.9500 ?
C121 C122 1.400(5) ?
C121 C126 1.404(4) ?
C122 C123 1.372(5) ?
C122 H122 0.9500 ?
C123 C124 1.385(5) ?
C123 H123 0.9500 ?
C124 C125 1.372(5) ?
C124 H124 0.9500 ?
C125 C126 1.385(5) ?
C125 H125 0.9500 ?
C126 H126 0.9500 ?
C131 C136 1.395(4) ?
C131 C132 1.402(4) ?
C132 C133 1.382(5) ?
C132 H132 0.9500 ?
C133 C134 1.377(5) ?
C133 H133 0.9500 ?
C134 C135 1.379(5) ?
C134 H134 0.9500 ?
C135 C136 1.386(5) ?
C135 H135 0.9500 ?
C136 H136 0.9500 ?
Si12 O12 1.633(2) y
Si12 C161 1.857(4) ?
Si12 C141 1.861(4) ?
Si12 C151 1.862(4) ?
O12 H12 0.8400 ?
C141 C146 1.398(5) ?
C141 C142 1.400(4) ?
C142 C143 1.381(5) ?
C142 H142 0.9500 ?
C143 C144 1.375(5) ?
C143 H143 0.9500 ?
C144 C145 1.368(5) ?
C144 H144 0.9500 ?
C145 C146 1.386(4) ?
C145 H145 0.9500 ?
C146 H146 0.9500 ?
C151 C156 1.402(5) ?
C151 C152 1.403(4) ?
C152 C153 1.378(5) ?
C152 H152 0.9500 ?
C153 C154 1.383(5) ?
C153 H153 0.9500 ?
C154 C155 1.384(5) ?
C154 H154 0.9500 ?
C155 C156 1.379(5) ?
C155 H155 0.9500 ?
C156 H156 0.9500 ?
C161 C166 1.395(4) ?
C161 C162 1.407(5) ?
C162 C163 1.376(5) ?
C162 H162 0.9500 ?
C163 C164 1.382(5) ?
C163 H163 0.9500 ?
C164 C165 1.375(5) ?
C164 H164 0.9500 ?
C165 C166 1.389(5) ?
C165 H165 0.9500 ?
C166 H166 0.9500 ?
Si21 O21 1.639(2) y
Si21 C211 1.862(4) ?
Si21 C231 1.868(4) ?
Si21 C221 1.868(4) ?
O21 H21 0.8400 ?
C211 C212 1.394(4) ?
C211 C216 1.397(5) ?
C212 C213 1.374(4) ?
C212 H212 0.9500 ?
C213 C214 1.371(5) ?
C213 H213 0.9500 ?
C214 C215 1.386(4) ?
C214 H214 0.9500 ?
C215 C216 1.379(5) ?
C215 H215 0.9500 ?
C216 H216 0.9500 ?
C221 C222 1.395(4) ?
C221 C226 1.399(5) ?
C222 C223 1.380(5) ?
C222 H222 0.9500 ?
C223 C224 1.382(5) ?
C223 H223 0.9500 ?
C224 C225 1.379(5) ?
C224 H224 0.9500 ?
C225 C226 1.375(5) ?
C225 H225 0.9500 ?
C226 H226 0.9500 ?
C231 C232 1.398(4) ?
C231 C236 1.399(5) ?
C232 C233 1.387(5) ?
C232 H232 0.9500 ?
C233 C234 1.389(5) ?
C233 H233 0.9500 ?
C234 C235 1.382(5) ?
C234 H234 0.9500 ?
C235 C236 1.380(5) ?
C235 H235 0.9500 ?
C236 H236 0.9500 ?
Si22 O22 1.640(2) y
Si22 C251 1.862(4) ?
Si22 C261 1.867(4) ?
Si22 C241 1.870(4) ?
O22 H22 0.8400 ?
C241 C242 1.375(5) ?
C241 C246 1.411(5) ?
C242 C243 1.400(5) ?
C242 H242 0.9500 ?
C243 C244 1.356(5) ?
C243 H243 0.9500 ?
C244 C245 1.404(5) ?
C244 H244 0.9500 ?
C245 C246 1.403(4) ?
C245 H245 0.9500 ?
C246 H246 0.9500 ?
C251 C252 1.402(4) ?
C251 C256 1.410(5) ?
C252 C253 1.382(5) ?
C252 H252 0.9500 ?
C253 C254 1.377(5) ?
C253 H253 0.9500 ?
C254 C255 1.369(5) ?
C254 H254 0.9500 ?
C255 C256 1.371(5) ?
C255 H255 0.9500 ?
C256 H256 0.9500 ?
C261 C262 1.394(5) ?
C261 C266 1.401(5) ?
C262 C263 1.374(5) ?
C262 H262 0.9500 ?
C263 C264 1.384(5) ?
C263 H263 0.9500 ?
C264 C265 1.376(5) ?
C264 H264 0.9500 ?
C265 C266 1.380(5) ?
C265 H265 0.9500 ?
C266 H266 0.9500 ?
N31 C36 1.332(4) ?
N31 C32 1.342(4) ?
C32 C33 1.385(5) ?
C32 H32A 0.9500 ?
C33 C34 1.382(5) ?
C33 H33 0.9500 ?
C34 C35 1.382(4) ?
C34 C44 1.500(5) ?
C35 C36 1.386(5) ?
C35 H35 0.9500 ?
C36 H36 0.9500 ?
N41 C46 1.336(5) ?
N41 C42 1.336(4) ?
C42 C43 1.383(5) ?
C42 H42A 0.9500 ?
C43 C44 1.392(5) ?
C43 H43 0.9500 ?
C44 C45 1.366(5) ?
C45 C46 1.372(5) ?
C45 H45 0.9500 ?
C46 H46 0.9500 ?
Si31 O31 1.644(2) y
Si31 C321 1.858(4) ?
Si31 C311 1.864(4) ?
Si31 C331 1.876(4) ?
O31 H31 0.8400 ?
C311 C316 1.396(4) ?
C311 C312 1.411(4) ?
C312 C313 1.377(4) ?
C312 H312 0.9500 ?
C313 C314 1.380(5) ?
C313 H313 0.9500 ?
C314 C315 1.381(4) ?
C314 H314 0.9500 ?
C315 C316 1.384(5) ?
C315 H315 0.9500 ?
C316 H316 0.9500 ?
C321 C322 1.404(4) ?
C321 C326 1.405(5) ?
C322 C323 1.391(5) ?
C322 H322 0.9500 ?
C323 C324 1.381(5) ?
C323 H323 0.9500 ?
C324 C325 1.359(5) ?
C324 H324 0.9500 ?
C325 C326 1.377(5) ?
C325 H325 0.9500 ?
C326 H326 0.9500 ?
C331 C336 1.396(4) ?
C331 C332 1.401(4) ?
C332 C333 1.392(5) ?
C332 H332 0.9500 ?
C333 C334 1.384(5) ?
C333 H333 0.9500 ?
C334 C335 1.388(5) ?
C334 H334 0.9500 ?
C335 C336 1.376(4) ?
C335 H335 0.9500 ?
C336 H336 0.9500 ?
Si32 O32 1.636(2) y
Si32 C341 1.866(3) ?
Si32 C351 1.867(4) ?
Si32 C361 1.871(4) ?
O32 H32 0.8400 ?
C341 C342 1.368(4) ?
C341 C346 1.382(5) ?
C342 C343 1.388(5) ?
C342 H342 0.9500 ?
C343 C344 1.335(5) ?
C343 H343 0.9500 ?
C344 C345 1.353(5) ?
C344 H344 0.9500 ?
C345 C346 1.379(5) ?
C345 H345 0.9500 ?
C346 H346 0.9500 ?
C351 C352 1.388(5) ?
C351 C356 1.396(5) ?
C352 C353 1.393(5) ?
C352 H352 0.9500 ?
C353 C354 1.381(6) ?
C353 H353 0.9500 ?
C354 C355 1.371(6) ?
C354 H354 0.9500 ?
C355 C356 1.379(5) ?
C355 H355 0.9500 ?
C356 H356 0.9500 ?
C361 C366 1.387(5) ?
C361 C362 1.399(4) ?
C362 C363 1.372(5) ?
C362 H362 0.9500 ?
C363 C364 1.373(6) ?
C363 H363 0.9500 ?
C364 C365 1.378(6) ?
C364 H364 0.9500 ?
C365 C366 1.383(5) ?
C365 H365 0.9500 ?
C366 H366 0.9500 ?
Si41 O41 1.637(2) y
Si41 C431 1.866(4) ?
Si41 C421 1.867(4) ?
Si41 C411 1.870(3) ?
O41 H41 0.8400 ?
C411 C416 1.395(4) ?
C411 C412 1.404(4) ?
C412 C413 1.376(4) ?
C412 H412 0.9500 ?
C413 C414 1.379(5) ?
C413 H413 0.9500 ?
C414 C415 1.397(4) ?
C414 H414 0.9500 ?
C415 C416 1.372(4) ?
C415 H415 0.9500 ?
C416 H416 0.9500 ?
C421 C426 1.394(5) ?
C421 C422 1.396(4) ?
C422 C423 1.394(5) ?
C422 H422 0.9500 ?
C423 C424 1.373(5) ?
C423 H423 0.9500 ?
C424 C425 1.356(5) ?
C424 H424 0.9500 ?
C425 C426 1.380(5) ?
C425 H425 0.9500 ?
C426 H426 0.9500 ?
C431 C436 1.403(4) ?
C431 C432 1.404(5) ?
C432 C433 1.377(5) ?
C432 H432 0.9500 ?
C433 C434 1.388(5) ?
C433 H433 0.9500 ?
C434 C435 1.377(5) ?
C434 H434 0.9500 ?
C435 C436 1.384(5) ?
C435 H435 0.9500 ?
C436 H436 0.9500 ?
Si42 O42 1.635(2) y
Si42 C461 1.862(4) ?
Si42 C441 1.867(4) ?
Si42 C451 1.870(4) ?
O42 H42 0.8400 ?
C441 C442 1.378(4) ?
C441 C446 1.409(5) ?
C442 C443 1.388(5) ?
C442 H442 0.9500 ?
C443 C444 1.349(5) ?
C443 H443 0.9500 ?
C444 C445 1.398(5) ?
C444 H444 0.9500 ?
C445 C446 1.392(4) ?
C445 H445 0.9500 ?
C446 H446 0.9500 ?
C451 C456 1.387(5) ?
C451 C452 1.387(5) ?
C452 C453 1.382(5) ?
C452 H452 0.9500 ?
C453 C454 1.371(5) ?
C453 H453 0.9500 ?
C454 C455 1.381(5) ?
C454 H454 0.9500 ?
C455 C456 1.389(5) ?
C455 H455 0.9500 ?
C456 H456 0.9500 ?
C461 C466 1.398(5) ?
C461 C462 1.412(4) ?
C462 C463 1.384(5) ?
C462 H462 0.9500 ?
C463 C464 1.384(5) ?
C463 H463 0.9500 ?
C464 C465 1.372(5) ?
C464 H464 0.9500 ?
C465 C466 1.392(5) ?
C465 H465 0.9500 ?
C466 H466 0.9500 ?
N51 C56 1.328(5) ?
N51 C52 1.333(4) ?
C52 C53 1.382(5) ?
C52 H52A 0.9500 ?
C53 C54 1.377(5) ?
C53 H53 0.9500 ?
C54 C55 1.378(5) ?
C54 C64 1.492(5) ?
C55 C56 1.401(5) ?
C55 H55 0.9500 ?
C56 H56 0.9500 ?
N61 C66 1.334(4) ?
N61 C62 1.338(4) ?
C62 C63 1.385(4) ?
C62 H62A 0.9500 ?
C63 C64 1.383(5) ?
C63 H63 0.9500 ?
C64 C65 1.391(4) ?
C65 C66 1.386(5) ?
C65 H65 0.9500 ?
C66 H66 0.9500 ?
Si51 O51 1.640(2) y
Si51 C511 1.863(4) ?
Si51 C531 1.866(4) ?
Si51 C521 1.868(4) ?
O51 H51 0.8400 ?
C511 C516 1.405(4) ?
C511 C512 1.406(4) ?
C512 C513 1.383(4) ?
C512 H512 0.9500 ?
C513 C514 1.374(5) ?
C513 H513 0.9500 ?
C514 C515 1.382(4) ?
C514 H514 0.9500 ?
C515 C516 1.383(4) ?
C515 H515 0.9500 ?
C516 H516 0.9500 ?
C521 C526 1.394(4) ?
C521 C522 1.408(4) ?
C522 C523 1.381(5) ?
C522 H522 0.9500 ?
C523 C524 1.386(5) ?
C523 H523 0.9500 ?
C524 C525 1.381(5) ?
C524 H524 0.9500 ?
C525 C526 1.393(5) ?
C525 H525 0.9500 ?
C526 H526 0.9500 ?
C531 C532 1.392(4) ?
C531 C536 1.408(4) ?
C532 C533 1.380(5) ?
C532 H532 0.9500 ?
C533 C534 1.386(5) ?
C533 H533 0.9500 ?
C534 C535 1.368(5) ?
C534 H534 0.9500 ?
C535 C536 1.370(5) ?
C535 H535 0.9500 ?
C536 H536 0.9500 ?
Si52 O52 1.638(2) y
Si52 C561 1.859(4) ?
Si52 C551 1.873(4) ?
Si52 C541 1.874(4) ?
O52 H52 0.8400 ?
C541 C542 1.372(5) ?
C541 C546 1.373(5) ?
C542 C543 1.394(5) ?
C542 H542 0.9500 ?
C543 C544 1.368(5) ?
C543 H543 0.9500 ?
C544 C545 1.327(5) ?
C544 H544 0.9500 ?
C545 C546 1.385(4) ?
C545 H545 0.9500 ?
C546 H546 0.9500 ?
C551 C556 1.372(5) ?
C551 C552 1.402(5) ?
C552 C553 1.388(5) ?
C552 H552 0.9500 ?
C553 C554 1.382(7) ?
C553 H553 0.9500 ?
C554 C555 1.357(7) ?
C554 H554 0.9500 ?
C555 C556 1.390(5) ?
C555 H555 0.9500 ?
C556 H556 0.9500 ?
C561 C562 1.393(4) ?
C561 C566 1.401(5) ?
C562 C563 1.373(5) ?
C562 H562 0.9500 ?
C563 C564 1.381(5) ?
C563 H563 0.9500 ?
C564 C565 1.376(5) ?
C564 H564 0.9500 ?
C565 C566 1.384(5) ?
C565 H565 0.9500 ?
C566 H566 0.9500 ?
Si61 O61 1.641(2) y
Si61 C631 1.861(4) ?
Si61 C621 1.861(4) ?
Si61 C611 1.867(3) ?
O61 H61 0.8400 ?
C611 C612 1.394(4) ?
C611 C616 1.397(4) ?
C612 C613 1.383(4) ?
C612 H612 0.9500 ?
C613 C614 1.373(5) ?
C613 H613 0.9500 ?
C614 C615 1.388(4) ?
C614 H614 0.9500 ?
C615 C616 1.376(4) ?
C615 H615 0.9500 ?
C616 H616 0.9500 ?
C621 C622 1.394(4) ?
C621 C626 1.396(5) ?
C622 C623 1.391(5) ?
C622 H622 0.9500 ?
C623 C624 1.380(5) ?
C623 H623 0.9500 ?
C624 C625 1.372(5) ?
C624 H624 0.9500 ?
C625 C626 1.379(5) ?
C625 H625 0.9500 ?
C626 H626 0.9500 ?
C631 C636 1.398(4) ?
C631 C632 1.403(5) ?
C632 C633 1.388(5) ?
C632 H632 0.9500 ?
C633 C634 1.374(5) ?
C633 H633 0.9500 ?
C634 C635 1.377(5) ?
C634 H634 0.9500 ?
C635 C636 1.396(5) ?
C635 H635 0.9500 ?
C636 H636 0.9500 ?
Si62 O62 1.636(2) y
Si62 C661 1.865(4) ?
Si62 C651 1.867(4) ?
Si62 C641 1.872(3) ?
O62 H62 0.8400 ?
C641 C646 1.372(4) ?
C641 C642 1.377(5) ?
C642 C643 1.386(5) ?
C642 H642 0.9500 ?
C643 C644 1.357(6) ?
C643 H643 0.9500 ?
C644 C645 1.331(5) ?
C644 H644 0.9500 ?
C645 C646 1.383(4) ?
C645 H645 0.9500 ?
C646 H646 0.9500 ?
C651 C656 1.389(5) ?
C651 C652 1.400(4) ?
C652 C653 1.376(5) ?
C652 H652 0.9500 ?
C653 C654 1.372(5) ?
C653 H653 0.9500 ?
C654 C655 1.385(5) ?
C654 H654 0.9500 ?
C655 C656 1.386(5) ?
C655 H655 0.9500 ?
C656 H656 0.9500 ?
C661 C666 1.381(5) ?
C661 C662 1.399(5) ?
C662 C663 1.381(5) ?
C662 H662 0.9500 ?
C663 C664 1.376(5) ?
C663 H663 0.9500 ?
C664 C665 1.359(5) ?
C664 H664 0.9500 ?
C665 C666 1.393(5) ?
C665 H665 0.9500 ?
C666 H666 0.9500 ?
N71 C76 1.320(4) ?
N71 C72 1.327(4) ?
C72 C73 1.390(5) ?
C72 H72A 0.9500 ?
C73 C74 1.379(5) ?
C73 H73 0.9500 ?
C74 C75 1.367(5) ?
C74 C84 1.497(5) ?
C75 C76 1.378(5) ?
C75 H75 0.9500 ?
C76 H76 0.9500 ?
N81 C86 1.325(4) ?
N81 C82 1.334(4) ?
C82 C83 1.376(5) ?
C82 H82A 0.9500 ?
C83 C84 1.382(5) ?
C83 H83 0.9500 ?
C84 C85 1.368(4) ?
C85 C86 1.386(5) ?
C85 H85 0.9500 ?
C86 H86 0.9500 ?
Si71 O71 1.639(2) y
Si71 C731 1.860(4) ?
Si71 C721 1.866(4) ?
Si71 C711 1.868(4) ?
O71 H71 0.8400 ?
C711 C716 1.388(4) ?
C711 C712 1.413(4) ?
C712 C713 1.393(4) ?
C712 H712 0.9500 ?
C713 C714 1.370(5) ?
C713 H713 0.9500 ?
C714 C715 1.383(4) ?
C714 H714 0.9500 ?
C715 C716 1.381(5) ?
C715 H715 0.9500 ?
C716 H716 0.9500 ?
C721 C726 1.392(5) ?
C721 C722 1.406(4) ?
C722 C723 1.387(5) ?
C722 H722 0.9500 ?
C723 C724 1.386(5) ?
C723 H723 0.9500 ?
C724 C725 1.369(5) ?
C724 H724 0.9500 ?
C725 C726 1.389(5) ?
C725 H725 0.9500 ?
C726 H726 0.9500 ?
C731 C736 1.400(4) ?
C731 C732 1.401(5) ?
C732 C733 1.375(5) ?
C732 H732 0.9500 ?
C733 C734 1.372(5) ?
C733 H733 0.9500 ?
C734 C735 1.372(5) ?
C734 H734 0.9500 ?
C735 C736 1.389(5) ?
C735 H735 0.9500 ?
C736 H736 0.9500 ?
Si72 O72 1.624(2) y
Si72 C751 1.857(4) ?
Si72 C741 1.867(4) ?
Si72 C761 1.877(4) ?
O72 H72 0.8400 ?
C741 C742 1.383(5) ?
C741 C746 1.389(5) ?
C742 C743 1.390(5) ?
C742 H742 0.9500 ?
C743 C744 1.365(5) ?
C743 H743 0.9500 ?
C744 C745 1.346(5) ?
C744 H744 0.9500 ?
C745 C746 1.387(5) ?
C745 H745 0.9500 ?
C746 H746 0.9500 ?
C751 C756 1.389(5) ?
C751 C752 1.399(5) ?
C752 C753 1.380(5) ?
C752 H752 0.9500 ?
C753 C754 1.370(6) ?
C753 H753 0.9500 ?
C754 C755 1.386(5) ?
C754 H754 0.9500 ?
C755 C756 1.387(5) ?
C755 H755 0.9500 ?
C756 H756 0.9500 ?
C761 C762 1.393(5) ?
C761 C766 1.402(4) ?
C762 C763 1.388(5) ?
C762 H762 0.9500 ?
C763 C764 1.365(5) ?
C763 H763 0.9500 ?
C764 C765 1.366(5) ?
C764 H764 0.9500 ?
C765 C766 1.385(5) ?
C765 H765 0.9500 ?
C766 H766 0.9500 ?
Si81 O81 1.635(2) y
Si81 C821 1.864(4) ?
Si81 C831 1.866(4) ?
Si81 C811 1.867(3) ?
O81 H81 0.8400 ?
C811 C816 1.394(4) ?
C811 C812 1.403(4) ?
C812 C813 1.377(4) ?
C812 H812 0.9500 ?
C813 C814 1.374(5) ?
C813 H813 0.9500 ?
C814 C815 1.382(4) ?
C814 H814 0.9500 ?
C815 C816 1.379(5) ?
C815 H815 0.9500 ?
C816 H816 0.9500 ?
C821 C826 1.395(4) ?
C821 C822 1.411(5) ?
C822 C823 1.375(5) ?
C822 H822 0.9500 ?
C823 C824 1.387(5) ?
C823 H823 0.9500 ?
C824 C825 1.393(5) ?
C824 H824 0.9500 ?
C825 C826 1.393(5) ?
C825 H825 0.9500 ?
C826 H826 0.9500 ?
C831 C836 1.399(5) ?
C831 C832 1.400(4) ?
C832 C833 1.382(5) ?
C832 H832 0.9500 ?
C833 C834 1.383(5) ?
C833 H833 0.9500 ?
C834 C835 1.370(5) ?
C834 H834 0.9500 ?
C835 C836 1.381(5) ?
C835 H835 0.9500 ?
C836 H836 0.9500 ?
Si82 O82 1.632(2) y
Si82 C841 1.859(4) ?
Si82 C861 1.870(4) ?
Si82 C851 1.872(4) ?
O82 H82 0.8400 ?
C841 C842 1.390(5) ?
C841 C846 1.405(5) ?
C842 C843 1.391(5) ?
C842 H842 0.9500 ?
C843 C844 1.357(6) ?
C843 H843 0.9500 ?
C844 C845 1.386(5) ?
C844 H844 0.9500 ?
C845 C846 1.406(5) ?
C845 H845 0.9500 ?
C846 H846 0.9500 ?
C851 C856 1.389(5) ?
C851 C852 1.407(4) ?
C852 C853 1.377(5) ?
C852 H852 0.9500 ?
C853 C854 1.371(5) ?
C853 H853 0.9500 ?
C854 C855 1.383(5) ?
C854 H854 0.9500 ?
C855 C856 1.386(5) ?
C855 H855 0.9500 ?
C856 H856 0.9500 ?
C861 C862 1.394(5) ?
C861 C866 1.400(4) ?
C862 C863 1.377(5) ?
C862 H862 0.9500 ?
C863 C864 1.377(5) ?
C863 H863 0.9500 ?
C864 C865 1.378(5) ?
C864 H864 0.9500 ?
C865 C866 1.392(5) ?
C865 H865 0.9500 ?
C866 H866 0.9500 ?

loop_
_geom_hbond_atom_site_label_D
_geom_hbond_atom_site_label_H
_geom_hbond_atom_site_label_A
_geom_hbond_site_symmetry_A
_geom_hbond_distance_DH
_geom_hbond_distance_HA
_geom_hbond_distance_DA
_geom_hbond_angle_DHA
_geom_hbond_publ_flag
O11 H11 N11 . 0.84 1.93 2.725(5) 159 y
O12 H12 O11 . 0.84 1.88 2.699(3) 165 y
O21 H21 N21 . 0.84 1.91 2.708(5) 158 y
O22 H22 O21 . 0.84 1.88 2.707(3) 169 y
O31 H31 N31 . 0.84 1.90 2.708(4) 160 y
O32 H32 O31 . 0.84 1.95 2.749(3) 158 y
O41 H41 N41 . 0.84 1.91 2.709(5) 160 y
O42 H42 O41 . 0.84 1.88 2.703(3) 167 y
O51 H51 N51 . 0.84 1.90 2.717(4) 164 y
O52 H52 O51 . 0.84 1.98 2.796(3) 163 y
O61 H61 N61 . 0.84 1.88 2.691(4) 160 y
O62 H62 O61 . 0.84 1.94 2.762(3) 166 y
O71 H71 N71 . 0.84 1.91 2.727(4) 162 y
O72 H72 O71 . 0.84 1.94 2.740(3) 157 y
O81 H81 N81 . 0.84 1.88 2.683(4) 158 y
O82 H82 O81 . 0.84 1.89 2.702(3) 161 y
C35 H35 Cg6 . 0.95 2.65 3.480(4) 144 y
C65 H65 Cg48 . 0.95 2.60 3.406(4) 143 y
C83 H83 Cg29 . 0.95 2.95 3.838(5) 156 y
C165 H165 Cg22 . 0.95 2.95 3.725(5) 140 y
C424 H424 Cg31 . 0.95 2.79 3.573(5) 140 y
C453 H453 Cg4 . 0.95 2.71 3.624(5) 162 y
C534 H534 Cg13 . 0.95 2.76 3.565(4) 143 y
C633 H633 Cg47 . 0.95 3.00 3.763(4) 139 y
C15 H15 Cg12 2_755 0.95 2.60 3.606(4) 144 y
C85 H85 Cg42 2_576 0.95 2.61 3.426(4) 145 y
C134 H134 Cg37 1_645 0.95 2.85 3.615(4) 138 y
C224 H224 Cg25 2_665 0.95 2.72 3.513(4) 142 y
C265 H265 Cg10 2_755 0.95 2.79 3.629(5) 148 y

loop_
_geom_torsion_atom_site_label_1
_geom_torsion_atom_site_label_2
_geom_torsion_atom_site_label_3
_geom_torsion_atom_site_label_4
_geom_torsion
C16 N11 C12 C13 0.1(7)
N11 C12 C13 C14 -0.4(7)
C12 C13 C14 C15 0.7(6)
C12 C13 C14 C24 -179.7(4)
C13 C14 C15 C16 -0.6(6)
C24 C14 C15 C16 179.7(3)
C12 N11 C16 C15 -0.1(6)
C14 C15 C16 N11 0.4(6)
C26 N21 C22 C23 0.1(7)
N21 C22 C23 C24 0.4(7)
C22 C23 C24 C25 -0.5(6)
C22 C23 C24 C14 179.3(4)
C13 C14 C24 C25 -19.2(6)
C15 C14 C24 C25 160.4(4)
C13 C14 C24 C23 161.0(4)
C15 C14 C24 C23 -19.4(5)
C23 C24 C25 C26 0.0(6)
C14 C24 C25 C26 -179.7(4)
C22 N21 C26 C25 -0.6(7)
C24 C25 C26 N21 0.6(7)
O11 Si11 C111 C116 -59.0(3)
C131 Si11 C111 C116 62.0(3)
C121 Si11 C111 C116 -176.7(3)
O11 Si11 C111 C112 121.4(3)
C131 Si11 C111 C112 -117.6(3)
C121 Si11 C111 C112 3.7(3)
C116 C111 C112 C113 0.7(5)
Si11 C111 C112 C113 -179.7(3)
C111 C112 C113 C114 -0.6(5)
C112 C113 C114 C115 0.5(6)
C113 C114 C115 C116 -0.6(6)
C114 C115 C116 C111 0.8(6)
C112 C111 C116 C115 -0.8(5)
Si11 C111 C116 C115 179.6(3)
O11 Si11 C121 C122 -38.3(3)
C131 Si11 C121 C122 -160.6(3)
C111 Si11 C121 C122 78.3(3)
O11 Si11 C121 C126 141.7(3)
C131 Si11 C121 C126 19.4(3)
C111 Si11 C121 C126 -101.7(3)
C126 C121 C122 C123 0.1(5)
Si11 C121 C122 C123 -179.9(3)
C121 C122 C123 C124 -1.1(6)
C122 C123 C124 C125 1.8(5)
C123 C124 C125 C126 -1.6(5)
C124 C125 C126 C121 0.6(5)
C122 C121 C126 C125 0.1(5)
Si11 C121 C126 C125 -179.9(3)
O11 Si11 C131 C136 131.7(3)
C121 Si11 C131 C136 -108.0(3)
C111 Si11 C131 C136 13.8(3)
O11 Si11 C131 C132 -49.7(3)
C121 Si11 C131 C132 70.6(3)
C111 Si11 C131 C132 -167.6(3)
C136 C131 C132 C133 1.6(5)
Si11 C131 C132 C133 -177.1(3)
C131 C132 C133 C134 -0.2(6)
C132 C133 C134 C135 -1.3(6)
C133 C134 C135 C136 1.3(6)
C134 C135 C136 C131 0.2(6)
C132 C131 C136 C135 -1.5(5)
Si11 C131 C136 C135 177.1(3)
O12 Si12 C141 C146 0.6(3)
C161 Si12 C141 C146 121.1(3)
C151 Si12 C141 C146 -116.5(3)
O12 Si12 C141 C142 179.6(3)
C161 Si12 C141 C142 -59.9(4)
C151 Si12 C141 C142 62.4(3)
C146 C141 C142 C143 -0.5(6)
Si12 C141 C142 C143 -179.5(3)
C141 C142 C143 C144 0.4(6)
C142 C143 C144 C145 0.1(6)
C143 C144 C145 C146 -0.4(6)
C144 C145 C146 C141 0.2(6)
C142 C141 C146 C145 0.2(5)
Si12 C141 C146 C145 179.2(3)
O12 Si12 C151 C156 -179.9(3)
C161 Si12 C151 C156 58.2(3)
C141 Si12 C151 C156 -64.2(3)
O12 Si12 C151 C152 -2.7(3)
C161 Si12 C151 C152 -124.6(3)
C141 Si12 C151 C152 113.0(3)
C156 C151 C152 C153 1.3(5)
Si12 C151 C152 C153 -176.1(3)
C151 C152 C153 C154 -0.8(6)
C152 C153 C154 C155 -0.1(6)
C153 C154 C155 C156 0.3(6)
C154 C155 C156 C151 0.3(6)
C152 C151 C156 C155 -1.1(6)
Si12 C151 C156 C155 176.2(3)
O12 Si12 C161 C166 90.1(3)
C141 Si12 C161 C166 -27.3(4)
C151 Si12 C161 C166 -149.7(3)
O12 Si12 C161 C162 -84.7(3)
C141 Si12 C161 C162 157.9(3)
C151 Si12 C161 C162 35.5(3)
C166 C161 C162 C163 -0.4(5)
Si12 C161 C162 C163 174.6(3)
C161 C162 C163 C164 0.1(6)
C162 C163 C164 C165 -0.2(6)
C163 C164 C165 C166 0.7(6)
C164 C165 C166 C161 -1.1(6)
C162 C161 C166 C165 0.9(6)
Si12 C161 C166 C165 -174.1(3)
O21 Si21 C211 C212 -124.7(3)
C231 Si21 C211 C212 -6.8(3)
C221 Si21 C211 C212 114.0(3)
O21 Si21 C211 C216 55.3(3)
C231 Si21 C211 C216 173.2(3)
C221 Si21 C211 C216 -66.0(3)
C216 C211 C212 C213 0.9(5)
Si21 C211 C212 C213 -179.1(3)
C211 C212 C213 C214 -0.8(6)
C212 C213 C214 C215 -0.2(6)
C213 C214 C215 C216 1.0(6)
C214 C215 C216 C211 -0.9(6)
C212 C211 C216 C215 -0.1(5)
Si21 C211 C216 C215 179.9(3)
O21 Si21 C221 C222 47.8(3)
C211 Si21 C221 C222 165.9(3)
C231 Si21 C221 C222 -72.4(3)
O21 Si21 C221 C226 -134.3(3)
C211 Si21 C221 C226 -16.2(3)
C231 Si21 C221 C226 105.5(3)
C226 C221 C222 C223 -0.9(5)
Si21 C221 C222 C223 177.0(3)
C221 C222 C223 C224 -0.1(6)
C222 C223 C224 C225 1.0(6)
C223 C224 C225 C226 -0.9(6)
C224 C225 C226 C221 -0.2(6)
C222 C221 C226 C225 1.1(5)
Si21 C221 C226 C225 -176.9(3)
O21 Si21 C231 C232 -144.0(3)
C211 Si21 C231 C232 98.9(3)
C221 Si21 C231 C232 -21.5(3)
O21 Si21 C231 C236 34.8(3)
C211 Si21 C231 C236 -82.3(3)
C221 Si21 C231 C236 157.3(3)
C236 C231 C232 C233 -0.2(5)
Si21 C231 C232 C233 178.5(3)
C231 C232 C233 C234 -0.3(5)
C232 C233 C234 C235 0.6(5)
C233 C234 C235 C236 -0.3(5)
C234 C235 C236 C231 -0.3(6)
C232 C231 C236 C235 0.6(5)
Si21 C231 C236 C235 -178.2(3)
O22 Si22 C241 C242 173.4(3)
C251 Si22 C241 C242 -68.6(4)
C261 Si22 C241 C242 52.1(4)
O22 Si22 C241 C246 -6.0(3)
C251 Si22 C241 C246 112.0(3)
C261 Si22 C241 C246 -127.3(3)
C246 C241 C242 C243 -1.0(6)
Si22 C241 C242 C243 179.6(3)
C241 C242 C243 C244 0.8(7)
C242 C243 C244 C245 -0.4(7)
C243 C244 C245 C246 0.3(6)
C244 C245 C246 C241 -0.5(6)
C242 C241 C246 C245 0.9(6)
Si22 C241 C246 C245 -179.7(3)
O22 Si22 C251 C252 11.6(3)
C261 Si22 C251 C252 134.4(3)
C241 Si22 C251 C252 -104.2(3)
O22 Si22 C251 C256 -170.1(3)
C261 Si22 C251 C256 -47.4(3)
C241 Si22 C251 C256 74.1(3)
C256 C251 C252 C253 -0.5(5)
Si22 C251 C252 C253 177.9(3)
C251 C252 C253 C254 0.6(6)
C252 C253 C254 C255 -0.5(6)
C253 C254 C255 C256 0.3(6)
C254 C255 C256 C251 -0.3(6)
C252 C251 C256 C255 0.3(5)
Si22 C251 C256 C255 -178.0(3)
O22 Si22 C261 C262 89.6(3)
C251 Si22 C261 C262 -31.3(4)
C241 Si22 C261 C262 -152.9(3)
O22 Si22 C261 C266 -85.3(3)
C251 Si22 C261 C266 153.7(3)
C241 Si22 C261 C266 32.1(4)
C266 C261 C262 C263 0.3(6)
Si22 C261 C262 C263 -174.8(3)
C261 C262 C263 C264 -1.2(6)
C262 C263 C264 C265 1.5(6)
C263 C264 C265 C266 -1.0(7)
C264 C265 C266 C261 0.1(7)
C262 C261 C266 C265 0.3(6)
Si22 C261 C266 C265 175.5(3)
C36 N31 C32 C33 -0.7(6)
N31 C32 C33 C34 -0.6(6)
C32 C33 C34 C35 1.1(6)
C32 C33 C34 C44 -178.1(3)
C33 C34 C35 C36 -0.4(6)
C44 C34 C35 C36 178.8(4)
C32 N31 C36 C35 1.5(6)
C34 C35 C36 N31 -0.9(6)
C46 N41 C42 C43 0.2(6)
N41 C42 C43 C44 0.8(6)
C42 C43 C44 C45 -1.3(6)
C42 C43 C44 C34 179.3(3)
C33 C34 C44 C45 -29.4(6)
C35 C34 C44 C45 151.4(4)
C33 C34 C44 C43 150.0(4)
C35 C34 C44 C43 -29.2(6)
C43 C44 C45 C46 0.7(6)
C34 C44 C45 C46 -179.9(4)
C42 N41 C46 C45 -0.8(6)
C44 C45 C46 N41 0.4(7)
O31 Si31 C311 C316 -60.0(3)
C321 Si31 C311 C316 61.9(3)
C331 Si31 C311 C316 -177.5(3)
O31 Si31 C311 C312 118.8(3)
C321 Si31 C311 C312 -119.3(3)
C331 Si31 C311 C312 1.4(3)
C316 C311 C312 C313 -0.2(5)
Si31 C311 C312 C313 -179.1(3)
C311 C312 C313 C314 0.2(5)
C312 C313 C314 C315 -0.4(6)
C313 C314 C315 C316 0.6(6)
C314 C315 C316 C311 -0.5(6)
C312 C311 C316 C315 0.3(5)
Si31 C311 C316 C315 179.2(3)
O31 Si31 C321 C322 -48.1(3)
C311 Si31 C321 C322 -166.8(3)
C331 Si31 C321 C322 71.8(3)
O31 Si31 C321 C326 136.4(3)
C311 Si31 C321 C326 17.7(4)
C331 Si31 C321 C326 -103.7(3)
C326 C321 C322 C323 0.0(5)
Si31 C321 C322 C323 -175.7(3)
C321 C322 C323 C324 0.6(6)
C322 C323 C324 C325 -1.8(7)
C323 C324 C325 C326 2.3(6)
C324 C325 C326 C321 -1.6(6)
C322 C321 C326 C325 0.4(5)
Si31 C321 C326 C325 176.1(3)
O31 Si31 C331 C336 -36.1(3)
C321 Si31 C331 C336 -158.6(3)
C311 Si31 C331 C336 80.8(3)
O31 Si31 C331 C332 143.6(3)
C321 Si31 C331 C332 21.1(3)
C311 Si31 C331 C332 -99.5(3)
C336 C331 C332 C333 -0.6(5)
Si31 C331 C332 C333 179.6(3)
C331 C332 C333 C334 1.4(5)
C332 C333 C334 C335 -1.5(5)
C333 C334 C335 C336 0.7(5)
C334 C335 C336 C331 0.1(5)
C332 C331 C336 C335 -0.2(5)
Si31 C331 C336 C335 179.6(3)
O32 Si32 C341 C342 -113.2(4)
C351 Si32 C341 C342 7.5(4)
C361 Si32 C341 C342 128.2(4)
O32 Si32 C341 C346 69.1(4)
C351 Si32 C341 C346 -170.3(3)
C361 Si32 C341 C346 -49.6(4)
C346 C341 C342 C343 -1.7(7)
Si32 C341 C342 C343 -179.6(4)
C341 C342 C343 C344 0.8(8)
C342 C343 C344 C345 0.0(8)
C343 C344 C345 C346 0.1(8)
C344 C345 C346 C341 -1.1(8)
C342 C341 C346 C345 1.9(7)
Si32 C341 C346 C345 179.8(4)
O32 Si32 C351 C352 59.1(3)
C341 Si32 C351 C352 -59.2(3)
C361 Si32 C351 C352 -178.1(3)
O32 Si32 C351 C356 -121.0(3)
C341 Si32 C351 C356 120.7(3)
C361 Si32 C351 C356 1.8(4)
C356 C351 C352 C353 -1.7(6)
Si32 C351 C352 C353 178.2(3)
C351 C352 C353 C354 1.1(6)
C352 C353 C354 C355 1.0(7)
C353 C354 C355 C356 -2.4(7)
C354 C355 C356 C351 1.8(6)
C352 C351 C356 C355 0.2(6)
Si32 C351 C356 C355 -179.6(3)
O32 Si32 C361 C366 -175.8(3)
C341 Si32 C361 C366 -59.3(3)
C351 Si32 C361 C366 61.1(3)
O32 Si32 C361 C362 0.8(3)
C341 Si32 C361 C362 117.3(3)
C351 Si32 C361 C362 -122.2(3)
C366 C361 C362 C363 1.3(6)
Si32 C361 C362 C363 -175.5(3)
C361 C362 C363 C364 -2.0(6)
C362 C363 C364 C365 1.2(7)
C363 C364 C365 C366 0.1(7)
C364 C365 C366 C361 -0.7(6)
C362 C361 C366 C365 0.0(6)
Si32 C361 C366 C365 176.8(3)
O41 Si41 C411 C416 58.3(3)
C431 Si41 C411 C416 176.3(3)
C421 Si41 C411 C416 -62.6(3)
O41 Si41 C411 C412 -120.8(3)
C431 Si41 C411 C412 -2.7(3)
C421 Si41 C411 C412 118.3(3)
C416 C411 C412 C413 0.4(5)
Si41 C411 C412 C413 179.5(3)
C411 C412 C413 C414 -0.6(6)
C412 C413 C414 C415 0.8(6)
C413 C414 C415 C416 -0.9(6)
C414 C415 C416 C411 0.7(6)
C412 C411 C416 C415 -0.5(5)
Si41 C411 C416 C415 -179.6(3)
O41 Si41 C421 C426 -139.2(3)
C431 Si41 C421 C426 99.9(3)
C411 Si41 C421 C426 -21.6(4)
O41 Si41 C421 C422 44.7(4)
C431 Si41 C421 C422 -76.2(3)
C411 Si41 C421 C422 162.2(3)
C426 C421 C422 C423 -1.6(6)
Si41 C421 C422 C423 174.7(3)
C421 C422 C423 C424 0.6(6)
C422 C423 C424 C425 1.3(7)
C423 C424 C425 C426 -2.0(7)
C424 C425 C426 C421 1.0(6)
C422 C421 C426 C425 0.8(6)
Si41 C421 C426 C425 -175.5(3)
O41 Si41 C431 C436 -142.0(3)
C421 Si41 C431 C436 -19.1(3)
C411 Si41 C431 C436 101.3(3)
O41 Si41 C431 C432 36.8(3)
C421 Si41 C431 C432 159.7(3)
C411 Si41 C431 C432 -80.0(3)
C436 C431 C432 C433 -0.6(5)
Si41 C431 C432 C433 -179.4(3)
C431 C432 C433 C434 0.9(5)
C432 C433 C434 C435 -1.2(5)
C433 C434 C435 C436 1.0(5)
C434 C435 C436 C431 -0.7(5)
C432 C431 C436 C435 0.4(5)
Si41 C431 C436 C435 179.2(3)
O42 Si42 C441 C442 173.2(3)
C461 Si42 C441 C442 -68.3(4)
C451 Si42 C441 C442 53.2(4)
O42 Si42 C441 C446 -4.6(3)
C461 Si42 C441 C446 113.8(3)
C451 Si42 C441 C446 -124.6(3)
C446 C441 C442 C443 -1.2(6)
Si42 C441 C442 C443 -179.1(3)
C441 C442 C443 C444 0.1(7)
C442 C443 C444 C445 1.0(7)
C443 C444 C445 C446 -0.9(6)
C444 C445 C446 C441 -0.3(6)
C442 C441 C446 C445 1.3(6)
Si42 C441 C446 C445 179.2(3)
O42 Si42 C451 C456 104.6(3)
C461 Si42 C451 C456 -17.2(4)
C441 Si42 C451 C456 -138.9(3)
O42 Si42 C451 C452 -72.9(3)
C461 Si42 C451 C452 165.2(3)
C441 Si42 C451 C452 43.5(3)
C456 C451 C452 C453 -0.4(6)
Si42 C451 C452 C453 177.3(3)
C451 C452 C453 C454 1.4(6)
C452 C453 C454 C455 -1.6(7)
C453 C454 C455 C456 0.9(7)
C452 C451 C456 C455 -0.3(6)
Si42 C451 C456 C455 -178.0(3)
C454 C455 C456 C451 0.1(6)
O42 Si42 C461 C466 -177.2(3)
C441 Si42 C461 C466 66.6(3)
C451 Si42 C461 C466 -54.1(3)
O42 Si42 C461 C462 4.7(3)
C441 Si42 C461 C462 -111.4(3)
C451 Si42 C461 C462 127.8(3)
C466 C461 C462 C463 -1.3(5)
Si42 C461 C462 C463 176.9(3)
C461 C462 C463 C464 0.5(6)
C462 C463 C464 C465 0.3(6)
C463 C464 C465 C466 -0.3(6)
C464 C465 C466 C461 -0.5(6)
C462 C461 C466 C465 1.3(5)
Si42 C461 C466 C465 -176.8(3)
C56 N51 C52 C53 -0.5(6)
N51 C52 C53 C54 -0.8(6)
C52 C53 C54 C55 1.7(6)
C52 C53 C54 C64 -177.4(3)
C53 C54 C55 C56 -1.3(6)
C64 C54 C55 C56 177.8(3)
C52 N51 C56 C55 0.9(6)
C54 C55 C56 N51 0.0(7)
C66 N61 C62 C63 -0.3(6)
N61 C62 C63 C64 1.2(6)
C62 C63 C64 C65 -1.2(6)
C62 C63 C64 C54 -180.0(3)
C53 C54 C64 C63 -148.4(4)
C55 C54 C64 C63 32.5(5)
C53 C54 C64 C65 32.8(5)
C55 C54 C64 C65 -146.3(4)
C63 C64 C65 C66 0.3(5)
C54 C64 C65 C66 179.1(3)
C62 N61 C66 C65 -0.6(6)
C64 C65 C66 N61 0.6(6)
O51 Si51 C511 C516 -59.3(3)
C531 Si51 C511 C516 63.5(3)
C521 Si51 C511 C516 -177.1(3)
O51 Si51 C511 C512 122.8(3)
C531 Si51 C511 C512 -114.4(3)
C521 Si51 C511 C512 5.0(3)
C516 C511 C512 C513 0.7(5)
Si51 C511 C512 C513 178.6(3)
C511 C512 C513 C514 -0.2(6)
C512 C513 C514 C515 0.1(6)
C513 C514 C515 C516 -0.4(6)
C514 C515 C516 C511 0.9(6)
C512 C511 C516 C515 -1.0(5)
Si51 C511 C516 C515 -179.0(3)
O51 Si51 C521 C526 141.6(3)
C511 Si51 C521 C526 -101.2(3)
C531 Si51 C521 C526 18.4(3)
O51 Si51 C521 C522 -40.1(3)
C511 Si51 C521 C522 77.1(3)
C531 Si51 C521 C522 -163.3(3)
C526 C521 C522 C523 -0.3(5)
Si51 C521 C522 C523 -178.7(3)
C521 C522 C523 C524 -0.1(5)
C522 C523 C524 C525 0.7(5)
C523 C524 C525 C526 -0.9(5)
C524 C525 C526 C521 0.4(5)
C522 C521 C526 C525 0.2(5)
Si51 C521 C526 C525 178.5(3)
O51 Si51 C531 C532 -52.2(3)
C511 Si51 C531 C532 -171.4(3)
C521 Si51 C531 C532 68.2(3)
O51 Si51 C531 C536 131.8(3)
C511 Si51 C531 C536 12.6(3)
C521 Si51 C531 C536 -107.8(3)
C536 C531 C532 C533 0.5(5)
Si51 C531 C532 C533 -175.6(3)
C531 C532 C533 C534 0.4(6)
C532 C533 C534 C535 -1.1(6)
C533 C534 C535 C536 0.9(6)
C534 C535 C536 C531 0.0(6)
C532 C531 C536 C535 -0.7(5)
Si51 C531 C536 C535 175.5(3)
O52 Si52 C541 C542 115.2(4)
C561 Si52 C541 C542 -4.3(4)
C551 Si52 C541 C542 -126.4(4)
O52 Si52 C541 C546 -68.9(4)
C561 Si52 C541 C546 171.5(3)
C551 Si52 C541 C546 49.4(4)
C546 C541 C542 C543 0.9(7)
Si52 C541 C542 C543 177.0(4)
C541 C542 C543 C544 0.2(9)
C542 C543 C544 C545 -0.2(9)
C543 C544 C545 C546 -0.9(8)
C542 C541 C546 C545 -2.2(6)
Si52 C541 C546 C545 -178.3(3)
C544 C545 C546 C541 2.2(7)
O52 Si52 C551 C556 -129.5(3)
C561 Si52 C551 C556 -7.3(4)
C541 Si52 C551 C556 112.1(3)
O52 Si52 C551 C552 48.3(3)
C561 Si52 C551 C552 170.5(3)
C541 Si52 C551 C552 -70.1(3)
C556 C551 C552 C553 -2.6(6)
Si52 C551 C552 C553 179.4(3)
C551 C552 C553 C554 1.3(6)
C552 C553 C554 C555 0.9(8)
C553 C554 C555 C556 -1.5(8)
C552 C551 C556 C555 2.0(6)
Si52 C551 C556 C555 179.8(3)
C554 C555 C556 C551 0.1(7)
O52 Si52 C561 C562 -0.9(3)
C551 Si52 C561 C562 -122.1(3)
C541 Si52 C561 C562 117.5(3)
O52 Si52 C561 C566 -176.9(3)
C551 Si52 C561 C566 61.9(3)
C541 Si52 C561 C566 -58.5(4)
C566 C561 C562 C563 0.8(6)
Si52 C561 C562 C563 -175.4(3)
C561 C562 C563 C564 -0.9(6)
C562 C563 C564 C565 0.4(7)
C563 C564 C565 C566 0.2(6)
C564 C565 C566 C561 -0.2(6)
C562 C561 C566 C565 -0.3(6)
Si52 C561 C566 C565 175.9(3)
O61 Si61 C611 C612 -120.5(3)
C631 Si61 C611 C612 -2.5(3)
C621 Si61 C611 C612 117.0(3)
O61 Si61 C611 C616 58.6(3)
C631 Si61 C611 C616 176.6(3)
C621 Si61 C611 C616 -63.8(3)
C616 C611 C612 C613 0.4(5)
Si61 C611 C612 C613 179.6(3)
C611 C612 C613 C614 -0.2(5)
C612 C613 C614 C615 -0.1(6)
C613 C614 C615 C616 0.3(6)
C614 C615 C616 C611 -0.1(6)
C612 C611 C616 C615 -0.2(5)
Si61 C611 C616 C615 -179.4(3)
O61 Si61 C621 C622 54.2(3)
C631 Si61 C621 C622 -66.8(3)
C611 Si61 C621 C622 172.9(3)
O61 Si61 C621 C626 -130.2(3)
C631 Si61 C621 C626 108.8(3)
C611 Si61 C621 C626 -11.6(4)
C626 C621 C622 C623 -0.4(5)
Si61 C621 C622 C623 175.4(3)
C621 C622 C623 C624 -1.3(6)
C622 C623 C624 C625 2.3(6)
C623 C624 C625 C626 -1.4(6)
C624 C625 C626 C621 -0.5(6)
C622 C621 C626 C625 1.4(6)
Si61 C621 C626 C625 -174.3(3)
O61 Si61 C631 C636 -142.1(3)
C621 Si61 C631 C636 -18.7(3)
C611 Si61 C631 C636 101.3(3)
O61 Si61 C631 C632 38.7(3)
C621 Si61 C631 C632 162.1(3)
C611 Si61 C631 C632 -77.9(3)
C636 C631 C632 C633 0.0(5)
Si61 C631 C632 C633 179.2(3)
C631 C632 C633 C634 -0.2(5)
C632 C633 C634 C635 0.0(5)
C633 C634 C635 C636 0.4(5)
C634 C635 C636 C631 -0.6(5)
C632 C631 C636 C635 0.4(5)
Si61 C631 C636 C635 -178.8(3)
O62 Si62 C641 C646 82.4(3)
C661 Si62 C641 C646 -37.5(4)
C651 Si62 C641 C646 -158.4(3)
O62 Si62 C641 C642 -96.8(4)
C661 Si62 C641 C642 143.3(4)
C651 Si62 C641 C642 22.4(5)
C646 C641 C642 C643 0.7(8)
Si62 C641 C642 C643 180.0(5)
C641 C642 C643 C644 1.4(11)
C642 C643 C644 C645 -2.0(10)
C643 C644 C645 C646 0.5(8)
C642 C641 C646 C645 -2.3(6)
Si62 C641 C646 C645 178.5(3)
C644 C645 C646 C641 1.8(7)
O62 Si62 C651 C656 171.9(3)
C661 Si62 C651 C656 -66.2(4)
C641 Si62 C651 C656 54.4(4)
O62 Si62 C651 C652 -6.3(3)
C661 Si62 C651 C652 115.6(3)
C641 Si62 C651 C652 -123.8(3)
C656 C651 C652 C653 -0.7(6)
Si62 C651 C652 C653 177.6(3)
C651 C652 C653 C654 -0.1(6)
C652 C653 C654 C655 0.6(6)
C653 C654 C655 C656 -0.2(6)
C654 C655 C656 C651 -0.6(6)
C652 C651 C656 C655 1.0(6)
Si62 C651 C656 C655 -177.3(3)
O62 Si62 C661 C666 126.2(3)
C651 Si62 C661 C666 3.8(4)
C641 Si62 C661 C666 -115.0(3)
O62 Si62 C661 C662 -51.8(3)
C651 Si62 C661 C662 -174.2(3)
C641 Si62 C661 C662 67.0(3)
C666 C661 C662 C663 3.6(5)
Si62 C661 C662 C663 -178.3(3)
C661 C662 C663 C664 -2.8(6)
C662 C663 C664 C665 -0.2(6)
C663 C664 C665 C666 2.3(7)
C662 C661 C666 C665 -1.4(6)
Si62 C661 C666 C665 -179.5(3)
C664 C665 C666 C661 -1.5(6)
C76 N71 C72 C73 -0.4(6)
N71 C72 C73 C74 -1.2(6)
C72 C73 C74 C75 1.7(6)
C72 C73 C74 C84 -177.1(3)
C73 C74 C75 C76 -0.8(6)
C84 C74 C75 C76 178.1(4)
C72 N71 C76 C75 1.4(6)
C74 C75 C76 N71 -0.8(7)
C86 N81 C82 C83 -1.0(6)
N81 C82 C83 C84 -1.0(6)
C82 C83 C84 C85 2.4(6)
C82 C83 C84 C74 -177.0(3)
C75 C74 C84 C85 -143.7(4)
C73 C74 C84 C85 35.2(5)
C75 C74 C84 C83 35.6(6)
C73 C74 C84 C83 -145.5(4)
C83 C84 C85 C86 -1.8(6)
C74 C84 C85 C86 177.5(3)
C82 N81 C86 C85 1.6(6)
C84 C85 C86 N81 -0.2(6)
O71 Si71 C711 C716 -57.2(3)
C731 Si71 C711 C716 -176.0(3)
C721 Si71 C711 C716 64.1(3)
O71 Si71 C711 C712 124.8(3)
C731 Si71 C711 C712 6.0(3)
C721 Si71 C711 C712 -114.0(3)
C716 C711 C712 C713 0.4(5)
Si71 C711 C712 C713 178.5(3)
C711 C712 C713 C714 -0.3(6)
C712 C713 C714 C715 0.6(6)
C713 C714 C715 C716 -1.1(6)
C714 C715 C716 C711 1.2(6)
C712 C711 C716 C715 -0.8(5)
Si71 C711 C716 C715 -178.9(3)
O71 Si71 C721 C726 136.7(3)
C731 Si71 C721 C726 -102.7(3)
C711 Si71 C721 C726 17.9(4)
O71 Si71 C721 C722 -46.8(3)
C731 Si71 C721 C722 73.9(3)
C711 Si71 C721 C722 -165.6(3)
C726 C721 C722 C723 0.2(5)
Si71 C721 C722 C723 -176.5(3)
C721 C722 C723 C724 1.2(6)
C722 C723 C724 C725 -2.2(6)
C723 C724 C725 C726 1.8(6)
C724 C725 C726 C721 -0.3(6)
C722 C721 C726 C725 -0.7(5)
Si71 C721 C726 C725 176.0(3)
O71 Si71 C731 C736 144.2(3)
C721 Si71 C731 C736 21.9(3)
C711 Si71 C731 C736 -97.9(3)
O71 Si71 C731 C732 -36.1(3)
C721 Si71 C731 C732 -158.3(3)
C711 Si71 C731 C732 81.9(3)
C736 C731 C732 C733 0.7(5)
Si71 C731 C732 C733 -179.1(3)
C731 C732 C733 C734 -1.2(6)
C732 C733 C734 C735 1.6(6)
C733 C734 C735 C736 -1.6(6)
C734 C735 C736 C731 1.2(5)
C732 C731 C736 C735 -0.7(5)
Si71 C731 C736 C735 179.1(3)
O72 Si72 C741 C742 125.4(3)
C751 Si72 C741 C742 5.4(4)
C761 Si72 C741 C742 -114.0(3)
O72 Si72 C741 C746 -56.0(4)
C751 Si72 C741 C746 -176.0(3)
C761 Si72 C741 C746 64.7(4)
C746 C741 C742 C743 0.8(6)
Si72 C741 C742 C743 179.5(3)
C741 C742 C743 C744 -1.2(7)
C742 C743 C744 C745 1.2(8)
C743 C744 C745 C746 -0.9(7)
C744 C745 C746 C741 0.6(7)
C742 C741 C746 C745 -0.5(6)
Si72 C741 C746 C745 -179.2(3)
O72 Si72 C751 C756 171.8(3)
C741 Si72 C751 C756 -70.9(3)
C761 Si72 C751 C756 49.3(3)
O72 Si72 C751 C752 -11.2(3)
C741 Si72 C751 C752 106.1(3)
C761 Si72 C751 C752 -133.7(3)
C756 C751 C752 C753 0.8(6)
Si72 C751 C752 C753 -176.3(3)
C751 C752 C753 C754 0.3(7)
C752 C753 C754 C755 -0.7(7)
C753 C754 C755 C756 -0.2(6)
C754 C755 C756 C751 1.4(6)
C752 C751 C756 C755 -1.7(5)
Si72 C751 C756 C755 175.4(3)
O72 Si72 C761 C762 -91.5(3)
C751 Si72 C761 C762 31.1(4)
C741 Si72 C761 C762 150.3(3)
O72 Si72 C761 C766 87.1(3)
C751 Si72 C761 C766 -150.2(3)
C741 Si72 C761 C766 -31.1(4)
C766 C761 C762 C763 -1.8(6)
Si72 C761 C762 C763 176.9(3)
C761 C762 C763 C764 1.6(6)
C762 C763 C764 C765 -0.9(6)
C763 C764 C765 C766 0.6(6)
C764 C765 C766 C761 -1.0(6)
C762 C761 C766 C765 1.6(6)
Si72 C761 C766 C765 -177.1(3)
O81 Si81 C811 C816 57.8(3)
C821 Si81 C811 C816 175.9(3)
C831 Si81 C811 C816 -63.6(3)
O81 Si81 C811 C812 -120.4(3)
C821 Si81 C811 C812 -2.3(3)
C831 Si81 C811 C812 118.2(3)
C816 C811 C812 C813 1.0(5)
Si81 C811 C812 C813 179.3(3)
C811 C812 C813 C814 -1.2(5)
C812 C813 C814 C815 0.6(6)
C813 C814 C815 C816 0.3(6)
C814 C815 C816 C811 -0.5(6)
C812 C811 C816 C815 -0.1(5)
Si81 C811 C816 C815 -178.4(3)
O81 Si81 C821 C826 -139.4(3)
C831 Si81 C821 C826 -17.0(3)
C811 Si81 C821 C826 104.6(3)
O81 Si81 C821 C822 41.1(3)
C831 Si81 C821 C822 163.5(3)
C811 Si81 C821 C822 -74.9(3)
C826 C821 C822 C823 0.6(5)
Si81 C821 C822 C823 -179.9(3)
C821 C822 C823 C824 -1.1(5)
C822 C823 C824 C825 0.2(5)
C823 C824 C825 C826 1.2(5)
C824 C825 C826 C821 -1.7(5)
C822 C821 C826 C825 0.8(5)
Si81 C821 C826 C825 -178.7(3)
O81 Si81 C831 C836 -132.5(3)
C821 Si81 C831 C836 106.6(3)
C811 Si81 C831 C836 -14.7(3)
O81 Si81 C831 C832 50.6(3)
C821 Si81 C831 C832 -70.3(3)
C811 Si81 C831 C832 168.3(3)
C836 C831 C832 C833 -1.2(5)
Si81 C831 C832 C833 175.9(3)
C831 C832 C833 C834 -0.1(6)
C832 C833 C834 C835 1.8(6)
C833 C834 C835 C836 -2.4(6)
C834 C835 C836 C831 1.1(6)
C832 C831 C836 C835 0.6(5)
Si81 C831 C836 C835 -176.3(3)
O82 Si82 C841 C842 -174.3(3)
C861 Si82 C841 C842 63.6(4)
C851 Si82 C841 C842 -57.0(4)
O82 Si82 C841 C846 2.6(3)
C861 Si82 C841 C846 -119.5(3)
C851 Si82 C841 C846 119.9(3)
C846 C841 C842 C843 1.9(6)
Si82 C841 C842 C843 178.9(3)
C841 C842 C843 C844 -2.1(7)
C842 C843 C844 C845 1.4(7)
C843 C844 C845 C846 -0.6(6)
C842 C841 C846 C845 -1.1(6)
Si82 C841 C846 C845 -178.2(3)
C844 C845 C846 C841 0.4(6)
O82 Si82 C851 C856 -179.8(3)
C841 Si82 C851 C856 64.7(4)
C861 Si82 C851 C856 -57.5(3)
O82 Si82 C851 C852 2.7(3)
C841 Si82 C851 C852 -112.8(3)
C861 Si82 C851 C852 125.0(3)
C856 C851 C852 C853 0.0(5)
Si82 C851 C852 C853 177.7(3)
C851 C852 C853 C854 -0.7(6)
C852 C853 C854 C855 0.9(6)
C853 C854 C855 C856 -0.4(6)
C854 C855 C856 C851 -0.3(6)
C852 C851 C856 C855 0.5(6)
Si82 C851 C856 C855 -177.1(3)
O82 Si82 C861 C862 82.8(3)
C841 Si82 C861 C862 -158.7(3)
C851 Si82 C861 C862 -37.5(4)
O82 Si82 C861 C866 -93.7(3)
C841 Si82 C861 C866 24.8(4)
C851 Si82 C861 C866 146.0(3)
C866 C861 C862 C863 2.1(6)
Si82 C861 C862 C863 -174.6(3)
C861 C862 C863 C864 -2.0(6)
C862 C863 C864 C865 0.4(6)
C863 C864 C865 C866 1.1(6)
C864 C865 C866 C861 -0.9(6)
C862 C861 C866 C865 -0.6(5)
Si82 C861 C866 C865 176.0(3)
